data_4121855
loop_
_publ_author_name
'Huang, Ling'
'Wang, Sa-Sa'
'Zhao, Jun-Wei'
'Cheng, Lin'
'Yang, Guo-Yu'

_publ_section_title
;
 Synergistic Combination of Multi-Zr(IV) Cations and Lacunary Keggin
 Germanotungstates Leading to a Gigantic Zr24-Cluster-Substituted
 Polyoxometalate.
;
_journal_issue 21
_journal_name_full 'Journal of the American Chemical Society'
_journal_page_first 7637
_journal_page_last 7642
_journal_paper_doi 10.1021/ja413134w
_journal_volume 136
_journal_year 2014
_chemical_formula_sum 'Ge6 H186 K22 Na10 O337 W56 Zr24'
_chemical_formula_weight 19590.01
_chemical_name_systematic
; 
 ? 
;
_space_group_IT_number 2
_symmetry_cell_setting triclinic
_symmetry_space_group_name_Hall '-P 1'
_symmetry_space_group_name_H-M 'P -1'
_atom_sites_solution_primary direct
_atom_sites_solution_secondary difmap
_audit_creation_method SHELXL-97
_cell_angle_alpha 67.465(2)
_cell_angle_beta 76.759(2)
_cell_angle_gamma 73.217(2)
_cell_formula_units_Z 1
_cell_length_a 17.1764(4)
_cell_length_b 20.7259(6)
_cell_length_c 23.1192(5)
_cell_measurement_reflns_used 25299
_cell_measurement_temperature 293(2)
_cell_measurement_theta_max 25.00
_cell_measurement_theta_min 2.82
_cell_volume 7212.6(3)
_computing_cell_refinement 'CrystalClear (Rigaku Inc., 2007)'
_computing_data_collection 'CrystalClear (Rigaku Inc., 2007)'
_computing_data_reduction 'CrystalClear (Rigaku Inc., 2007)'
_computing_molecular_graphics 'PLATON (Spek, 2003)'
_computing_publication_material 'PLATON (Spek, 2003)'
_computing_structure_refinement 'SHELXS-97 (Sheldrick, 1990)'
_computing_structure_solution 'SHELXS-97 (Sheldrick, 1990)'
_diffrn_ambient_temperature 293(2)
_diffrn_detector_area_resol_mean none
_diffrn_measured_fraction_theta_full 0.996
_diffrn_measured_fraction_theta_max 0.996
_diffrn_measurement_device_type 'Mercury2 (2x2 bin mode)'
_diffrn_measurement_method CCD_Profile_fitting
_diffrn_radiation_monochromator graphite
_diffrn_radiation_source 'fine-focus sealed tube'
_diffrn_radiation_type MoK\a
_diffrn_radiation_wavelength 0.71073
_diffrn_reflns_av_R_equivalents 0.0634
_diffrn_reflns_av_sigmaI/netI 0.0652
_diffrn_reflns_limit_h_max 20
_diffrn_reflns_limit_h_min -20
_diffrn_reflns_limit_k_max 24
_diffrn_reflns_limit_k_min -24
_diffrn_reflns_limit_l_max 27
_diffrn_reflns_limit_l_min -27
_diffrn_reflns_number 70793
_diffrn_reflns_theta_full 25.00
_diffrn_reflns_theta_max 25.00
_diffrn_reflns_theta_min 2.82
_diffrn_standards_decay_% none
_diffrn_standards_interval_count none
_diffrn_standards_interval_time none
_diffrn_standards_number none
_exptl_absorpt_coefficient_mu 24.131
_exptl_absorpt_correction_T_max 0.1598
_exptl_absorpt_correction_T_min 0.0433
_exptl_absorpt_correction_type multi-scan
_exptl_absorpt_process_details SADABS
_exptl_crystal_colour Colorless
_exptl_crystal_density_diffrn 4.510
_exptl_crystal_density_method 'not measured'
_exptl_crystal_description prism
_exptl_crystal_F_000 8706
_exptl_crystal_size_max 0.35
_exptl_crystal_size_mid 0.15
_exptl_crystal_size_min 0.12
_refine_diff_density_max 4.919
_refine_diff_density_min -4.602
_refine_diff_density_rms 0.420
_refine_ls_extinction_method none
_refine_ls_goodness_of_fit_ref 1.059
_refine_ls_hydrogen_treatment constr
_refine_ls_matrix_type full
_refine_ls_number_parameters 1849
_refine_ls_number_reflns 25299
_refine_ls_number_restraints 114
_refine_ls_restrained_S_all 1.061
_refine_ls_R_factor_all 0.0635
_refine_ls_R_factor_gt 0.0498
_refine_ls_shift/su_max 0.003
_refine_ls_shift/su_mean 0.000
_refine_ls_structure_factor_coef Fsqd
_refine_ls_weighting_details 'calc w=1/[\s^2^(Fo^2^)+(0.0549P)^2^+160.6426P] where P=(Fo^2^+2Fc^2^)/3'
_refine_ls_weighting_scheme calc
_refine_ls_wR_factor_gt 0.1222
_refine_ls_wR_factor_ref 0.1311
_reflns_number_gt 20748
_reflns_number_total 25299
_reflns_threshold_expression >2sigma(I)
_cod_data_source_file ja413134w_si_002.cif
_cod_data_source_block 1
_cod_depositor_comments
;
The following automatic conversions were performed:

'_symmetry_cell_setting' value 'Triclinic' changed to 'triclinic'
according to
/usr/data/users/saulius/crontab/automatic-downloads/rss-feeds/ACS/lib/dictionaries/cif_core.dic
dictionary named 'cif_core.dic' version 2.4.2 from 2011-04-26.

Automatic conversion script
Id: cif_fix_values 2281 2013-09-26 08:29:07Z andrius 

 Adding full bibliography for 4121855.cif.
;
_cod_original_sg_symbol_H-M P-1
_cod_original_formula_sum 'H186 Ge6 K22 Na10 O337 W56 Zr24'
_cod_database_code 4121855

loop_
_symmetry_equiv_pos_as_xyz
'x, y, z'
'-x, -y, -z'

loop_
_atom_site_label
_atom_site_type_symbol
_atom_site_fract_x
_atom_site_fract_y
_atom_site_fract_z
_atom_site_U_iso_or_equiv
_atom_site_adp_type
_atom_site_occupancy
_atom_site_symmetry_multiplicity
_atom_site_calc_flag
_atom_site_refinement_flags
W1 W 0.41891(4) 0.12765(3) 0.06059(3) 0.01788(15) Uani 1 1 d .
W2 W 0.26998(4) 0.11608(3) -0.00334(3) 0.02112(15) Uani 1 1 d .
W3 W 0.57784(4) -0.32211(3) 0.56039(3) 0.01714(14) Uani 1 1 d .
W4 W 0.05304(4) 0.12884(3) 0.42285(3) 0.01597(14) Uani 1 1 d .
W5 W 0.58274(4) -0.39391(3) 0.37313(3) 0.01640(14) Uani 1 1 d .
W6 W 0.43128(4) -0.34455(3) 0.49917(3) 0.01514(14) Uani 1 1 d .
W7 W -0.09961(4) 0.27670(3) 0.38020(3) 0.01623(14) Uani 1 1 d .
W8 W 0.05474(4) 0.38582(3) 0.28542(3) 0.01756(14) Uani 1 1 d .
W9 W 0.41017(4) -0.18751(3) 0.51894(3) 0.01422(14) Uani 1 1 d .
W10 W 0.19492(4) 0.33134(3) 0.17445(3) 0.01981(15) Uani 1 1 d .
W11 W -0.09821(4) 0.12745(3) 0.35331(3) 0.02091(15) Uani 1 1 d .
W12 W 0.73271(4) -0.37547(3) 0.43398(3) 0.01913(15) Uani 1 1 d .
W13 W 0.71432(4) -0.20019(3) 0.45416(3) 0.01980(15) Uani 1 1 d .
W14 W 0.68310(4) -0.11094(3) 0.30124(3) 0.01942(15) Uani 1 1 d .
W15 W 0.54462(4) -0.06572(3) 0.41587(3) 0.01645(14) Uani 1 1 d .
W16 W 0.35405(4) -0.40840(3) 0.28323(3) 0.01955(15) Uani 1 1 d .
W17 W 0.70751(4) -0.28424(3) 0.28032(3) 0.01892(15) Uani 1 1 d .
W18 W 0.20210(4) -0.35348(3) 0.40726(3) 0.01873(15) Uani 1 1 d .
W19 W 0.20613(4) 0.23600(3) 0.32934(3) 0.01546(14) Uani 1 1 d .
W20 W 0.35391(5) -0.31008(4) 0.12871(3) 0.02761(17) Uani 1 1 d .
W21 W 0.18354(5) -0.14536(4) 0.08179(4) 0.03336(19) Uani 1 1 d .
W22 W 0.05387(4) -0.20285(4) 0.36364(4) 0.02326(16) Uani 1 1 d .
W23 W 0.03209(4) 0.32654(4) 0.09923(3) 0.02426(16) Uani 1 1 d .
W24 W 0.20341(7) -0.40064(5) 0.20822(6) 0.0298(2) Uani 0.90 1 d P
W24' W 0.2276(5) -0.3952(5) 0.1865(4) 0.018(2) Uani 0.10 1 d PU
W25 W -0.11204(4) 0.38282(3) 0.20811(3) 0.02032(15) Uani 1 1 d .
W26 W 0.03603(7) -0.23680(5) 0.16939(6) 0.0339(2) Uani 0.90 1 d P
W26' W 0.0604(4) -0.2296(4) 0.1430(4) 0.0114(18) Uiso 0.10 1 d P
W27 W 0.05145(6) -0.35251(5) 0.33856(6) 0.0303(2) Uani 0.90 1 d P
W27' W 0.0624(5) -0.3491(4) 0.3120(4) 0.013(2) Uiso 0.10 1 d P
W28 W -0.10982(4) 0.23153(4) 0.18302(4) 0.02397(16) Uani 1 1 d .
Zr1 Zr 0.52912(9) -0.06941(8) 0.06502(7) 0.0176(3) Uani 1 1 d .
Zr2 Zr 0.35582(9) 0.00840(7) 0.18739(7) 0.0118(3) Uani 1 1 d .
Zr3 Zr 0.02518(11) -0.07800(10) 0.19379(9) 0.0319(4) Uani 1 1 d .
Zr4 Zr 0.18395(11) -0.01119(8) 0.12542(8) 0.0243(4) Uani 1 1 d .
Zr5 Zr 0.21591(8) -0.09635(7) 0.28174(7) 0.0115(3) Uani 1 1 d .
Zr6 Zr 0.36545(10) -0.14526(7) 0.15860(7) 0.0162(3) Uani 1 1 d .
Zr7 Zr 0.38034(9) -0.25456(7) 0.32748(7) 0.0114(3) Uani 1 1 d .
Zr8 Zr 0.52004(9) -0.13486(7) 0.22303(7) 0.0125(3) Uani 1 1 d .
Zr9 Zr 0.37688(8) -0.08747(7) 0.34456(6) 0.0096(3) Uani 1 1 d .
Zr10 Zr 0.21109(8) 0.06579(7) 0.29773(6) 0.0086(3) Uani 1 1 d .
Zr11 Zr 0.21781(9) 0.16252(7) 0.12904(7) 0.0154(3) Uani 1 1 d .
Zr12 Zr 0.05649(9) 0.05779(8) 0.22764(7) 0.0155(3) Uani 1 1 d .
K1 K -0.2292(2) 0.22069(18) 0.53417(17) 0.0218(8) Uani 1 1 d .
K2 K 0.6034(2) -0.50809(18) 0.54960(17) 0.0218(8) Uani 1 1 d .
K3 K 0.9473(3) -0.2840(2) 0.5270(2) 0.0391(10) Uani 1 1 d .
K4 K 0.4356(2) 0.1554(2) 0.4047(2) 0.0343(10) Uani 1 1 d .
K5 K 0.5398(3) -0.3276(3) 0.2081(2) 0.0452(11) Uani 1 1 d .
K6 K -0.3015(3) 0.0311(3) 0.3920(4) 0.0713(19) Uani 1 1 d .
K7 K 0.7260(3) -0.4041(2) 0.7135(2) 0.0355(10) Uani 1 1 d .
K8 K -0.0413(3) 0.0459(2) 0.5899(2) 0.0406(11) Uani 1 1 d .
K9 K 0.1777(4) 0.1445(4) -0.1675(3) 0.0720(17) Uani 1 1 d .
K10 K -0.0821(4) -0.4002(4) 0.2647(4) 0.0533(19) Uani 0.70 1 d P
K10' K -0.1026(11) -0.4442(10) 0.3151(12) 0.065(6) Uani 0.30 1 d P
K11 K 0.3818(4) 0.1874(4) 0.2044(3) 0.0814(19) Uani 1 1 d .
Na1 Na 0.2529(5) -0.4439(4) 0.5914(4) 0.043(2) Uani 1 1 d .
Na2 Na 0.5655(4) -0.5553(3) 0.3198(3) 0.0309(16) Uani 1 1 d .
Na3 Na -0.1224(7) -0.2838(5) 0.0681(5) 0.078(3) Uani 1 1 d U
Na4 Na 0.8500(9) -0.0557(9) 0.3593(14) 0.187(11) Uani 1 1 d .
Na5 Na -0.087(2) 0.5798(15) 0.1524(16) 0.055(10) Uani 0.25 1 d P
Na6 Na 0.812(2) 0.1146(19) 0.1133(17) 0.051(9) Uani 0.25 1 d PU
Na7 Na 0.9725(13) -0.4973(14) 0.4999(12) 0.022(6) Uiso 0.25 1 d P
Na8 Na -0.3090(12) 0.2401(11) 0.3057(10) 0.011(5) Uiso 0.25 1 d P
Ge1 Ge 0.20485(10) -0.24368(9) 0.24292(8) 0.0183(4) Uani 1 1 d .
Ge2 Ge 0.05343(9) 0.22091(8) 0.25781(7) 0.0101(3) Uani 1 1 d .
Ge3 Ge 0.55036(9) -0.22646(8) 0.39089(7) 0.0108(3) Uani 1 1 d .
O1 O 0.2926(8) -0.4566(6) 0.2547(6) 0.034(3) Uani 1 1 d .
O2 O -0.0176(8) -0.4055(8) 0.3614(8) 0.050(4) Uani 1 1 d .
O3 O 0.7299(7) -0.2058(5) 0.2918(5) 0.021(2) Uani 1 1 d .
O4 O -0.1365(6) 0.1931(6) 0.2747(6) 0.024(3) Uani 1 1 d .
O5 O -0.0334(7) -0.0067(6) 0.2474(7) 0.037(3) Uani 1 1 d .
O6 O -0.1883(7) 0.4613(6) 0.2010(5) 0.024(3) Uani 1 1 d .
O7 O 0.4875(6) -0.1260(6) 0.4889(5) 0.018(2) Uani 1 1 d U
O8 O 0.0478(8) 0.0376(6) 0.1400(6) 0.036(3) Uani 1 1 d .
O9 O 0.4299(7) -0.4813(6) 0.3161(5) 0.024(3) Uani 1 1 d .
O10 O 0.0457(8) 0.3735(7) 0.0178(6) 0.042(4) Uani 1 1 d .
O11 O 0.1349(8) -0.3993(7) 0.2835(7) 0.041(3) Uani 1 1 d .
O12 O 0.5836(8) -0.0668(7) 0.1411(6) 0.035(3) Uani 1 1 d U
O13 O 0.4236(8) -0.1092(7) 0.0627(6) 0.032(3) Uani 1 1 d U
O14 O 0.0288(7) 0.4643(6) 0.3024(6) 0.032(3) Uani 1 1 d .
O15 O 0.1282(8) -0.3171(7) 0.1657(6) 0.036(3) Uani 1 1 d .
O16 O -0.1876(7) 0.2155(7) 0.1592(6) 0.037(3) Uani 1 1 d .
O17 O 0.1840(10) -0.4677(8) 0.1910(8) 0.056(4) Uani 1 1 d .
O18 O 0.2803(6) 0.1002(5) 0.2069(5) 0.013(2) Uani 1 1 d U
O19 O 0.5080(6) -0.2610(5) 0.4702(5) 0.013(2) Uani 1 1 d .
O20 O 0.7777(6) -0.3500(6) 0.3458(5) 0.019(2) Uani 1 1 d .
O21 O 0.1382(6) -0.0008(5) 0.2958(5) 0.015(2) Uani 1 1 d U
O22 O 0.4396(6) -0.0529(5) 0.2529(5) 0.014(2) Uani 1 1 d .
O23 O 0.7478(7) -0.0615(7) 0.2426(6) 0.030(3) Uani 1 1 d .
O24 O 0.3678(6) -0.2723(5) 0.5389(5) 0.016(2) Uani 1 1 d .
O25 O 0.2610(8) 0.3802(6) 0.1178(6) 0.036(3) Uani 1 1 d .
O26 O 0.1226(6) 0.1955(6) 0.3946(5) 0.022(3) Uani 1 1 d .
O27 O 0.2884(6) -0.0272(5) 0.2805(5) 0.013(2) Uani 1 1 d .
O28 O 0.4778(7) 0.0400(6) 0.0356(5) 0.022(3) Uani 1 1 d U
O29 O 0.5196(7) -0.3984(5) 0.4553(5) 0.021(2) Uani 1 1 d .
O30 O 0.2802(6) -0.0562(6) 0.1858(5) 0.019(2) Uani 1 1 d .
O31 O 0.2926(6) 0.0028(5) 0.3709(5) 0.018(2) Uani 1 1 d .
O32 O 0.3569(6) 0.0292(6) -0.0196(5) 0.021(2) Uani 1 1 d .
O33 O 0.7547(7) -0.1493(6) 0.3698(6) 0.026(3) Uani 1 1 d .
O34 O 0.2749(6) -0.2964(5) 0.3767(5) 0.017(2) Uani 1 1 d .
O35 O 0.2367(6) 0.1554(5) 0.3074(5) 0.017(2) Uani 1 1 d .
O36 O 0.6401(6) -0.2500(6) 0.5218(5) 0.021(2) Uani 1 1 d .
O37 O 0.5220(7) 0.0154(6) 0.4302(5) 0.024(3) Uani 1 1 d .
O38 O 0.1015(6) 0.3617(5) 0.1279(5) 0.021(2) Uani 1 1 d U
O39 O -0.0160(7) 0.3311(6) 0.3519(5) 0.022(3) Uani 1 1 d .
O40 O 0.4962(7) 0.1760(6) 0.0276(5) 0.025(3) Uani 1 1 d .
O41 O 0.1137(6) 0.1442(5) 0.2398(5) 0.014(2) Uani 1 1 d .
O42 O 0.3100(6) -0.1572(5) 0.3407(5) 0.015(2) Uani 1 1 d .
O43 O 0.6639(6) -0.3695(6) 0.2992(5) 0.020(2) Uani 1 1 d .
O44 O 0.4671(6) -0.0531(5) 0.3685(5) 0.018(2) Uani 1 1 d U
O45 O 0.4876(6) -0.2513(5) 0.5809(5) 0.021(2) Uani 1 1 d .
O46 O 0.4418(6) 0.0750(6) 0.1420(5) 0.021(2) Uani 1 1 d .
O47 O 0.6002(7) -0.1032(5) 0.2621(5) 0.022(3) Uani 1 1 d .
O48 O 0.2625(8) -0.2310(6) 0.0920(6) 0.031(3) Uani 1 1 d .
O49 O 0.4360(6) -0.0697(6) 0.1474(5) 0.018(2) Uani 1 1 d .
O50 O 0.1322(7) 0.4063(6) 0.2114(5) 0.023(3) Uani 1 1 d .
O51 O 0.1225(6) 0.0771(5) 0.3750(5) 0.016(2) Uani 1 1 d .
O52 O 0.3927(7) -0.2882(5) 0.4249(5) 0.020(2) Uani 1 1 d .
O53 O -0.1544(6) 0.2064(6) 0.3888(6) 0.025(3) Uani 1 1 d .
O54 O 0.5022(7) -0.3777(6) 0.5669(5) 0.020(2) Uani 1 1 d .
O55 O 0.1594(7) 0.0761(6) 0.1579(5) 0.020(2) Uani 1 1 d .
O56 O -0.0372(6) 0.0879(6) 0.4267(5) 0.021(2) Uani 1 1 d .
O57 O 0.1098(6) 0.2772(5) 0.2607(5) 0.014(2) Uani 1 1 d .
O58 O -0.0204(6) 0.0761(6) 0.3098(5) 0.021(2) Uani 1 1 d .
O59 O 0.2032(7) 0.0505(6) 0.0319(5) 0.026(3) Uani 1 1 d .
O60 O 0.3695(6) -0.1439(5) 0.4435(5) 0.016(2) Uani 1 1 d .
O61 O -0.0183(6) -0.1673(6) 0.4157(6) 0.027(3) Uani 1 1 d .
O62 O 0.4251(6) -0.1904(5) 0.2400(5) 0.018(2) Uani 1 1 d U
O63 O 0.0797(7) 0.0785(6) 0.4980(5) 0.028(3) Uani 1 1 d .
O64 O 0.6248(7) -0.0403(6) 0.3408(5) 0.023(3) Uani 1 1 d .
O65 O 0.2210(6) 0.2471(5) 0.1609(5) 0.017(2) Uani 1 1 d .
O66 O -0.0071(6) 0.1971(5) 0.3325(5) 0.013(2) Uani 1 1 d .
O67 O 0.2637(7) -0.3199(6) 0.2213(5) 0.024(3) Uani 1 1 d .
O68 O -0.0255(7) 0.4042(6) 0.2308(6) 0.030(3) Uani 1 1 d .
O69 O 0.4197(7) -0.3180(7) 0.0622(6) 0.035(3) Uani 1 1 d U
O70 O 0.1170(7) -0.3986(6) 0.4024(6) 0.031(3) Uani 1 1 d U
O71 O 0.3829(6) -0.3329(5) 0.2866(5) 0.016(2) Uani 1 1 d U
O72 O 0.6786(6) -0.4376(5) 0.4231(5) 0.020(2) Uani 1 1 d .
O73 O 0.1379(7) -0.1920(6) 0.1867(6) 0.033(3) Uani 1 1 d .
O74 O -0.0153(6) 0.2756(6) 0.2039(5) 0.018(2) Uani 1 1 d .
O75 O 0.3340(6) 0.1976(5) 0.0787(5) 0.018(2) Uani 1 1 d .
O76 O 0.2581(7) -0.1112(6) 0.1109(5) 0.025(3) Uani 1 1 d .
O77 O 0.7919(7) -0.2073(6) 0.4935(6) 0.029(3) Uani 1 1 d .
O78 O 0.4091(7) -0.3862(5) 0.1924(5) 0.022(3) Uani 1 1 d .
O79 O -0.1329(6) 0.3297(6) 0.2971(5) 0.021(2) Uani 1 1 d .
O80 O 0.1035(7) 0.2413(6) 0.1092(5) 0.024(3) Uani 1 1 d U
O81 O -0.1706(7) 0.3236(6) 0.4264(5) 0.024(3) Uani 1 1 d .
O82 O 0.4995(6) -0.3242(5) 0.3363(5) 0.017(2) Uani 1 1 d .
O83 O 0.2825(7) 0.2252(6) 0.3716(6) 0.026(3) Uani 1 1 d .
O84 O 0.1160(6) -0.2848(6) 0.4318(5) 0.022(3) Uani 1 1 d .
O85 O 0.2746(7) -0.4112(6) 0.3546(5) 0.024(3) Uani 1 1 d .
O86 O 0.7788(6) -0.2923(6) 0.2159(5) 0.024(3) Uani 1 1 d .
O87 O 0.6135(6) -0.2275(5) 0.2467(5) 0.021(2) Uani 1 1 d .
O88 O 0.2015(9) -0.1026(8) 0.0000(6) 0.046(4) Uani 1 1 d .
O89 O -0.0001(7) -0.2802(7) 0.3731(7) 0.036(3) Uani 1 1 d .
O90 O 0.6073(6) -0.1681(5) 0.3911(5) 0.018(2) Uani 1 1 d .
O91 O 0.6230(6) -0.3000(5) 0.3766(5) 0.017(2) Uani 1 1 d .
O92 O -0.0601(7) 0.2874(6) 0.1026(5) 0.027(3) Uani 1 1 d .
O93 O 0.2310(6) -0.4124(5) 0.4790(5) 0.022(3) Uani 1 1 d .
O94 O 0.2856(9) -0.3718(7) 0.1328(6) 0.038(3) Uani 1 1 d .
O95 O 0.1460(7) -0.2779(5) 0.3150(5) 0.022(3) Uani 1 1 d .
O96 O 0.1409(7) 0.3320(5) 0.3351(6) 0.023(3) Uani 1 1 d .
O97 O 0.1277(7) -0.0598(6) 0.2179(5) 0.022(3) Uani 1 1 d .
O98 O 0.1374(7) -0.1549(6) 0.3512(5) 0.021(2) Uani 1 1 d .
O99 O 0.3404(6) -0.1479(6) 0.5691(5) 0.021(2) Uani 1 1 d .
O100 O -0.0345(6) 0.2085(6) 0.4426(5) 0.023(3) Uani 1 1 d .
O101 O 0.4774(6) -0.1827(5) 0.3373(5) 0.014(2) Uani 1 1 d .
O102 O -0.0211(9) -0.1494(7) 0.1756(8) 0.048(4) Uani 1 1 d .
O103 O 0.8142(7) -0.4382(6) 0.4681(6) 0.029(3) Uani 1 1 d .
O104 O 0.2463(8) 0.1568(7) -0.0807(6) 0.038(3) Uani 1 1 d .
O105 O 0.0188(8) -0.2868(8) 0.2560(7) 0.044(4) Uani 1 1 d .
O106 O 0.0194(7) -0.1500(6) 0.2862(6) 0.032(3) Uani 1 1 d .
O107 O -0.0273(6) 0.1524(6) 0.1868(5) 0.021(2) Uani 1 1 d .
O108 O 0.3852(7) -0.2425(6) 0.1460(6) 0.027(3) Uani 1 1 d .
O109 O 0.2101(6) 0.1845(6) 0.0314(5) 0.022(3) Uani 1 1 d .
O110 O 0.2546(7) 0.2931(6) 0.2460(5) 0.025(3) Uani 1 1 d .
O111 O 0.1074(7) -0.0668(7) 0.1052(6) 0.033(3) Uani 1 1 d .
O112 O 0.6545(7) -0.3740(6) 0.5097(5) 0.023(3) Uani 1 1 d .
O113 O 0.3125(6) 0.0727(6) 0.0952(5) 0.021(2) Uani 1 1 d U
O114 O 0.2679(6) -0.1919(5) 0.2478(5) 0.019(2) Uani 1 1 d .
O115 O 0.3757(7) 0.1473(6) -0.0208(5) 0.022(2) Uani 1 1 d U
O116 O 0.5696(6) -0.4706(6) 0.3683(5) 0.020(2) Uani 1 1 d .
O117 O 0.7471(7) -0.2880(6) 0.4352(5) 0.024(3) Uani 1 1 d .
O118 O 0.6436(6) -0.1124(6) 0.4613(6) 0.025(3) Uani 1 1 d .
O119 O 0.3707(7) -0.4050(6) 0.5318(5) 0.024(3) Uani 1 1 d .
O120 O -0.0350(11) -0.2572(8) 0.1412(9) 0.066(5) Uani 1 1 d .
O121 O -0.1709(7) 0.0775(7) 0.3863(7) 0.041(4) Uani 1 1 d .
O122 O -0.1695(7) 0.3263(6) 0.1928(6) 0.027(3) Uani 1 1 d .
O123 O 0.6126(7) -0.3657(6) 0.6327(5) 0.025(3) Uani 1 1 d .
O124 O -0.0553(8) 0.4031(6) 0.1254(6) 0.033(3) Uani 1 1 d .
O125 O 0.0945(9) -0.1853(8) 0.0873(7) 0.047(4) Uani 1 1 d .
O126 O -0.0860(9) -0.0180(9) 0.1443(10) 0.069(6) Uani 1 1 d .
O1W O -0.1755(9) 0.0853(7) 0.5298(6) 0.043(4) Uani 1 1 d .
O2W O 0.5361(12) 0.0585(8) 0.2330(9) 0.078(7) Uani 1 1 d .
O3W O 0.7961(9) -0.4533(8) 0.6134(8) 0.052(4) Uani 1 1 d .
O4W O 0.0586(16) 0.5186(15) 0.1094(13) 0.122(9) Uiso 1 1 d .
O5W O 0.8808(14) -0.2064(13) 0.2934(11) 0.102(7) Uiso 1 1 d .
O6W O 0.2066(9) -0.5128(7) 0.6951(7) 0.050(4) Uani 1 1 d .
O7W O 0.5459(10) -0.1757(7) 0.1413(6) 0.048(4) Uani 1 1 d .
O8W O 0.6236(9) -0.4772(8) 0.2173(8) 0.054(4) Uani 1 1 d .
O9W O 0.6945(9) -0.6232(9) 0.3455(8) 0.058(4) Uani 1 1 d .
O10W O 0.2779(9) 0.0077(11) -0.1037(6) 0.071(6) Uani 1 1 d .
O11W O 0.2673(13) 0.0490(10) 0.4785(8) 0.076(6) Uani 1 1 d .
O12W O 0.0938(11) -0.4448(10) 0.5806(9) 0.078(6) Uani 1 1 d .
O13W O -0.0881(14) -0.0639(13) 0.0480(11) 0.103(7) Uiso 1 1 d .
O14W O 0.5569(12) -0.6377(11) 0.2765(10) 0.082(6) Uiso 1 1 d .
O15W O 0.6896(15) 0.0722(13) 0.1746(12) 0.111(8) Uiso 1 1 d .
O16W O 0.3003(19) -0.4698(18) 0.0683(16) 0.157(11) Uiso 1 1 d .
O17W O 0.3874(18) 0.3275(17) 0.0169(15) 0.149(11) Uiso 1 1 d .
O18W O 0.1651(17) 0.5220(16) 0.0774(14) 0.133(9) Uiso 1 1 d .
O19W O 0.9370(12) -0.4266(11) 0.5516(10) 0.082 Uiso 1 1 d .
O20W O -0.323(2) 0.3814(19) 0.1492(16) 0.168(13) Uiso 1 1 d .
O21W O 0.148(2) 0.591(2) -0.0102(19) 0.190(15) Uiso 1 1 d .
O22W O 0.767(2) 0.072(2) 0.2536(18) 0.180(14) Uiso 1 1 d .
O23W O 0.4045(13) -0.6139(12) 0.2004(10) 0.092 Uiso 1 1 d .

loop_
_atom_site_aniso_label
_atom_site_aniso_U_11
_atom_site_aniso_U_22
_atom_site_aniso_U_33
_atom_site_aniso_U_23
_atom_site_aniso_U_13
_atom_site_aniso_U_12
W1 0.0296(3) 0.0112(3) 0.0075(3) -0.0020(2) 0.0056(3) -0.0048(3)
W2 0.0321(4) 0.0187(3) 0.0078(3) -0.0036(3) -0.0008(3) -0.0012(3)
W3 0.0259(3) 0.0129(3) 0.0122(3) -0.0022(2) -0.0053(3) -0.0044(3)
W4 0.0227(3) 0.0105(3) 0.0081(3) -0.0016(2) 0.0041(2) -0.0010(2)
W5 0.0254(3) 0.0085(3) 0.0141(3) -0.0036(2) -0.0020(3) -0.0028(2)
W6 0.0254(3) 0.0097(3) 0.0090(3) 0.0001(2) -0.0013(3) -0.0072(2)
W7 0.0191(3) 0.0124(3) 0.0125(3) -0.0038(2) 0.0033(3) -0.0014(2)
W8 0.0242(3) 0.0083(3) 0.0193(4) -0.0053(3) 0.0009(3) -0.0043(2)
W9 0.0221(3) 0.0126(3) 0.0074(3) -0.0033(2) -0.0006(2) -0.0043(2)
W10 0.0271(3) 0.0097(3) 0.0186(4) -0.0031(3) 0.0070(3) -0.0085(3)
W11 0.0186(3) 0.0159(3) 0.0265(4) -0.0081(3) 0.0067(3) -0.0078(3)
W12 0.0229(3) 0.0132(3) 0.0182(4) -0.0035(3) -0.0033(3) -0.0016(3)
W13 0.0224(3) 0.0182(3) 0.0216(4) -0.0070(3) -0.0046(3) -0.0071(3)
W14 0.0216(3) 0.0149(3) 0.0202(4) -0.0038(3) 0.0030(3) -0.0093(3)
W15 0.0230(3) 0.0126(3) 0.0171(4) -0.0061(3) -0.0030(3) -0.0071(3)
W16 0.0316(4) 0.0109(3) 0.0189(4) -0.0075(3) -0.0017(3) -0.0069(3)
W17 0.0226(3) 0.0120(3) 0.0163(4) -0.0040(3) 0.0035(3) -0.0013(3)
W18 0.0245(3) 0.0115(3) 0.0212(4) -0.0048(3) 0.0020(3) -0.0105(3)
W19 0.0202(3) 0.0118(3) 0.0176(4) -0.0084(3) -0.0020(3) -0.0042(2)
W20 0.0524(5) 0.0169(3) 0.0173(4) -0.0110(3) -0.0059(3) -0.0051(3)
W21 0.0532(5) 0.0287(4) 0.0224(4) -0.0133(3) -0.0194(4) 0.0019(4)
W22 0.0209(3) 0.0191(3) 0.0304(4) -0.0085(3) 0.0021(3) -0.0096(3)
W23 0.0313(4) 0.0191(3) 0.0117(4) -0.0007(3) -0.0030(3) 0.0039(3)
W24 0.0438(6) 0.0258(5) 0.0324(6) -0.0166(5) -0.0044(5) -0.0180(5)
W24' 0.019(2) 0.018(2) 0.018(3) -0.0072(12) -0.0014(10) -0.0050(11)
W25 0.0249(3) 0.0138(3) 0.0164(4) -0.0027(3) -0.0027(3) 0.0009(3)
W26 0.0385(5) 0.0409(6) 0.0327(6) -0.0165(5) -0.0136(5) -0.0119(4)
W27 0.0371(5) 0.0316(5) 0.0331(7) -0.0128(5) -0.0031(5) -0.0229(4)
W28 0.0235(3) 0.0228(4) 0.0283(4) -0.0120(3) -0.0095(3) 0.0001(3)
Zr1 0.0301(8) 0.0117(7) 0.0064(8) -0.0033(6) 0.0059(6) -0.0038(6)
Zr2 0.0196(7) 0.0075(7) 0.0055(7) -0.0014(5) 0.0023(6) -0.0029(6)
Zr3 0.0392(10) 0.0277(9) 0.0406(12) -0.0187(8) -0.0132(9) -0.0089(8)
Zr4 0.0415(10) 0.0164(8) 0.0117(8) -0.0062(6) -0.0066(7) 0.0029(7)
Zr5 0.0177(7) 0.0078(6) 0.0093(7) -0.0037(6) 0.0008(6) -0.0043(6)
Zr6 0.0326(8) 0.0078(7) 0.0065(8) -0.0027(6) -0.0024(6) -0.0019(6)
Zr7 0.0204(7) 0.0064(6) 0.0064(7) -0.0026(5) 0.0028(6) -0.0046(6)
Zr8 0.0203(7) 0.0076(7) 0.0073(7) -0.0020(5) 0.0026(6) -0.0037(6)
Zr9 0.0165(7) 0.0059(6) 0.0056(7) -0.0017(5) 0.0014(6) -0.0041(5)
Zr10 0.0140(7) 0.0052(6) 0.0047(7) -0.0005(5) 0.0017(5) -0.0034(5)
Zr11 0.0245(8) 0.0106(7) 0.0084(8) -0.0014(6) -0.0013(6) -0.0035(6)
Zr12 0.0195(7) 0.0124(7) 0.0166(8) -0.0058(6) -0.0023(6) -0.0055(6)
K1 0.0308(19) 0.0160(17) 0.0187(19) -0.0058(14) 0.0004(15) -0.0085(15)
K2 0.0305(18) 0.0121(16) 0.0162(19) -0.0040(14) 0.0019(15) 0.0000(14)
K3 0.052(3) 0.033(2) 0.029(2) -0.0090(19) -0.003(2) -0.009(2)
K4 0.036(2) 0.030(2) 0.046(3) -0.022(2) -0.020(2) 0.0033(18)
K5 0.058(3) 0.041(3) 0.036(3) -0.012(2) -0.007(2) -0.011(2)
K6 0.043(3) 0.063(4) 0.132(6) -0.063(4) -0.009(3) -0.009(3)
K7 0.043(2) 0.025(2) 0.049(3) -0.0118(19) -0.021(2) -0.0122(18)
K8 0.038(2) 0.0156(19) 0.052(3) -0.0077(18) 0.024(2) -0.0107(17)
K9 0.069(4) 0.095(5) 0.067(4) -0.034(4) -0.007(3) -0.034(3)
K10 0.043(4) 0.048(4) 0.070(6) -0.022(4) -0.020(4) 0.001(3)
K10' 0.048(10) 0.045(10) 0.124(19) -0.046(12) -0.003(11) -0.024(8)
K11 0.086(4) 0.083(5) 0.086(5) -0.048(4) -0.014(4) -0.007(4)
Na1 0.055(5) 0.015(3) 0.042(5) -0.010(3) 0.021(4) -0.003(3)
Na2 0.046(4) 0.017(3) 0.026(4) 0.005(3) -0.011(3) -0.013(3)
Na3 0.123(7) 0.036(4) 0.098(7) -0.034(4) -0.094(6) 0.027(4)
Na4 0.089(10) 0.094(11) 0.41(4) -0.118(17) -0.057(15) -0.013(9)
Na5 0.09(3) 0.017(15) 0.05(2) -0.019(15) 0.039(19) -0.025(16)
Na6 0.060(12) 0.051(12) 0.051(12) -0.024(9) -0.018(9) -0.008(9)
Ge1 0.0262(9) 0.0140(8) 0.0189(9) -0.0074(7) -0.0052(7) -0.0066(7)
Ge2 0.0142(7) 0.0072(7) 0.0067(8) -0.0015(6) 0.0020(6) -0.0032(6)
Ge3 0.0162(7) 0.0068(7) 0.0088(8) -0.0020(6) 0.0009(6) -0.0045(6)
O1 0.048(8) 0.025(7) 0.039(8) -0.022(6) -0.001(6) -0.012(6)
O2 0.041(8) 0.045(9) 0.075(12) -0.023(8) -0.008(8) -0.024(7)
O3 0.031(6) 0.014(5) 0.016(6) -0.008(5) -0.005(5) 0.000(5)
O4 0.017(5) 0.026(6) 0.031(7) -0.008(5) 0.006(5) -0.015(5)
O5 0.037(7) 0.019(6) 0.064(10) -0.018(6) -0.021(7) -0.005(5)
O6 0.026(6) 0.025(6) 0.019(6) -0.009(5) 0.002(5) -0.005(5)
O7 0.025(5) 0.025(5) 0.006(5) -0.007(4) -0.001(4) -0.010(4)
O8 0.044(7) 0.025(7) 0.044(9) -0.023(6) -0.018(6) 0.011(6)
O9 0.039(7) 0.016(6) 0.013(6) -0.002(5) 0.000(5) -0.006(5)
O10 0.053(8) 0.035(8) 0.015(7) 0.001(6) -0.001(6) 0.008(6)
O11 0.050(8) 0.036(8) 0.054(9) -0.023(7) 0.005(7) -0.031(7)
O12 0.044(6) 0.048(7) 0.018(6) -0.006(5) 0.001(5) -0.027(5)
O13 0.043(6) 0.041(6) 0.016(6) -0.016(5) 0.006(5) -0.015(5)
O14 0.039(7) 0.021(6) 0.038(8) -0.016(6) -0.003(6) -0.004(5)
O15 0.049(8) 0.031(7) 0.042(8) -0.013(6) -0.018(7) -0.017(6)
O16 0.036(7) 0.037(7) 0.047(9) -0.025(7) -0.021(6) 0.004(6)
O17 0.070(10) 0.045(9) 0.079(12) -0.031(9) -0.027(9) -0.023(8)
O18 0.015(4) 0.007(4) 0.009(4) 0.004(3) 0.003(4) -0.004(3)
O19 0.019(5) 0.009(5) 0.012(6) -0.002(4) -0.003(4) -0.007(4)
O20 0.022(5) 0.018(6) 0.013(6) -0.003(5) 0.002(5) -0.004(5)
O21 0.015(2) 0.014(2) 0.015(2) -0.0049(12) -0.0011(10) -0.0036(11)
O22 0.018(5) 0.005(5) 0.017(6) -0.004(4) 0.000(4) -0.004(4)
O23 0.030(6) 0.033(7) 0.028(7) -0.009(6) 0.005(5) -0.018(6)
O24 0.020(5) 0.011(5) 0.017(6) -0.005(4) 0.000(4) -0.008(4)
O25 0.047(8) 0.019(6) 0.035(8) 0.002(6) 0.003(6) -0.018(6)
O26 0.022(6) 0.019(6) 0.024(7) -0.014(5) -0.003(5) 0.007(5)
O27 0.018(5) 0.015(5) 0.005(5) -0.004(4) 0.005(4) -0.006(4)
O28 0.036(5) 0.016(5) 0.008(5) -0.007(4) 0.006(4) 0.001(4)
O29 0.035(6) 0.012(5) 0.006(6) 0.004(4) -0.001(5) -0.002(5)
O30 0.022(5) 0.017(6) 0.018(6) -0.010(5) 0.005(5) -0.003(5)
O31 0.022(5) 0.014(5) 0.018(6) -0.008(5) -0.005(5) -0.001(4)
O32 0.024(6) 0.018(6) 0.014(6) -0.008(5) 0.003(5) 0.006(5)
O33 0.026(6) 0.021(6) 0.033(7) -0.013(5) 0.007(5) -0.009(5)
O34 0.025(6) 0.011(5) 0.015(6) -0.003(4) -0.003(5) -0.006(4)
O35 0.023(5) 0.015(5) 0.017(6) -0.009(5) -0.004(5) -0.001(4)
O36 0.028(6) 0.017(6) 0.021(6) -0.006(5) -0.005(5) -0.007(5)
O37 0.035(6) 0.022(6) 0.023(7) -0.014(5) -0.007(5) -0.005(5)
O38 0.022(5) 0.012(5) 0.015(5) 0.005(4) 0.006(4) -0.005(4)
O39 0.027(6) 0.016(6) 0.028(7) -0.011(5) -0.011(5) -0.001(5)
O40 0.036(6) 0.018(6) 0.018(6) -0.004(5) 0.002(5) -0.008(5)
O41 0.020(5) 0.011(5) 0.014(6) -0.004(4) -0.001(4) -0.010(4)
O42 0.021(5) 0.013(5) 0.006(5) -0.002(4) 0.004(4) -0.003(4)
O43 0.020(5) 0.018(6) 0.016(6) -0.005(5) 0.001(5) -0.001(5)
O44 0.020(5) 0.010(5) 0.025(6) -0.004(4) -0.002(4) -0.009(4)
O45 0.029(6) 0.013(5) 0.017(6) -0.004(5) -0.004(5) 0.001(5)
O46 0.026(6) 0.020(6) 0.017(6) -0.007(5) 0.006(5) -0.010(5)
O47 0.029(6) 0.009(5) 0.022(7) -0.004(5) 0.000(5) 0.000(5)
O48 0.050(8) 0.020(6) 0.030(7) -0.017(5) -0.019(6) 0.003(6)
O49 0.020(5) 0.019(6) 0.009(6) -0.002(4) 0.002(4) 0.000(4)
O50 0.030(6) 0.015(6) 0.026(7) -0.010(5) 0.004(5) -0.010(5)
O51 0.022(5) 0.011(5) 0.010(6) -0.003(4) 0.001(4) -0.001(4)
O52 0.033(6) 0.007(5) 0.020(6) 0.000(4) -0.005(5) -0.009(5)
O53 0.021(6) 0.019(6) 0.029(7) -0.009(5) 0.010(5) -0.003(5)
O54 0.030(6) 0.022(6) 0.010(6) -0.004(5) -0.003(5) -0.008(5)
O55 0.032(6) 0.018(6) 0.014(6) -0.008(5) 0.004(5) -0.011(5)
O56 0.023(6) 0.016(6) 0.020(6) -0.005(5) 0.012(5) -0.012(5)
O57 0.013(5) 0.014(5) 0.013(6) -0.005(4) 0.004(4) -0.004(4)
O58 0.015(5) 0.023(6) 0.028(7) -0.011(5) 0.004(5) -0.007(5)
O59 0.033(6) 0.022(6) 0.023(7) -0.014(5) -0.006(5) 0.007(5)
O60 0.017(5) 0.014(5) 0.015(6) 0.000(4) 0.003(4) -0.008(4)
O61 0.017(5) 0.028(7) 0.030(7) 0.001(5) 0.003(5) -0.014(5)
O62 0.028(5) 0.016(5) 0.009(5) 0.002(4) -0.009(4) -0.006(4)
O63 0.039(7) 0.020(6) 0.018(7) -0.004(5) -0.005(5) 0.002(5)
O64 0.027(6) 0.022(6) 0.022(7) -0.006(5) 0.003(5) -0.015(5)
O65 0.028(6) 0.009(5) 0.008(6) 0.001(4) -0.004(5) -0.003(4)
O66 0.012(5) 0.011(5) 0.018(6) -0.009(4) 0.003(4) 0.000(4)
O67 0.041(7) 0.020(6) 0.013(6) -0.008(5) -0.006(5) -0.007(5)
O68 0.037(7) 0.015(6) 0.029(7) -0.003(5) -0.001(6) -0.003(5)
O69 0.036(3) 0.035(3) 0.035(3) -0.0125(14) -0.0044(11) -0.0074(12)
O70 0.030(5) 0.025(5) 0.042(7) -0.012(5) 0.003(5) -0.020(5)
O71 0.023(5) 0.016(5) 0.006(5) -0.001(4) 0.005(4) -0.007(4)
O72 0.026(6) 0.012(5) 0.013(6) -0.003(4) 0.006(5) -0.001(4)
O73 0.042(7) 0.019(6) 0.040(8) -0.008(6) -0.024(6) 0.002(5)
O74 0.018(5) 0.019(6) 0.015(6) -0.007(5) -0.001(4) -0.002(4)
O75 0.021(5) 0.013(5) 0.013(6) -0.003(4) 0.005(4) -0.001(4)
O76 0.040(7) 0.021(6) 0.013(6) -0.008(5) -0.015(5) 0.007(5)
O77 0.034(7) 0.028(7) 0.030(7) -0.008(6) -0.004(6) -0.015(5)
O78 0.040(7) 0.007(5) 0.019(6) -0.006(5) 0.002(5) -0.008(5)
O79 0.025(6) 0.015(5) 0.020(6) -0.007(5) 0.005(5) -0.003(5)
O80 0.031(5) 0.019(5) 0.010(5) 0.002(4) 0.004(4) -0.004(4)
O81 0.027(6) 0.021(6) 0.010(6) -0.001(5) 0.005(5) 0.003(5)
O82 0.020(5) 0.013(5) 0.016(6) -0.003(4) -0.009(5) -0.001(4)
O83 0.024(6) 0.035(7) 0.030(7) -0.024(6) 0.004(5) -0.010(5)
O84 0.015(5) 0.021(6) 0.031(7) -0.014(5) 0.004(5) -0.006(5)
O85 0.042(7) 0.016(6) 0.018(6) -0.009(5) 0.001(5) -0.012(5)
O86 0.022(6) 0.018(6) 0.023(7) -0.004(5) 0.004(5) 0.002(5)
O87 0.025(6) 0.013(5) 0.016(6) -0.002(5) 0.006(5) -0.005(5)
O88 0.064(9) 0.049(9) 0.018(7) -0.011(6) -0.017(7) 0.004(7)
O89 0.020(6) 0.029(7) 0.061(10) -0.014(6) 0.003(6) -0.019(5)
O90 0.021(5) 0.017(5) 0.015(6) -0.003(5) 0.002(5) -0.007(4)
O91 0.027(6) 0.018(5) 0.006(5) -0.002(4) 0.001(4) -0.010(5)
O92 0.036(7) 0.028(6) 0.016(6) -0.007(5) -0.006(5) -0.005(5)
O93 0.025(6) 0.010(5) 0.028(7) -0.004(5) 0.009(5) -0.011(5)
O94 0.066(9) 0.035(7) 0.020(7) -0.008(6) -0.010(7) -0.019(7)
O95 0.030(6) 0.013(5) 0.026(7) -0.008(5) -0.006(5) -0.007(5)
O96 0.028(6) 0.009(5) 0.032(7) -0.007(5) -0.007(5) -0.003(5)
O97 0.031(6) 0.022(6) 0.018(6) -0.009(5) -0.009(5) -0.004(5)
O98 0.029(6) 0.014(5) 0.017(6) -0.007(5) 0.003(5) -0.003(5)
O99 0.029(6) 0.020(6) 0.004(5) -0.004(4) 0.003(4) 0.002(5)
O100 0.023(6) 0.018(6) 0.018(6) -0.003(5) 0.004(5) -0.002(5)
O101 0.020(5) 0.012(5) 0.010(6) -0.005(4) 0.004(4) -0.007(4)
O102 0.054(9) 0.028(7) 0.066(11) -0.018(7) -0.019(8) -0.003(7)
O103 0.029(6) 0.019(6) 0.035(8) -0.009(5) -0.003(5) 0.000(5)
O104 0.055(8) 0.038(8) 0.021(7) -0.014(6) -0.006(6) -0.003(7)
O105 0.038(7) 0.056(9) 0.059(10) -0.030(8) -0.008(7) -0.025(7)
O106 0.028(6) 0.031(7) 0.037(8) -0.013(6) -0.012(6) 0.000(5)
O107 0.023(6) 0.021(6) 0.019(6) -0.004(5) -0.009(5) -0.006(5)
O108 0.039(7) 0.016(6) 0.026(7) -0.010(5) -0.002(5) -0.004(5)
O109 0.027(6) 0.024(6) 0.009(6) -0.010(5) 0.001(5) 0.007(5)
O110 0.032(6) 0.017(6) 0.025(7) -0.008(5) 0.007(5) -0.011(5)
O111 0.038(7) 0.035(7) 0.032(8) -0.017(6) -0.017(6) 0.002(6)
O112 0.031(6) 0.018(6) 0.011(6) -0.003(5) 0.009(5) -0.001(5)
O113 0.029(5) 0.019(5) 0.008(5) -0.005(4) 0.001(4) 0.002(4)
O114 0.029(6) 0.012(5) 0.018(6) -0.007(5) -0.003(5) -0.006(5)
O115 0.034(5) 0.018(5) 0.009(5) -0.003(4) 0.006(4) -0.007(4)
O116 0.028(6) 0.019(6) 0.014(6) 0.001(5) -0.010(5) -0.011(5)
O117 0.027(6) 0.028(6) 0.020(7) -0.015(5) -0.002(5) -0.003(5)
O118 0.021(6) 0.021(6) 0.032(7) -0.008(5) -0.001(5) -0.008(5)
O119 0.036(6) 0.013(5) 0.022(7) -0.003(5) -0.004(5) -0.007(5)
O120 0.090(12) 0.047(9) 0.090(14) -0.035(10) -0.049(11) -0.013(9)
O121 0.024(6) 0.027(7) 0.072(11) -0.024(7) 0.008(6) -0.008(5)
O122 0.030(6) 0.015(6) 0.029(7) -0.012(5) 0.006(5) 0.004(5)
O123 0.031(6) 0.019(6) 0.025(7) -0.007(5) -0.011(5) 0.000(5)
O124 0.046(7) 0.015(6) 0.022(7) -0.006(5) 0.025(6) -0.008(5)
O125 0.068(10) 0.051(9) 0.036(9) -0.020(7) -0.029(7) -0.010(8)
O126 0.040(8) 0.054(10) 0.141(18) -0.062(12) -0.023(10) -0.003(8)
O1W 0.079(10) 0.025(7) 0.016(7) -0.002(5) 0.000(7) -0.009(7)
O2W 0.115(14) 0.025(8) 0.108(15) 0.008(9) -0.091(13) -0.017(9)
O3W 0.050(9) 0.047(9) 0.063(11) -0.025(8) 0.012(8) -0.020(7)
O6W 0.068(10) 0.030(8) 0.046(10) -0.014(7) 0.005(8) -0.011(7)
O7W 0.091(11) 0.020(7) 0.018(7) -0.007(6) 0.015(7) -0.004(7)
O8W 0.054(9) 0.041(9) 0.058(11) -0.015(8) 0.005(8) -0.012(7)
O9W 0.041(8) 0.057(10) 0.051(10) -0.003(8) -0.002(7) 0.001(7)
O10W 0.042(8) 0.165(19) 0.015(8) -0.017(9) 0.000(6) -0.057(10)
O11W 0.138(17) 0.074(12) 0.044(11) -0.040(10) -0.005(11) -0.045(12)
O12W 0.089(13) 0.063(11) 0.092(15) -0.053(11) 0.051(11) -0.044(10)

loop_
_atom_type_symbol
_atom_type_description
_atom_type_scat_dispersion_real
_atom_type_scat_dispersion_imag
_atom_type_scat_source
K K 0.2009 0.2494 'International Tables Vol C Tables 4.2.6.8 and 6.1.1.4'
H H 0.0000 0.0000 'International Tables Vol C Tables 4.2.6.8 and 6.1.1.4'
Zr Zr -2.9673 0.5597 'International Tables Vol C Tables 4.2.6.8 and 6.1.1.4'
O O 0.0106 0.0060 'International Tables Vol C Tables 4.2.6.8 and 6.1.1.4'
Ge Ge 0.1547 1.8001 'International Tables Vol C Tables 4.2.6.8 and 6.1.1.4'
W W -0.8490 6.8722 'International Tables Vol C Tables 4.2.6.8 and 6.1.1.4'
Na Na 0.0362 0.0249 'International Tables Vol C Tables 4.2.6.8 and 6.1.1.4'

loop_
_geom_angle_atom_site_label_1
_geom_angle_atom_site_label_2
_geom_angle_atom_site_label_3
_geom_angle
_geom_angle_site_symmetry_1
_geom_angle_site_symmetry_3
O40 W1 O75 99.9(5) . .
O40 W1 O46 103.7(5) . .
O75 W1 O46 97.9(5) . .
O40 W1 O28 97.8(5) . .
O75 W1 O28 159.0(5) . .
O46 W1 O28 88.7(4) . .
O40 W1 O115 97.9(5) . .
O75 W1 O115 90.3(4) . .
O46 W1 O115 155.1(5) . .
O28 W1 O115 76.2(4) . .
O40 W1 O113 174.4(4) . .
O75 W1 O113 77.7(4) . .
O46 W1 O113 81.7(4) . .
O28 W1 O113 83.7(4) . .
O115 W1 O113 77.2(4) . .
O40 W1 Zr2 142.5(4) . .
O75 W1 Zr2 90.3(3) . .
O46 W1 Zr2 38.8(3) . .
O28 W1 Zr2 82.3(3) . .
O115 W1 Zr2 118.2(3) . .
O113 W1 Zr2 43.0(3) . .
O40 W1 Zr1 88.2(4) . 2_655
O75 W1 Zr1 131.5(3) . 2_655
O46 W1 Zr1 126.7(3) . 2_655
O28 W1 Zr1 38.0(3) . 2_655
O115 W1 Zr1 41.2(3) . 2_655
O113 W1 Zr1 89.7(3) . 2_655
Zr2 W1 Zr1 111.61(4) . 2_655
O40 W1 Zr11 135.6(4) . .
O75 W1 Zr11 35.8(3) . .
O46 W1 Zr11 85.3(3) . .
O28 W1 Zr11 126.2(3) . .
O115 W1 Zr11 87.8(3) . .
O113 W1 Zr11 42.5(3) . .
Zr2 W1 Zr11 60.76(3) . .
Zr1 W1 Zr11 121.22(4) 2_655 .
O40 W1 K11 88.4(4) . .
O75 W1 K11 53.4(3) . .
O46 W1 K11 50.3(4) . .
O28 W1 K11 138.6(3) . .
O115 W1 K11 143.6(3) . .
O113 W1 K11 94.1(3) . .
Zr2 W1 K11 69.03(12) . .
Zr1 W1 K11 174.57(11) 2_655 .
Zr11 W1 K11 64.01(11) . .
O104 W2 O109 100.9(5) . .
O104 W2 O59 101.8(6) . .
O109 W2 O59 99.1(5) . .
O104 W2 O115 96.3(6) . .
O109 W2 O115 94.9(5) . .
O59 W2 O115 154.4(4) . .
O104 W2 O32 95.4(5) . .
O109 W2 O32 162.6(4) . .
O59 W2 O32 83.3(5) . .
O115 W2 O32 77.2(4) . .
O104 W2 O113 172.4(5) . .
O109 W2 O113 77.3(4) . .
O59 W2 O113 85.7(4) . .
O115 W2 O113 76.6(4) . .
O32 W2 O113 85.7(4) . .
O104 W2 Zr11 135.1(4) . .
O109 W2 Zr11 34.2(3) . .
O59 W2 Zr11 90.2(3) . .
O115 W2 Zr11 89.5(3) . .
O32 W2 Zr11 129.1(3) . .
O113 W2 Zr11 43.4(3) . .
O104 W2 Zr1 88.1(4) . 2_655
O109 W2 Zr1 135.3(4) . 2_655
O59 W2 Zr1 122.0(3) . 2_655
O115 W2 Zr1 40.4(3) . 2_655
O32 W2 Zr1 38.8(3) . 2_655
O113 W2 Zr1 88.2(3) . 2_655
Zr11 W2 Zr1 121.65(4) . 2_655
O104 W2 Na3 52.1(5) . 2
O109 W2 Na3 49.0(4) . 2
O59 W2 Na3 101.9(4) . 2
O115 W2 Na3 103.4(4) . 2
O32 W2 Na3 147.6(3) . 2
O113 W2 Na3 126.4(3) . 2
Zr11 W2 Na3 83.15(16) . 2
Zr1 W2 Na3 126.7(2) 2_655 2
O123 W3 O36 101.8(5) . .
O123 W3 O45 99.7(5) . .
O36 W3 O45 88.4(5) . .
O123 W3 O54 100.7(5) . .
O36 W3 O54 157.5(4) . .
O45 W3 O54 89.4(5) . .
O123 W3 O112 101.7(5) . .
O36 W3 O112 86.6(5) . .
O45 W3 O112 158.7(4) . .
O54 W3 O112 87.4(5) . .
O123 W3 O19 170.6(5) . .
O36 W3 O19 84.3(4) . .
O45 W3 O19 73.1(4) . .
O54 W3 O19 73.6(4) . .
O112 W3 O19 85.8(4) . .
O123 W3 K4 83.8(4) . 2_656
O36 W3 K4 49.3(3) . 2_656
O45 W3 K4 46.9(3) . 2_656
O54 W3 K4 135.7(3) . 2_656
O112 W3 K4 135.3(4) . 2_656
O19 W3 K4 95.1(2) . 2_656
O123 W3 K2 87.4(4) . .
O36 W3 K2 133.4(3) . .
O45 W3 K2 135.4(3) . .
O54 W3 K2 46.2(3) . .
O112 W3 K2 47.0(3) . .
O19 W3 K2 93.6(2) . .
K4 W3 K2 171.19(8) 2_656 .
O63 W4 O51 102.2(5) . .
O63 W4 O26 100.7(5) . .
O51 W4 O26 90.4(5) . .
O63 W4 O56 98.9(5) . .
O51 W4 O56 91.8(5) . .
O26 W4 O56 159.3(4) . .
O63 W4 O100 99.6(5) . .
O51 W4 O100 158.2(4) . .
O26 W4 O100 85.0(4) . .
O56 W4 O100 85.4(5) . .
O63 W4 O66 169.3(5) . .
O51 W4 O66 85.7(4) . .
O26 W4 O66 86.3(4) . .
O56 W4 O66 73.3(4) . .
O100 W4 O66 72.8(4) . .
O63 W4 K8 38.8(4) . .
O51 W4 K8 123.9(3) . .
O26 W4 K8 126.6(3) . .
O56 W4 K8 67.8(3) . .
O100 W4 K8 74.8(3) . .
O66 W4 K8 130.6(2) . .
O63 W4 K8 87.0(4) . 2_556
O51 W4 K8 50.8(3) . 2_556
O26 W4 K8 141.1(3) . 2_556
O56 W4 K8 46.4(3) . 2_556
O100 W4 K8 131.6(3) . 2_556
O66 W4 K8 92.6(3) . 2_556
K8 W4 K8 82.09(11) . 2_556
O63 W4 K3 82.3(4) . 2_656
O51 W4 K3 137.5(3) . 2_656
O26 W4 K3 47.7(3) . 2_656
O56 W4 K3 129.8(3) . 2_656
O100 W4 K3 45.7(3) . 2_656
O66 W4 K3 96.8(3) . 2_656
K8 W4 K3 85.91(10) . 2_656
K8 W4 K3 167.82(10) 2_556 2_656
O116 W5 O82 104.5(5) . .
O116 W5 O29 99.3(5) . .
O82 W5 O29 89.1(5) . .
O116 W5 O43 99.1(5) . .
O82 W5 O43 94.2(4) . .
O29 W5 O43 159.8(5) . .
O116 W5 O72 98.7(4) . .
O82 W5 O72 156.4(4) . .
O29 W5 O72 83.2(4) . .
O43 W5 O72 85.9(4) . .
O116 W5 O91 170.4(4) . .
O82 W5 O91 83.2(4) . .
O29 W5 O91 86.2(4) . .
O43 W5 O91 74.4(4) . .
O72 W5 O91 74.1(4) . .
O116 W5 Na1 60.8(4) . 2_646
O82 W5 Na1 161.7(4) . 2_646
O29 W5 Na1 103.5(3) . 2_646
O43 W5 Na1 78.6(3) . 2_646
O72 W5 Na1 40.9(3) . 2_646
O91 W5 Na1 110.5(3) . 2_646
O116 W5 K5 79.7(3) . .
O82 W5 K5 50.6(3) . .
O29 W5 K5 136.7(3) . .
O43 W5 K5 55.6(3) . .
O72 W5 K5 140.1(3) . .
O91 W5 K5 101.7(3) . .
Na1 W5 K5 112.83(15) 2_646 .
O116 W5 K2 84.7(3) . .
O82 W5 K2 131.3(3) . .
O29 W5 K2 42.3(3) . .
O43 W5 K2 132.1(3) . .
O72 W5 K2 46.7(3) . .
O91 W5 K2 94.4(3) . .
Na1 W5 K2 61.82(13) 2_646 .
K5 W5 K2 163.87(10) . .
O116 W5 K2 50.6(4) . 2_646
O82 W5 K2 79.5(3) . 2_646
O29 W5 K2 55.4(3) . 2_646
O43 W5 K2 144.8(3) . 2_646
O72 W5 K2 113.3(3) . 2_646
O91 W5 K2 137.8(3) . 2_646
Na1 W5 K2 96.58(13) 2_646 2_646
K5 W5 K2 96.56(9) . 2_646
K2 W5 K2 70.03(9) . 2_646
O119 W6 O52 103.5(5) . .
O119 W6 O29 98.5(5) . .
O52 W6 O29 90.1(5) . .
O119 W6 O24 98.9(5) . .
O52 W6 O24 90.8(4) . .
O29 W6 O24 161.9(4) . .
O119 W6 O54 99.8(5) . .
O52 W6 O54 156.7(5) . .
O29 W6 O54 87.1(4) . .
O24 W6 O54 85.0(4) . .
O119 W6 O19 171.2(5) . .
O52 W6 O19 82.3(4) . .
O29 W6 O19 88.0(4) . .
O24 W6 O19 74.2(4) . .
O54 W6 O19 74.5(4) . .
O119 W6 K1 80.9(4) . 2_556
O52 W6 K1 49.1(4) . 2_556
O29 W6 K1 136.6(3) . 2_556
O24 W6 K1 52.0(3) . 2_556
O54 W6 K1 136.0(3) . 2_556
O19 W6 K1 98.4(2) . 2_556
O119 W6 K2 83.8(4) . .
O52 W6 K2 135.0(4) . .
O29 W6 K2 45.1(3) . .
O24 W6 K2 132.5(3) . .
O54 W6 K2 48.3(3) . .
O19 W6 K2 96.8(2) . .
K1 W6 K2 164.72(8) 2_556 .
O119 W6 K2 46.1(4) . 2_646
O52 W6 K2 81.3(3) . 2_646
O29 W6 K2 58.5(3) . 2_646
O24 W6 K2 139.4(3) . 2_646
O54 W6 K2 116.3(3) . 2_646
O19 W6 K2 142.4(3) . 2_646
K1 W6 K2 95.96(8) 2_556 2_646
K2 W6 K2 72.39(9) . 2_646
O81 W7 O53 100.7(5) . .
O81 W7 O100 99.6(5) . .
O53 W7 O100 89.5(5) . .
O81 W7 O39 100.2(5) . .
O53 W7 O39 159.1(5) . .
O100 W7 O39 87.9(5) . .
O81 W7 O79 101.9(5) . .
O53 W7 O79 89.3(5) . .
O100 W7 O79 158.3(5) . .
O39 W7 O79 85.5(5) . .
O81 W7 O66 170.7(4) . .
O53 W7 O66 73.3(4) . .
O100 W7 O66 73.5(4) . .
O39 W7 O66 86.1(4) . .
O79 W7 O66 85.3(4) . .
O81 W7 K1 46.3(4) . .
O53 W7 K1 66.2(4) . .
O100 W7 K1 69.7(3) . .
O39 W7 K1 131.4(3) . .
O79 W7 K1 128.8(3) . .
O66 W7 K1 124.4(3) . .
O81 W7 K3 82.9(4) . 2_656
O53 W7 K3 133.5(4) . 2_656
O100 W7 K3 44.8(4) . 2_656
O39 W7 K3 50.8(3) . 2_656
O79 W7 K3 135.8(3) . 2_656
O66 W7 K3 96.0(2) . 2_656
K1 W7 K3 86.09(9) . 2_656
O14 W8 O96 100.9(5) . .
O14 W8 O50 102.6(5) . .
O96 W8 O50 90.5(5) . .
O14 W8 O39 100.4(5) . .
O96 W8 O39 87.2(5) . .
O50 W8 O39 156.9(5) . .
O14 W8 O68 101.8(5) . .
O96 W8 O68 157.2(5) . .
O50 W8 O68 87.4(5) . .
O39 W8 O68 86.0(5) . .
O14 W8 O57 172.3(5) . .
O96 W8 O57 73.5(4) . .
O50 W8 O57 72.5(4) . .
O39 W8 O57 84.8(4) . .
O68 W8 O57 84.2(4) . .
O14 W8 K7 80.8(4) . 2_656
O96 W8 K7 44.4(3) . 2_656
O50 W8 K7 57.1(3) . 2_656
O39 W8 K7 129.6(3) . 2_656
O68 W8 K7 143.6(4) . 2_656
O57 W8 K7 91.5(2) . 2_656
O14 W8 K10' 26.5(5) . 1_565
O96 W8 K10' 122.0(5) . 1_565
O50 W8 K10' 115.0(5) . 1_565
O39 W8 K10' 85.3(4) . 1_565
O68 W8 K10' 79.1(5) . 1_565
O57 W8 K10' 161.1(3) . 1_565
K7 W8 K10' 107.2(2) 2_656 1_565
O14 W8 K3 86.1(4) . 2_656
O96 W8 K3 48.4(4) . 2_656
O50 W8 K3 138.8(3) . 2_656
O39 W8 K3 44.9(3) . 2_656
O68 W8 K3 130.7(4) . 2_656
O57 W8 K3 93.8(2) . 2_656
K7 W8 K3 85.51(9) 2_656 2_656
K10' W8 K3 90.5(4) 1_565 2_656
O99 W9 O60 104.2(5) . .
O99 W9 O7 100.1(5) . .
O60 W9 O7 89.8(4) . .
O99 W9 O24 99.5(5) . .
O60 W9 O24 92.7(4) . .
O7 W9 O24 158.9(4) . .
O99 W9 O45 97.1(5) . .
O60 W9 O45 158.7(5) . .
O7 W9 O45 84.9(4) . .
O24 W9 O45 85.2(4) . .
O99 W9 O19 168.3(4) . .
O60 W9 O19 86.0(4) . .
O7 W9 O19 85.5(4) . .
O24 W9 O19 73.8(4) . .
O45 W9 O19 73.0(4) . .
O99 W9 K4 82.3(4) . 2_656
O60 W9 K4 135.1(3) . 2_656
O7 W9 K4 45.7(3) . 2_656
O24 W9 K4 130.6(3) . 2_656
O45 W9 K4 46.0(3) . 2_656
O19 W9 K4 94.7(2) . 2_656
O99 W9 K1 89.5(4) . 2_556
O60 W9 K1 51.0(3) . 2_556
O7 W9 K1 140.7(3) . 2_556
O24 W9 K1 46.9(3) . 2_556
O45 W9 K1 132.0(3) . 2_556
O19 W9 K1 92.6(2) . 2_556
K4 W9 K1 170.89(9) 2_656 2_556
O25 W10 O65 104.0(6) . .
O25 W10 O110 100.4(5) . .
O65 W10 O110 93.5(4) . .
O25 W10 O38 99.7(5) . .
O65 W10 O38 89.0(5) . .
O110 W10 O38 158.5(4) . .
O25 W10 O50 98.0(5) . .
O65 W10 O50 157.8(5) . .
O110 W10 O50 85.5(5) . .
O38 W10 O50 84.2(5) . .
O25 W10 O57 169.7(5) . .
O65 W10 O57 84.7(4) . .
O110 W10 O57 73.0(4) . .
O38 W10 O57 85.9(4) . .
O50 W10 O57 73.8(4) . .
O25 W10 K11 84.1(4) . .
O65 W10 K11 51.3(3) . .
O110 W10 K11 51.1(3) . .
O38 W10 K11 139.3(3) . .
O50 W10 K11 135.8(3) . .
O57 W10 K11 97.4(3) . .
O25 W10 K7 81.2(5) . 2_656
O65 W10 K7 133.6(3) . 2_656
O110 W10 K7 41.2(3) . 2_656
O38 W10 K7 136.3(3) . 2_656
O50 W10 K7 52.8(3) . 2_656
O57 W10 K7 88.8(3) . 2_656
K11 W10 K7 84.46(12) . 2_656
O121 W11 O58 103.8(5) . .
O121 W11 O4 103.0(6) . .
O58 W11 O4 89.3(5) . .
O121 W11 O56 96.8(6) . .
O58 W11 O56 92.7(5) . .
O4 W11 O56 159.0(4) . .
O121 W11 O53 97.0(5) . .
O58 W11 O53 159.3(5) . .
O4 W11 O53 86.4(5) . .
O56 W11 O53 84.3(5) . .
O121 W11 O66 166.2(6) . .
O58 W11 O66 86.6(4) . .
O4 W11 O66 85.9(4) . .
O56 W11 O66 73.4(4) . .
O53 W11 O66 72.9(4) . .
O121 W11 K8 82.8(4) . 2_556
O58 W11 K8 49.7(4) . 2_556
O4 W11 K8 138.2(4) . 2_556
O56 W11 K8 50.9(3) . 2_556
O53 W11 K8 134.6(3) . 2_556
O66 W11 K8 97.6(2) . 2_556
O103 W12 O72 99.0(5) . .
O103 W12 O117 103.4(5) . .
O72 W12 O117 157.3(4) . .
O103 W12 O20 100.9(5) . .
O72 W12 O20 89.5(5) . .
O117 W12 O20 89.8(5) . .
O103 W12 O112 99.7(5) . .
O72 W12 O112 88.5(5) . .
O117 W12 O112 84.2(5) . .
O20 W12 O112 159.3(4) . .
O103 W12 O91 170.9(5) . .
O72 W12 O91 74.0(4) . .
O117 W12 O91 84.1(4) . .
O20 W12 O91 73.6(4) . .
O112 W12 O91 86.0(4) . .
O103 W12 K10' 66.9(5) . 1_655
O72 W12 K10' 81.0(4) . 1_655
O117 W12 K10' 111.2(4) . 1_655
O20 W12 K10' 37.1(5) . 1_655
O112 W12 K10' 161.2(4) . 1_655
O91 W12 K10' 105.7(4) . 1_655
O103 W12 K2 84.9(4) . .
O72 W12 K2 47.0(3) . .
O117 W12 K2 131.3(3) . .
O20 W12 K2 136.3(3) . .
O112 W12 K2 47.2(3) . .
O91 W12 K2 94.1(3) . .
K10' W12 K2 116.1(3) 1_655 .
O77 W13 O33 100.6(5) . .
O77 W13 O118 99.8(5) . .
O33 W13 O118 89.6(5) . .
O77 W13 O117 102.7(5) . .
O33 W13 O117 90.1(5) . .
O118 W13 O117 157.1(5) . .
O77 W13 O36 102.2(5) . .
O33 W13 O36 157.2(5) . .
O118 W13 O36 87.5(5) . .
O117 W13 O36 84.0(5) . .
O77 W13 O90 169.7(5) . .
O33 W13 O90 72.8(4) . .
O118 W13 O90 72.7(4) . .
O117 W13 O90 85.4(4) . .
O36 W13 O90 84.8(4) . .
O77 W13 K4 86.0(4) . 2_656
O33 W13 K4 137.5(3) . 2_656
O118 W13 K4 48.0(4) . 2_656
O117 W13 K4 129.7(3) . 2_656
O36 W13 K4 46.0(3) . 2_656
O90 W13 K4 93.7(3) . 2_656
O23 W14 O47 104.6(5) . .
O23 W14 O64 99.2(5) . .
O47 W14 O64 95.9(5) . .
O23 W14 O3 99.8(5) . .
O47 W14 O3 87.5(4) . .
O64 W14 O3 159.1(5) . .
O23 W14 O33 97.1(5) . .
O47 W14 O33 157.7(5) . .
O64 W14 O33 85.4(5) . .
O3 W14 O33 83.8(4) . .
O23 W14 O90 168.5(5) . .
O47 W14 O90 85.2(4) . .
O64 W14 O90 73.4(4) . .
O3 W14 O90 86.5(4) . .
O33 W14 O90 73.8(4) . .
O23 W14 K9 47.6(4) . 2_655
O47 W14 K9 87.9(4) . 2_655
O64 W14 K9 146.0(3) . 2_655
O3 W14 K9 54.5(3) . 2_655
O33 W14 K9 103.5(3) . 2_655
O90 W14 K9 140.6(3) . 2_655
O37 W15 O44 103.8(5) . .
O37 W15 O7 103.6(5) . .
O44 W15 O7 90.6(4) . .
O37 W15 O64 96.8(5) . .
O44 W15 O64 91.7(5) . .
O7 W15 O64 158.3(5) . .
O37 W15 O118 96.8(5) . .
O44 W15 O118 159.4(5) . .
O7 W15 O118 86.0(4) . .
O64 W15 O118 84.2(5) . .
O37 W15 O90 165.7(5) . .
O44 W15 O90 86.2(4) . .
O7 W15 O90 86.3(4) . .
O64 W15 O90 72.4(4) . .
O118 W15 O90 73.2(4) . .
O37 W15 K6 57.6(4) . 1_655
O44 W15 K6 132.0(3) . 1_655
O7 W15 K6 134.5(3) . 1_655
O64 W15 K6 53.3(3) . 1_655
O118 W15 K6 59.5(3) . 1_655
O90 W15 K6 108.1(3) . 1_655
O37 W15 K4 85.1(4) . 2_656
O44 W15 K4 133.9(3) . 2_656
O7 W15 K4 43.8(3) . 2_656
O64 W15 K4 132.7(3) . 2_656
O118 W15 K4 48.8(3) . 2_656
O90 W15 K4 95.4(3) . 2_656
K6 W15 K4 91.18(14) 1_655 2_656
O9 W16 O71 104.2(5) . .
O9 W16 O85 100.3(5) . .
O71 W16 O85 91.9(5) . .
O9 W16 O1 99.5(5) . .
O71 W16 O1 155.5(5) . .
O85 W16 O1 89.8(5) . .
O9 W16 O78 96.7(5) . .
O71 W16 O78 89.2(4) . .
O85 W16 O78 162.1(5) . .
O1 W16 O78 81.9(5) . .
O9 W16 O67 167.6(5) . .
O71 W16 O67 82.2(4) . .
O85 W16 O67 89.9(4) . .
O1 W16 O67 73.3(4) . .
O78 W16 O67 72.6(4) . .
O9 W16 K2 50.8(4) . 2_646
O71 W16 K2 83.6(3) . 2_646
O85 W16 K2 54.8(3) . 2_646
O1 W16 K2 116.9(4) . 2_646
O78 W16 K2 142.9(3) . 2_646
O67 W16 K2 141.3(3) . 2_646
O9 W16 K5 80.6(4) . .
O71 W16 K5 47.5(3) . .
O85 W16 K5 136.8(3) . .
O1 W16 K5 133.0(4) . .
O78 W16 K5 51.8(3) . .
O67 W16 K5 96.8(3) . .
K2 W16 K5 99.60(9) 2_646 .
O86 W17 O87 104.8(5) . .
O86 W17 O3 101.3(5) . .
O87 W17 O3 91.2(5) . .
O86 W17 O43 98.5(5) . .
O87 W17 O43 89.1(4) . .
O3 W17 O43 159.5(5) . .
O86 W17 O20 96.7(5) . .
O87 W17 O20 158.0(5) . .
O3 W17 O20 88.8(4) . .
O43 W17 O20 83.3(4) . .
O86 W17 O91 167.5(4) . .
O87 W17 O91 84.3(4) . .
O3 W17 O91 86.8(4) . .
O43 W17 O91 72.8(4) . .
O20 W17 O91 73.8(4) . .
O86 W17 K10 47.1(4) . 1_655
O87 W17 K10 150.6(4) . 1_655
O3 W17 K10 101.9(3) . 1_655
O43 W17 K10 87.5(3) . 1_655
O20 W17 K10 49.9(3) . 1_655
O91 W17 K10 122.2(3) . 1_655
O86 W17 K9 53.7(4) . 2_655
O87 W17 K9 88.8(3) . 2_655
O3 W17 K9 50.2(4) . 2_655
O43 W17 K9 150.3(3) . 2_655
O20 W17 K9 107.8(3) . 2_655
O91 W17 K9 136.3(3) . 2_655
K10 W17 K9 80.04(17) 1_655 2_655
O86 W17 K10' 63.8(5) . 1_655
O87 W17 K10' 158.7(4) . 1_655
O3 W17 K10' 108.3(4) . 1_655
O43 W17 K10' 75.6(4) . 1_655
O20 W17 K10' 35.9(5) . 1_655
O91 W17 K10' 104.8(4) . 1_655
K10 W17 K10' 18.3(3) 1_655 1_655
K9 W17 K10' 97.0(3) 2_655 1_655
O86 W17 K5 89.5(4) . .
O87 W17 K5 48.5(4) . .
O3 W17 K5 139.7(3) . .
O43 W17 K5 45.5(3) . .
O20 W17 K5 128.8(3) . .
O91 W17 K5 90.4(3) . .
K10 W17 K5 113.33(14) 1_655 .
K9 W17 K5 116.27(11) 2_655 .
K10' W17 K5 111.3(3) 1_655 .
O93 W18 O34 104.7(5) . .
O93 W18 O84 101.8(5) . .
O34 W18 O84 94.8(5) . .
O93 W18 O70 98.4(5) . .
O34 W18 O70 155.7(5) . .
O84 W18 O70 87.7(5) . .
O93 W18 O85 96.8(5) . .
O34 W18 O85 86.6(5) . .
O84 W18 O85 160.4(5) . .
O70 W18 O85 83.3(5) . .
O93 W18 O95 172.3(4) . .
O34 W18 O95 82.6(4) . .
O84 W18 O95 74.8(4) . .
O70 W18 O95 74.8(4) . .
O85 W18 O95 86.0(4) . .
O93 W18 K1 82.8(4) . 2_556
O34 W18 K1 50.6(3) . 2_556
O84 W18 K1 55.2(3) . 2_556
O70 W18 K1 141.9(4) . 2_556
O85 W18 K1 134.7(3) . 2_556
O95 W18 K1 100.4(3) . 2_556
O93 W18 K2 48.2(4) . 2_646
O34 W18 K2 80.2(3) . 2_646
O84 W18 K2 145.4(3) . 2_646
O70 W18 K2 110.8(3) . 2_646
O85 W18 K2 54.1(3) . 2_646
O95 W18 K2 137.1(3) . 2_646
K1 W18 K2 98.38(8) 2_556 2_646
O83 W19 O35 103.1(5) . .
O83 W19 O26 103.1(5) . .
O35 W19 O26 90.1(5) . .
O83 W19 O110 97.5(5) . .
O35 W19 O110 91.8(5) . .
O26 W19 O110 158.3(4) . .
O83 W19 O96 97.2(5) . .
O35 W19 O96 159.7(4) . .
O26 W19 O96 86.2(4) . .
O110 W19 O96 84.6(5) . .
O83 W19 O57 166.5(5) . .
O35 W19 O57 86.1(4) . .
O26 W19 O57 86.6(4) . .
O110 W19 O57 72.0(4) . .
O96 W19 O57 73.8(4) . .
O83 W19 K7 68.1(4) . 2_656
O35 W19 K7 138.2(3) . 2_656
O26 W19 K7 131.5(3) . 2_656
O110 W19 K7 51.8(3) . 2_656
O96 W19 K7 50.5(3) . 2_656
O57 W19 K7 98.5(3) . 2_656
O83 W19 K11 86.0(4) . .
O35 W19 K11 50.8(4) . .
O26 W19 K11 140.8(3) . .
O110 W19 K11 46.8(3) . .
O96 W19 K11 131.1(4) . .
O57 W19 K11 92.4(3) . .
K7 W19 K11 87.44(13) 2_656 .
O83 W19 K3 85.0(4) . 2_656
O35 W19 K3 132.3(3) . 2_656
O26 W19 K3 42.9(3) . 2_656
O110 W19 K3 134.3(3) . 2_656
O96 W19 K3 50.0(3) . 2_656
O57 W19 K3 96.3(3) . 2_656
K7 W19 K3 88.73(10) 2_656 2_656
K11 W19 K3 170.92(12) . 2_656
O69 W20 O108 103.6(6) . .
O69 W20 O78 100.8(5) . .
O108 W20 O78 92.6(5) . .
O69 W20 O94 97.5(6) . .
O108 W20 O94 158.1(6) . .
O78 W20 O94 88.8(5) . .
O69 W20 O48 102.0(5) . .
O108 W20 O48 85.6(5) . .
O78 W20 O48 156.9(5) . .
O94 W20 O48 84.7(5) . .
O69 W20 O67 169.8(5) . .
O108 W20 O67 85.7(5) . .
O78 W20 O67 74.2(4) . .
O94 W20 O67 73.7(5) . .
O48 W20 O67 82.7(5) . .
O69 W20 W24' 121.2(5) . .
O108 W20 W24' 135.2(4) . .
O78 W20 W24' 80.1(4) . .
O94 W20 W24' 24.2(4) . .
O48 W20 W24' 85.0(4) . .
O67 W20 W24' 49.7(3) . .
O69 W20 K5 89.8(4) . .
O108 W20 K5 49.8(4) . .
O78 W20 K5 48.1(3) . .
O94 W20 K5 136.8(4) . .
O48 W20 K5 135.3(3) . .
O67 W20 K5 93.2(3) . .
W24' W20 K5 125.04(19) . .
O88 W21 O48 100.9(6) . .
O88 W21 O125 100.3(6) . .
O48 W21 O125 95.2(6) . .
O88 W21 O111 99.6(6) . .
O48 W21 O111 157.6(5) . .
O125 W21 O111 90.1(6) . .
O88 W21 O76 100.9(6) . .
O48 W21 O76 87.7(5) . .
O125 W21 O76 157.6(5) . .
O111 W21 O76 79.4(5) . .
O88 W21 O73 170.5(5) . .
O48 W21 O73 87.0(5) . .
O125 W21 O73 73.4(5) . .
O111 W21 O73 73.6(5) . .
O76 W21 O73 84.6(5) . .
O88 W21 W26' 123.6(5) . .
O48 W21 W26' 88.2(4) . .
O125 W21 W26' 23.4(4) . .
O111 W21 W26' 88.1(4) . .
O76 W21 W26' 135.2(4) . .
O73 W21 W26' 50.7(3) . .
O88 W21 Zr4 97.9(5) . .
O48 W21 Zr4 127.1(3) . .
O125 W21 Zr4 129.1(4) . .
O111 W21 Zr4 39.9(4) . .
O76 W21 Zr4 40.1(3) . .
O73 W21 Zr4 81.2(3) . .
W26' W21 Zr4 120.09(16) . .
O61 W22 O106 104.3(5) . .
O61 W22 O98 100.5(5) . .
O106 W22 O98 95.2(5) . .
O61 W22 O89 96.4(5) . .
O106 W22 O89 91.2(6) . .
O98 W22 O89 159.8(5) . .
O61 W22 O84 95.4(5) . .
O106 W22 O84 159.4(5) . .
O98 W22 O84 86.6(4) . .
O89 W22 O84 80.8(5) . .
O61 W22 O95 165.0(5) . .
O106 W22 O95 86.8(5) . .
O98 W22 O95 88.3(4) . .
O89 W22 O95 73.0(5) . .
O84 W22 O95 72.7(4) . .
O61 W22 K8 49.7(4) . 2_556
O106 W22 K8 95.8(4) . 2_556
O98 W22 K8 52.1(3) . 2_556
O89 W22 K8 146.1(4) . 2_556
O84 W22 K8 101.4(3) . 2_556
O95 W22 K8 140.4(3) . 2_556
O61 W22 K3 46.3(4) . 1_455
O106 W22 K3 134.4(4) . 1_455
O98 W22 K3 120.7(3) . 1_455
O89 W22 K3 65.1(4) . 1_455
O84 W22 K3 58.5(3) . 1_455
O95 W22 K3 118.7(3) . 1_455
K8 W22 K3 86.97(9) 2_556 1_455
O61 W22 K1 87.8(4) . 2_556
O106 W22 K1 139.6(4) . 2_556
O98 W22 K1 44.4(3) . 2_556
O89 W22 K1 126.1(4) . 2_556
O84 W22 K1 45.4(3) . 2_556
O95 W22 K1 90.0(3) . 2_556
K8 W22 K1 62.93(9) 2_556 2_556
K3 W22 K1 81.33(9) 1_455 2_556
O10 W23 O80 104.7(5) . .
O10 W23 O38 100.9(6) . .
O80 W23 O38 92.6(5) . .
O10 W23 O92 98.5(6) . .
O80 W23 O92 92.6(5) . .
O38 W23 O92 158.0(5) . .
O10 W23 O124 98.1(5) . .
O80 W23 O124 157.2(5) . .
O38 W23 O124 82.4(5) . .
O92 W23 O124 84.6(5) . .
O10 W23 O74 167.5(5) . .
O80 W23 O74 84.9(4) . .
O38 W23 O74 86.4(4) . .
O92 W23 O74 72.7(4) . .
O124 W23 O74 72.7(4) . .
W24' W24 O17 91.3(12) . .
W24' W24 O11 163.7(11) . .
O17 W24 O11 104.9(7) . .
W24' W24 O1 86.1(10) . .
O17 W24 O1 97.8(6) . .
O11 W24 O1 90.0(6) . .
W24' W24 O15 90.2(10) . .
O17 W24 O15 103.8(6) . .
O11 W24 O15 87.5(6) . .
O1 W24 O15 158.1(5) . .
W24' W24 O94 5.8(11) . .
O17 W24 O94 96.5(7) . .
O11 W24 O94 158.5(5) . .
O1 W24 O94 87.8(5) . .
O15 W24 O94 86.6(6) . .
W24' W24 O67 77.0(11) . .
O17 W24 O67 165.6(6) . .
O11 W24 O67 86.8(5) . .
O1 W24 O67 73.3(4) . .
O15 W24 O67 84.8(4) . .
O94 W24 O67 72.1(5) . .
W24' W24 K7 101.4(10) . 2_646
O17 W24 K7 53.2(5) . 2_646
O11 W24 K7 87.4(4) . 2_646
O1 W24 K7 47.4(4) . 2_646
O15 W24 K7 153.9(4) . 2_646
O94 W24 K7 106.5(4) . 2_646
O67 W24 K7 120.4(3) . 2_646
W24 W24' O94 171.9(15) . .
W24 W24' O17 70.5(11) . .
O94 W24' O17 116.8(10) . .
W24 W24' O1 76.9(10) . .
O94 W24' O1 105.3(8) . .
O17 W24' O1 92.8(7) . .
W24 W24' O15 73.1(10) . .
O94 W24' O15 101.7(8) . .
O17 W24' O15 96.8(7) . .
O1 W24' O15 143.2(8) . .
W24 W24' O67 89.0(11) . .
O94 W24' O67 84.3(7) . .
O17 W24' O67 157.8(8) . .
O1 W24' O67 74.0(5) . .
O15 W24' O67 84.6(6) . .
W24 W24' O11 12.5(9) . .
O94 W24' O11 160.1(9) . .
O17 W24' O11 82.9(7) . .
O1 W24' O11 74.3(6) . .
O15 W24' O11 71.8(6) . .
O67 W24' O11 76.5(5) . .
W24 W24' W20 139.6(12) . .
O94 W24' W20 33.9(6) . .
O17 W24' W20 149.3(7) . .
O1 W24' W20 90.0(5) . .
O15 W24' W20 99.1(5) . .
O67 W24' W20 50.6(3) . .
O11 W24' W20 127.1(5) . .
W24 W24' K7 70.3(9) . 2_646
O94 W24' K7 116.8(7) . 2_646
O17 W24' K7 49.4(5) . 2_646
O1 W24' K7 43.7(4) . 2_646
O15 W24' K7 136.7(5) . 2_646
O67 W24' K7 116.7(4) . 2_646
O11 W24' K7 77.2(4) . 2_646
W20 W24' K7 123.7(3) . 2_646
O6 W25 O124 101.6(5) . .
O6 W25 O68 102.2(5) . .
O124 W25 O68 87.3(6) . .
O6 W25 O122 100.0(5) . .
O124 W25 O122 91.2(5) . .
O68 W25 O122 157.6(5) . .
O6 W25 O79 101.3(5) . .
O124 W25 O79 156.9(5) . .
O68 W25 O79 84.9(5) . .
O122 W25 O79 87.8(5) . .
O6 W25 O74 171.0(4) . .
O124 W25 O74 73.0(4) . .
O68 W25 O74 84.9(4) . .
O122 W25 O74 73.3(4) . .
O79 W25 O74 84.6(4) . .
W26' W26 O120 95.6(10) . .
W26' W26 O102 105.4(8) . .
O120 W26 O102 100.0(7) . .
W26' W26 O105 150.1(8) . .
O120 W26 O105 102.3(7) . .
O102 W26 O105 94.8(7) . .
W26' W26 O15 67.2(7) . .
O120 W26 O15 99.6(6) . .
O102 W26 O15 159.7(6) . .
O105 W26 O15 86.2(6) . .
W26' W26 O125 17.0(8) . .
O120 W26 O125 98.7(8) . .
O102 W26 O125 88.4(7) . .
O105 W26 O125 157.8(5) . .
O15 W26 O125 83.3(6) . .
W26' W26 O73 74.4(8) . .
O120 W26 O73 168.2(7) . .
O102 W26 O73 77.2(5) . .
O105 W26 O73 89.4(5) . .
O15 W26 O73 82.5(4) . .
O125 W26 O73 69.9(5) . .
W26' W26 K9 117.8(7) . 2
O120 W26 K9 55.1(6) . 2
O102 W26 K9 46.6(5) . 2
O105 W26 K9 92.1(4) . 2
O15 W26 K9 153.7(4) . 2
O125 W26 K9 105.8(4) . 2
O73 W26 K9 123.7(3) . 2
W26' W26 K10 132.4(7) . .
O120 W26 K10 54.4(6) . .
O102 W26 K10 114.8(5) . .
O105 W26 K10 50.3(4) . .
O15 W26 K10 81.3(4) . .
O125 W26 K10 145.6(4) . .
O73 W26 K10 137.3(3) . .
K9 W26 K10 77.55(14) 2 .
W26 W26' O125 155.1(11) . .
W26 W26' O15 93.4(8) . .
O125 W26' O15 110.0(9) . .
W26 W26' O120 64.5(8) . .
O125 W26' O120 117.7(9) . .
O15 W26' O120 98.8(7) . .
W26 W26' O102 57.3(7) . .
O125 W26' O102 97.8(8) . .
O15 W26' O102 145.2(8) . .
O120 W26' O102 85.7(7) . .
W26 W26' O73 89.8(8) . .
O125 W26' O73 82.8(7) . .
O15 W26' O73 88.4(5) . .
O120 W26' O73 153.6(8) . .
O102 W26' O73 74.5(5) . .
W26 W26' O105 22.3(6) . .
O125 W26' O105 161.0(8) . .
O15 W26' O105 74.0(6) . .
O120 W26' O105 78.9(7) . .
O102 W26' O105 73.1(6) . .
O73 W26' O105 78.7(5) . .
W26 W26' W21 137.9(8) . .
O125 W26' W21 33.1(6) . .
O15 W26' W21 98.3(5) . .
O120 W26' W21 150.5(7) . .
O102 W26' W21 93.7(5) . .
O73 W26' W21 50.5(4) . .
O105 W26' W21 129.1(4) . .
W26 W26' K9 53.9(6) . 2
O125 W26' K9 107.9(7) . 2
O15 W26' K9 138.0(5) . 2
O120 W26' K9 46.4(5) . 2
O102 W26' K9 39.9(4) . 2
O73 W26' K9 113.9(4) . 2
O105 W26' K9 76.2(4) . 2
W21 W26' K9 123.5(2) . 2
W27' W27 O2 104.4(10) . .
W27' W27 O70 125.3(9) . .
O2 W27 O70 101.3(6) . .
W27' W27 O89 127.3(9) . .
O2 W27 O89 103.8(6) . .
O70 W27 O89 90.9(6) . .
W27' W27 O105 42.1(9) . .
O2 W27 O105 100.2(6) . .
O70 W27 O105 157.7(5) . .
O89 W27 O105 89.6(6) . .
W27' W27 O11 39.0(9) . .
O2 W27 O11 99.7(6) . .
O70 W27 O11 89.6(6) . .
O89 W27 O11 155.8(5) . .
O105 W27 O11 81.0(6) . .
W27' W27 O95 80.2(9) . .
O2 W27 O95 175.4(6) . .
O70 W27 O95 75.8(4) . .
O89 W27 O95 72.9(4) . .
O105 W27 O95 83.1(4) . .
O11 W27 O95 83.9(4) . .
W27' W27 K10 65.7(8) . .
O2 W27 K10 41.9(6) . .
O70 W27 K10 137.2(4) . .
O89 W27 K10 115.0(4) . .
O105 W27 K10 61.0(4) . .
O11 W27 K10 79.7(4) . .
O95 W27 K10 142.3(3) . .
W27' W27 K10' 81.8(9) . .
O2 W27 K10' 23.8(7) . .
O70 W27 K10' 121.4(5) . .
O89 W27 K10' 113.1(4) . .
O105 W27 K10' 78.5(5) . .
O11 W27 K10' 86.9(5) . .
O95 W27 K10' 160.5(5) . .
K10 W27 K10' 18.3(4) . .
W27 W27' O11 127.5(11) . .
W27 W27' O105 123.7(11) . .
O11 W27' O105 108.8(9) . .
W27 W27' O2 58.7(9) . .
O11 W27' O2 106.9(8) . .
O105 W27' O2 106.3(8) . .
W27 W27' O70 42.4(7) . .
O11 W27' O70 88.5(7) . .
O105 W27' O70 156.8(8) . .
O2 W27' O70 82.1(6) . .
W27 W27' O89 40.9(8) . .
O11 W27' O89 156.7(7) . .
O105 W27' O89 87.2(7) . .
O2 W27' O89 83.7(6) . .
O70 W27' O89 72.0(5) . .
W27 W27' O95 85.7(9) . .
O11 W27' O95 94.5(6) . .
O105 W27' O95 92.8(6) . .
O2 W27' O95 144.4(7) . .
O70 W27' O95 70.0(4) . .
O89 W27' O95 67.2(4) . .
W27 W27' K10 105.5(9) . .
O11 W27' K10 91.4(6) . .
O105 W27' K10 67.4(5) . .
O2 W27' K10 49.5(5) . .
O70 W27' K10 129.2(4) . .
O89 W27' K10 110.7(4) . .
O95 W27' K10 160.2(4) . .
W27 W27' K10' 89.6(9) . .
O11 W27' K10' 94.4(6) . .
O105 W27' K10' 83.5(6) . .
O2 W27' K10' 31.8(6) . .
O70 W27' K10' 111.2(5) . .
O89 W27' K10' 104.4(5) . .
O95 W27' K10' 171.1(5) . .
K10 W27' K10' 18.2(4) . .
O16 W28 O107 104.3(5) . .
O16 W28 O92 100.0(6) . .
O107 W28 O92 92.6(5) . .
O16 W28 O4 100.9(6) . .
O107 W28 O4 89.2(5) . .
O92 W28 O4 157.9(5) . .
O16 W28 O122 97.5(5) . .
O107 W28 O122 158.1(5) . .
O92 W28 O122 85.6(5) . .
O4 W28 O122 84.6(5) . .
O16 W28 O74 168.9(5) . .
O107 W28 O74 85.0(4) . .
O92 W28 O74 73.2(4) . .
O4 W28 O74 85.0(4) . .
O122 W28 O74 73.6(4) . .
O28 Zr1 O49 82.7(4) . .
O28 Zr1 O28 75.5(4) . 2_655
O49 Zr1 O28 133.2(4) . 2_655
O28 Zr1 O12 93.6(5) . .
O49 Zr1 O12 70.2(4) . .
O28 Zr1 O12 150.5(4) 2_655 .
O28 Zr1 O13 99.4(5) . .
O49 Zr1 O13 68.1(4) . .
O28 Zr1 O13 75.2(4) 2_655 .
O12 Zr1 O13 134.1(4) . .
O28 Zr1 O7W 149.8(4) . .
O49 Zr1 O7W 68.3(4) . .
O28 Zr1 O7W 130.8(5) 2_655 .
O12 Zr1 O7W 69.5(5) . .
O13 Zr1 O7W 77.8(5) . .
O28 Zr1 O32 81.0(4) . 2_655
O49 Zr1 O32 138.9(4) . 2_655
O28 Zr1 O32 77.8(4) 2_655 2_655
O12 Zr1 O32 73.5(4) . 2_655
O13 Zr1 O32 151.9(4) . 2_655
O7W Zr1 O32 115.5(5) . 2_655
O28 Zr1 O115 136.0(4) . 2_655
O49 Zr1 O115 140.8(4) . 2_655
O28 Zr1 O115 67.8(4) 2_655 2_655
O12 Zr1 O115 106.5(5) . 2_655
O13 Zr1 O115 94.0(4) . 2_655
O7W Zr1 O115 74.0(4) . 2_655
O32 Zr1 O115 68.5(4) 2_655 2_655
O28 Zr1 Zr8 109.8(3) . .
O49 Zr1 Zr8 42.2(3) . .
O28 Zr1 Zr8 170.0(3) 2_655 .
O12 Zr1 Zr8 39.2(3) . .
O13 Zr1 Zr8 95.3(3) . .
O7W Zr1 Zr8 41.9(3) . .
O32 Zr1 Zr8 111.1(3) 2_655 .
O115 Zr1 Zr8 110.4(3) 2_655 .
O28 Zr1 Zr1 38.9(3) . 2_655
O49 Zr1 Zr1 111.4(3) . 2_655
O28 Zr1 Zr1 36.6(3) 2_655 2_655
O12 Zr1 Zr1 127.1(4) . 2_655
O13 Zr1 Zr1 86.3(3) . 2_655
O7W Zr1 Zr1 163.0(4) . 2_655
O32 Zr1 Zr1 76.5(3) 2_655 2_655
O115 Zr1 Zr1 101.4(3) 2_655 2_655
Zr8 Zr1 Zr1 147.92(8) . 2_655
O28 Zr1 W1 110.0(3) . 2_655
O49 Zr1 W1 141.5(3) . 2_655
O28 Zr1 W1 34.8(3) 2_655 2_655
O12 Zr1 W1 140.8(4) . 2_655
O13 Zr1 W1 73.9(3) . 2_655
O7W Zr1 W1 98.2(3) . 2_655
O32 Zr1 W1 79.6(3) 2_655 2_655
O115 Zr1 W1 35.6(3) 2_655 2_655
Zr8 Zr1 W1 139.91(5) . 2_655
Zr1 Zr1 W1 71.23(5) 2_655 2_655
O28 Zr1 W2 114.9(3) . 2_655
O49 Zr1 W2 149.5(3) . 2_655
O28 Zr1 W2 77.0(3) 2_655 2_655
O12 Zr1 W2 83.4(3) . 2_655
O13 Zr1 W2 128.0(3) . 2_655
O7W Zr1 W2 88.6(4) . 2_655
O32 Zr1 W2 35.8(3) 2_655 2_655
O115 Zr1 W2 34.3(3) 2_655 2_655
Zr8 Zr1 W2 107.27(5) . 2_655
Zr1 Zr1 W2 96.49(6) 2_655 2_655
W1 Zr1 W2 58.53(3) 2_655 2_655
O22 Zr2 O18 113.1(4) . .
O22 Zr2 O46 86.3(4) . .
O18 Zr2 O46 84.0(4) . .
O22 Zr2 O30 109.8(4) . .
O18 Zr2 O30 109.1(4) . .
O46 Zr2 O30 151.6(4) . .
O22 Zr2 O49 75.4(4) . .
O18 Zr2 O49 167.9(4) . .
O46 Zr2 O49 88.1(4) . .
O30 Zr2 O49 74.3(4) . .
O22 Zr2 O27 71.0(4) . .
O18 Zr2 O27 72.3(4) . .
O46 Zr2 O27 136.3(4) . .
O30 Zr2 O27 72.1(4) . .
O49 Zr2 O27 119.5(4) . .
O22 Zr2 O113 158.3(4) . .
O18 Zr2 O113 79.3(4) . .
O46 Zr2 O113 77.2(4) . .
O30 Zr2 O113 80.6(4) . .
O49 Zr2 O113 90.0(4) . .
O27 Zr2 O113 130.6(4) . .
O22 Zr2 W1 117.3(3) . .
O18 Zr2 W1 82.3(3) . .
O46 Zr2 W1 32.9(3) . .
O30 Zr2 W1 121.8(3) . .
O49 Zr2 W1 86.1(3) . .
O27 Zr2 W1 154.2(3) . .
O113 Zr2 W1 44.4(3) . .
O22 Zr2 Zr11 148.4(3) . .
O18 Zr2 Zr11 36.2(3) . .
O46 Zr2 Zr11 83.2(3) . .
O30 Zr2 Zr11 92.9(3) . .
O49 Zr2 Zr11 133.6(3) . .
O27 Zr2 Zr11 96.9(3) . .
O113 Zr2 Zr11 43.7(3) . .
W1 Zr2 Zr11 62.85(4) . .
O22 Zr2 Zr8 35.0(3) . .
O18 Zr2 Zr8 147.7(3) . .
O46 Zr2 Zr8 87.7(3) . .
O30 Zr2 Zr8 92.7(3) . .
O49 Zr2 Zr8 40.5(3) . .
O27 Zr2 Zr8 93.3(3) . .
O113 Zr2 Zr8 129.0(3) . .
W1 Zr2 Zr8 106.70(5) . .
Zr11 Zr2 Zr8 169.55(6) . .
O22 Zr2 Zr10 93.1(3) . .
O18 Zr2 Zr10 36.0(3) . .
O46 Zr2 Zr10 113.0(3) . .
O30 Zr2 Zr10 90.1(3) . .
O49 Zr2 Zr10 155.5(3) . .
O27 Zr2 Zr10 36.2(3) . .
O113 Zr2 Zr10 106.1(3) . .
W1 Zr2 Zr10 118.26(5) . .
Zr11 Zr2 Zr10 64.33(4) . .
Zr8 Zr2 Zr10 124.51(5) . .
O22 Zr2 Zr6 88.4(3) . .
O18 Zr2 Zr6 147.0(3) . .
O46 Zr2 Zr6 123.7(3) . .
O30 Zr2 Zr6 38.0(3) . .
O49 Zr2 Zr6 36.8(3) . .
O27 Zr2 Zr6 93.2(3) . .
O113 Zr2 Zr6 89.3(3) . .
W1 Zr2 Zr6 110.79(5) . .
Zr11 Zr2 Zr6 122.10(5) . .
Zr8 Zr2 Zr6 59.61(4) . .
Zr10 Zr2 Zr6 123.24(5) . .
O102 Zr3 O106 84.4(6) . .
O102 Zr3 O97 146.2(5) . .
O106 Zr3 O97 83.2(4) . .
O102 Zr3 O5 129.9(5) . .
O106 Zr3 O5 78.3(5) . .
O97 Zr3 O5 77.7(4) . .
O102 Zr3 O111 88.8(6) . .
O106 Zr3 O111 138.1(4) . .
O97 Zr3 O111 79.9(4) . .
O5 Zr3 O111 133.6(5) . .
O102 Zr3 O126 70.8(5) . .
O106 Zr3 O126 123.2(6) . .
O97 Zr3 O126 140.8(5) . .
O5 Zr3 O126 80.2(5) . .
O111 Zr3 O126 92.8(6) . .
O102 Zr3 O8 136.8(5) . .
O106 Zr3 O8 137.9(5) . .
O97 Zr3 O8 66.0(4) . .
O5 Zr3 O8 67.9(5) . .
O111 Zr3 O8 65.9(5) . .
O126 Zr3 O8 75.9(5) . .
O102 Zr3 O73 67.8(5) . .
O106 Zr3 O73 76.0(4) . .
O97 Zr3 O73 78.8(4) . .
O5 Zr3 O73 146.8(4) . .
O111 Zr3 O73 63.3(4) . .
O126 Zr3 O73 131.9(5) . .
O8 Zr3 O73 121.7(4) . .
O102 Zr3 Zr4 130.4(5) . .
O106 Zr3 Zr4 121.6(3) . .
O97 Zr3 Zr4 40.5(3) . .
O5 Zr3 Zr4 98.2(3) . .
O111 Zr3 Zr4 42.9(3) . .
O126 Zr3 Zr4 113.2(5) . .
O8 Zr3 Zr4 44.7(3) . .
O73 Zr3 Zr4 78.2(3) . .
O102 Zr3 Zr12 167.3(4) . .
O106 Zr3 Zr12 96.4(3) . .
O97 Zr3 Zr12 46.1(3) . .
O5 Zr3 Zr12 38.8(3) . .
O111 Zr3 Zr12 98.9(3) . .
O126 Zr3 Zr12 98.5(4) . .
O8 Zr3 Zr12 41.5(3) . .
O73 Zr3 Zr12 124.8(3) . .
Zr4 Zr3 Zr12 59.51(5) . .
O102 Zr3 K9 28.8(4) . 2
O106 Zr3 K9 88.9(3) . 2
O97 Zr3 K9 171.6(3) . 2
O5 Zr3 K9 103.7(3) . 2
O111 Zr3 K9 104.3(3) . 2
O126 Zr3 K9 47.0(4) . 2
O8 Zr3 K9 122.3(3) . 2
O73 Zr3 K9 96.5(3) . 2
Zr4 Zr3 K9 145.65(11) . 2
Zr12 Zr3 K9 138.48(11) . 2
O59 Zr4 O55 94.0(4) . .
O59 Zr4 O97 163.1(4) . .
O55 Zr4 O97 81.9(4) . .
O59 Zr4 O30 122.5(4) . .
O55 Zr4 O30 83.9(4) . .
O97 Zr4 O30 73.6(4) . .
O59 Zr4 O111 91.9(5) . .
O55 Zr4 O111 134.6(4) . .
O97 Zr4 O111 79.7(5) . .
O30 Zr4 O111 128.7(4) . .
O59 Zr4 O76 94.2(4) . .
O55 Zr4 O76 154.4(4) . .
O97 Zr4 O76 96.5(4) . .
O30 Zr4 O76 71.3(4) . .
O111 Zr4 O76 69.2(4) . .
O59 Zr4 O8 95.7(5) . .
O55 Zr4 O8 67.8(4) . .
O97 Zr4 O8 67.5(4) . .
O30 Zr4 O8 134.1(4) . .
O111 Zr4 O8 66.8(4) . .
O76 Zr4 O8 135.1(5) . .
O59 Zr4 Zr3 125.4(3) . .
O55 Zr4 Zr3 101.4(3) . .
O97 Zr4 Zr3 40.9(3) . .
O30 Zr4 Zr3 111.1(3) . .
O111 Zr4 Zr3 42.4(3) . .
O76 Zr4 Zr3 93.4(3) . .
O8 Zr4 Zr3 46.5(3) . .
O59 Zr4 Zr12 120.6(3) . .
O55 Zr4 Zr12 39.0(3) . .
O97 Zr4 Zr12 48.4(3) . .
O30 Zr4 Zr12 92.2(3) . .
O111 Zr4 Zr12 101.7(3) . .
O76 Zr4 Zr12 144.7(3) . .
O8 Zr4 Zr12 43.4(3) . .
Zr3 Zr4 Zr12 62.97(5) . .
O59 Zr4 W21 89.2(3) . .
O55 Zr4 W21 168.9(3) . .
O97 Zr4 W21 92.0(3) . .
O30 Zr4 W21 103.4(3) . .
O111 Zr4 W21 34.5(3) . .
O76 Zr4 W21 35.2(3) . .
O8 Zr4 W21 101.3(3) . .
Zr3 Zr4 W21 68.24(5) . .
Zr12 Zr4 W21 131.17(6) . .
O59 Zr4 Zr5 158.9(3) . .
O55 Zr4 Zr5 77.9(3) . .
O97 Zr4 Zr5 35.8(3) . .
O30 Zr4 Zr5 38.0(3) . .
O111 Zr4 Zr5 107.7(3) . .
O76 Zr4 Zr5 86.0(3) . .
O8 Zr4 Zr5 99.0(3) . .
Zr3 Zr4 Zr5 75.52(5) . .
Zr12 Zr4 Zr5 63.78(4) . .
W21 Zr4 Zr5 102.55(5) . .
O59 Zr4 Zr6 106.8(3) . .
O55 Zr4 Zr6 118.8(3) . .
O97 Zr4 Zr6 89.4(3) . .
O30 Zr4 Zr6 36.4(3) . .
O111 Zr4 Zr6 102.2(3) . .
O76 Zr4 Zr6 35.7(3) . .
O8 Zr4 Zr6 155.5(4) . .
Zr3 Zr4 Zr6 110.25(6) . .
Zr12 Zr4 Zr6 125.38(6) . .
W21 Zr4 Zr6 70.13(4) . .
Zr5 Zr4 Zr6 62.34(4) . .
O98 Zr5 O97 89.4(4) . .
O98 Zr5 O42 87.1(4) . .
O97 Zr5 O42 165.6(4) . .
O98 Zr5 O21 88.8(4) . .
O97 Zr5 O21 74.8(4) . .
O42 Zr5 O21 119.1(4) . .
O98 Zr5 O27 134.1(4) . .
O97 Zr5 O27 120.8(4) . .
O42 Zr5 O27 70.6(4) . .
O21 Zr5 O27 69.8(4) . .
O98 Zr5 O30 154.8(4) . .
O97 Zr5 O30 72.8(4) . .
O42 Zr5 O30 105.7(4) . .
O21 Zr5 O30 103.0(4) . .
O27 Zr5 O30 71.1(4) . .
O98 Zr5 O114 88.6(4) . .
O97 Zr5 O114 87.3(4) . .
O42 Zr5 O114 78.7(4) . .
O21 Zr5 O114 161.9(4) . .
O27 Zr5 O114 123.4(4) . .
O30 Zr5 O114 73.2(4) . .
O98 Zr5 Zr4 124.0(3) . .
O97 Zr5 Zr4 35.5(3) . .
O42 Zr5 Zr4 142.4(3) . .
O21 Zr5 Zr4 85.3(3) . .
O27 Zr5 Zr4 95.2(3) . .
O30 Zr5 Zr4 37.5(3) . .
O114 Zr5 Zr4 81.3(3) . .
O98 Zr5 Zr9 111.5(3) . .
O97 Zr5 Zr9 156.1(3) . .
O42 Zr5 Zr9 35.1(3) . .
O21 Zr5 Zr9 93.6(3) . .
O27 Zr5 Zr9 35.6(3) . .
O30 Zr5 Zr9 90.2(3) . .
O114 Zr5 Zr9 104.1(3) . .
Zr4 Zr5 Zr9 124.45(6) . .
O98 Zr5 Zr10 113.5(3) . .
O97 Zr5 Zr10 99.7(3) . .
O42 Zr5 Zr10 94.5(3) . .
O21 Zr5 Zr10 35.1(3) . .
O27 Zr5 Zr10 34.8(3) . .
O30 Zr5 Zr10 87.5(3) . .
O114 Zr5 Zr10 156.7(3) . .
Zr4 Zr5 Zr10 91.50(5) . .
Zr9 Zr5 Zr10 62.03(4) . .
O98 Zr5 Zr2 169.7(3) . .
O97 Zr5 Zr2 98.6(3) . .
O42 Zr5 Zr2 86.6(3) . .
O21 Zr5 Zr2 87.1(3) . .
O27 Zr5 Zr2 35.7(3) . .
O30 Zr5 Zr2 35.5(3) . .
O114 Zr5 Zr2 98.2(3) . .
Zr4 Zr5 Zr2 65.14(5) . .
Zr9 Zr5 Zr2 59.34(4) . .
Zr10 Zr5 Zr2 58.90(4) . .
O98 Zr5 Zr12 94.3(3) . .
O97 Zr5 Zr12 42.5(3) . .
O42 Zr5 Zr12 151.7(3) . .
O21 Zr5 Zr12 32.9(3) . .
O27 Zr5 Zr12 88.8(3) . .
O30 Zr5 Zr12 84.7(3) . .
O114 Zr5 Zr12 129.6(3) . .
Zr4 Zr5 Zr12 55.88(4) . .
Zr9 Zr5 Zr12 121.06(5) . .
Zr10 Zr5 Zr12 59.11(4) . .
Zr2 Zr5 Zr12 87.46(4) . .
O108 Zr6 O62 93.6(4) . .
O108 Zr6 O13 85.3(5) . .
O62 Zr6 O13 125.8(5) . .
O108 Zr6 O49 137.9(4) . .
O62 Zr6 O49 75.8(4) . .
O13 Zr6 O49 69.9(4) . .
O108 Zr6 O76 87.1(4) . .
O62 Zr6 O76 152.9(4) . .
O13 Zr6 O76 81.3(5) . .
O49 Zr6 O76 120.4(4) . .
O108 Zr6 O30 149.2(4) . .
O62 Zr6 O30 96.0(4) . .
O13 Zr6 O30 111.9(4) . .
O49 Zr6 O30 72.9(4) . .
O76 Zr6 O30 71.4(4) . .
O108 Zr6 O114 84.8(4) . .
O62 Zr6 O114 72.2(4) . .
O13 Zr6 O114 160.0(4) . .
O49 Zr6 O114 127.6(4) . .
O76 Zr6 O114 80.9(4) . .
O30 Zr6 O114 70.5(4) . .
O108 Zr6 Zr8 112.7(3) . .
O62 Zr6 Zr8 36.7(3) . .
O13 Zr6 Zr8 94.8(3) . .
O49 Zr6 Zr8 40.8(3) . .
O76 Zr6 Zr8 159.5(3) . .
O30 Zr6 Zr8 91.8(3) . .
O114 Zr6 Zr8 105.0(2) . .
O108 Zr6 Zr2 172.7(3) . .
O62 Zr6 Zr2 80.3(3) . .
O13 Zr6 Zr2 95.1(3) . .
O49 Zr6 Zr2 36.9(3) . .
O76 Zr6 Zr2 100.1(3) . .
O30 Zr6 Zr2 36.6(3) . .
O114 Zr6 Zr2 96.8(2) . .
Zr8 Zr6 Zr2 60.03(4) . .
O108 Zr6 Zr1 105.5(3) . .
O62 Zr6 Zr1 92.7(3) . .
O13 Zr6 Zr1 37.5(3) . .
O49 Zr6 Zr1 36.7(3) . .
O76 Zr6 Zr1 113.3(3) . .
O30 Zr6 Zr1 103.2(3) . .
O114 Zr6 Zr1 162.4(3) . .
Zr8 Zr6 Zr1 58.07(4) . .
Zr2 Zr6 Zr1 71.20(4) . .
O108 Zr6 Zr4 122.4(3) . .
O62 Zr6 Zr4 130.3(3) . .
O13 Zr6 Zr4 92.9(3) . .
O49 Zr6 Zr4 93.2(3) . .
O76 Zr6 Zr4 36.3(3) . .
O30 Zr6 Zr4 35.8(3) . .
O114 Zr6 Zr4 77.9(2) . .
Zr8 Zr6 Zr4 124.76(5) . .
Zr2 Zr6 Zr4 64.83(4) . .
Zr1 Zr6 Zr4 107.00(5) . .
O108 Zr6 Zr5 122.9(3) . .
O62 Zr6 Zr5 74.5(3) . .
O13 Zr6 Zr5 146.4(3) . .
O49 Zr6 Zr5 93.8(3) . .
O76 Zr6 Zr5 82.4(3) . .
O30 Zr6 Zr5 34.6(3) . .
O114 Zr6 Zr5 38.2(2) . .
Zr8 Zr6 Zr5 90.35(5) . .
Zr2 Zr6 Zr5 59.27(4) . .
Zr1 Zr6 Zr5 130.12(5) . .
Zr4 Zr6 Zr5 57.77(4) . .
O62 Zr7 O42 85.8(4) . .
O62 Zr7 O52 140.8(4) . .
O42 Zr7 O52 84.4(4) . .
O62 Zr7 O34 141.5(4) . .
O42 Zr7 O34 85.3(4) . .
O52 Zr7 O34 75.1(4) . .
O62 Zr7 O82 89.8(4) . .
O42 Zr7 O82 141.4(4) . .
O52 Zr7 O82 75.2(4) . .
O34 Zr7 O82 119.3(4) . .
O62 Zr7 O71 89.5(4) . .
O42 Zr7 O71 143.4(4) . .
O52 Zr7 O71 119.6(4) . .
O34 Zr7 O71 76.1(4) . .
O82 Zr7 O71 74.7(4) . .
O62 Zr7 O101 68.4(4) . .
O42 Zr7 O101 69.9(3) . .
O52 Zr7 O101 72.6(4) . .
O34 Zr7 O101 140.7(4) . .
O82 Zr7 O101 72.8(3) . .
O71 Zr7 O101 140.3(3) . .
O62 Zr7 O114 67.2(4) . .
O42 Zr7 O114 70.4(3) . .
O52 Zr7 O114 141.7(4) . .
O34 Zr7 O114 74.5(4) . .
O82 Zr7 O114 141.3(4) . .
O71 Zr7 O114 74.4(3) . .
O101 Zr7 O114 121.3(3) . .
O62 Zr7 Zr9 73.5(3) . .
O42 Zr7 Zr9 31.8(3) . .
O52 Zr7 Zr9 78.3(3) . .
O34 Zr7 Zr9 113.3(3) . .
O82 Zr7 Zr9 110.7(3) . .
O71 Zr7 Zr9 161.9(3) . .
O101 Zr7 Zr9 38.3(2) . .
O114 Zr7 Zr9 92.8(2) . .
O62 Zr7 Zr5 74.5(3) . .
O42 Zr7 Zr5 31.7(3) . .
O52 Zr7 Zr5 112.0(3) . .
O34 Zr7 Zr5 78.5(3) . .
O82 Zr7 Zr5 162.2(3) . .
O71 Zr7 Zr5 112.6(3) . .
O101 Zr7 Zr5 93.4(2) . .
O114 Zr7 Zr5 38.7(2) . .
Zr9 Zr7 Zr5 57.41(4) . .
O62 Zr7 K1 134.9(3) . 2_556
O42 Zr7 K1 49.2(3) . 2_556
O52 Zr7 K1 48.9(3) . 2_556
O34 Zr7 K1 49.3(3) . 2_556
O82 Zr7 K1 123.9(3) . 2_556
O71 Zr7 K1 125.2(3) . 2_556
O101 Zr7 K1 92.1(2) . 2_556
O114 Zr7 K1 93.2(2) . 2_556
Zr9 Zr7 K1 67.16(6) . 2_556
Zr5 Zr7 K1 66.36(6) . 2_556
O62 Zr7 K5 56.3(3) . .
O42 Zr7 K5 142.0(3) . .
O52 Zr7 K5 123.5(3) . .
O34 Zr7 K5 124.0(3) . .
O82 Zr7 K5 48.6(3) . .
O71 Zr7 K5 48.1(3) . .
O101 Zr7 K5 92.8(2) . .
O114 Zr7 K5 93.0(2) . .
Zr9 Zr7 K5 121.88(8) . .
Zr5 Zr7 K5 123.40(8) . .
K1 Zr7 K5 168.77(9) 2_556 .
O22 Zr8 O87 145.7(4) . .
O22 Zr8 O62 92.6(4) . .
O87 Zr8 O62 95.3(4) . .
O22 Zr8 O12 96.8(5) . .
O87 Zr8 O12 100.4(5) . .
O62 Zr8 O12 135.9(4) . .
O22 Zr8 O47 78.0(4) . .
O87 Zr8 O47 77.7(4) . .
O62 Zr8 O47 147.9(4) . .
O12 Zr8 O47 76.1(4) . .
O22 Zr8 O7W 139.3(5) . .
O87 Zr8 O7W 74.8(5) . .
O62 Zr8 O7W 75.5(5) . .
O12 Zr8 O7W 69.5(5) . .
O47 Zr8 O7W 130.5(5) . .
O22 Zr8 O49 73.2(4) . .
O87 Zr8 O49 140.9(4) . .
O62 Zr8 O49 72.7(4) . .
O12 Zr8 O49 69.2(4) . .
O47 Zr8 O49 131.0(4) . .
O7W Zr8 O49 66.2(4) . .
O22 Zr8 O101 70.7(4) . .
O87 Zr8 O101 80.5(4) . .
O62 Zr8 O101 71.0(4) . .
O12 Zr8 O101 152.2(4) . .
O47 Zr8 O101 77.0(4) . .
O7W Zr8 O101 135.8(4) . .
O49 Zr8 O101 126.5(3) . .
O22 Zr8 Zr1 104.3(3) . .
O87 Zr8 Zr1 107.9(3) . .
O62 Zr8 Zr1 95.9(3) . .
O12 Zr8 Zr1 40.0(3) . .
O47 Zr8 Zr1 116.1(3) . .
O7W Zr8 Zr1 41.0(3) . .
O49 Zr8 Zr1 40.3(3) . .
O101 Zr8 Zr1 165.4(2) . .
O22 Zr8 Zr6 89.4(3) . .
O87 Zr8 Zr6 115.9(3) . .
O62 Zr8 Zr6 36.1(3) . .
O12 Zr8 Zr6 100.9(3) . .
O47 Zr8 Zr6 166.4(3) . .
O7W Zr8 Zr6 58.2(4) . .
O49 Zr8 Zr6 38.1(3) . .
O101 Zr8 Zr6 103.6(2) . .
Zr1 Zr8 Zr6 62.07(4) . .
O22 Zr8 Zr2 35.3(3) . .
O87 Zr8 Zr2 175.4(3) . .
O62 Zr8 Zr2 80.1(3) . .
O12 Zr8 Zr2 83.2(4) . .
O47 Zr8 Zr2 106.0(3) . .
O7W Zr8 Zr2 104.0(4) . .
O49 Zr8 Zr2 37.9(3) . .
O101 Zr8 Zr2 97.7(2) . .
Zr1 Zr8 Zr2 73.00(4) . .
Zr6 Zr8 Zr2 60.36(4) . .
O22 Zr8 Zr9 32.7(3) . .
O87 Zr8 Zr9 119.3(3) . .
O62 Zr8 Zr9 74.9(3) . .
O12 Zr8 Zr9 128.4(4) . .
O47 Zr8 Zr9 81.4(3) . .
O7W Zr8 Zr9 148.2(4) . .
O49 Zr8 Zr9 93.9(3) . .
O101 Zr8 Zr9 39.2(2) . .
Zr1 Zr8 Zr9 132.39(5) . .
Zr6 Zr8 Zr9 90.62(5) . .
Zr2 Zr8 Zr9 59.45(4) . .
O22 Zr9 O42 104.1(4) . .
O22 Zr9 O60 154.0(4) . .
O42 Zr9 O60 86.9(4) . .
O22 Zr9 O44 83.5(4) . .
O42 Zr9 O44 159.6(4) . .
O60 Zr9 O44 79.1(4) . .
O22 Zr9 O27 71.5(4) . .
O42 Zr9 O27 70.8(4) . .
O60 Zr9 O27 134.4(4) . .
O44 Zr9 O27 129.4(4) . .
O22 Zr9 O31 111.9(4) . .
O42 Zr9 O31 110.5(4) . .
O60 Zr9 O31 85.1(4) . .
O44 Zr9 O31 83.2(4) . .
O27 Zr9 O31 67.6(4) . .
O22 Zr9 O101 75.0(4) . .
O42 Zr9 O101 78.1(4) . .
O60 Zr9 O101 84.6(4) . .
O44 Zr9 O101 85.9(4) . .
O27 Zr9 O101 126.1(4) . .
O31 Zr9 O101 166.2(4) . .
O22 Zr9 Zr2 34.9(3) . .
O42 Zr9 Zr2 87.9(3) . .
O60 Zr9 Zr2 171.0(3) . .
O44 Zr9 Zr2 107.8(3) . .
O27 Zr9 Zr2 36.7(3) . .
O31 Zr9 Zr2 89.9(3) . .
O101 Zr9 Zr2 101.5(3) . .
O22 Zr9 Zr5 89.4(3) . .
O42 Zr9 Zr5 35.4(3) . .
O60 Zr9 Zr5 111.7(3) . .
O44 Zr9 Zr5 165.0(3) . .
O27 Zr9 Zr5 35.6(3) . .
O31 Zr9 Zr5 87.2(3) . .
O101 Zr9 Zr5 105.1(3) . .
Zr2 Zr9 Zr5 60.54(4) . .
O22 Zr9 Zr8 32.6(3) . .
O42 Zr9 Zr8 86.8(3) . .
O60 Zr9 Zr8 128.0(3) . .
O44 Zr9 Zr8 90.3(3) . .
O27 Zr9 Zr8 91.0(3) . .
O31 Zr9 Zr8 144.4(3) . .
O101 Zr9 Zr8 43.6(3) . .
Zr2 Zr9 Zr8 58.92(4) . .
Zr5 Zr9 Zr8 90.83(5) . .
O22 Zr9 Zr10 88.9(3) . .
O42 Zr9 Zr10 91.9(3) . .
O60 Zr9 Zr10 114.5(3) . .
O44 Zr9 Zr10 107.3(3) . .
O27 Zr9 Zr10 32.4(3) . .
O31 Zr9 Zr10 35.4(3) . .
O101 Zr9 Zr10 158.1(3) . .
Zr2 Zr9 Zr10 58.32(4) . .
Zr5 Zr9 Zr10 59.16(4) . .
Zr8 Zr9 Zr10 117.24(5) . .
O22 Zr9 Zr7 90.5(3) . .
O42 Zr9 Zr7 31.8(3) . .
O60 Zr9 Zr7 86.8(3) . .
O44 Zr9 Zr7 131.4(3) . .
O27 Zr9 Zr7 92.9(3) . .
O31 Zr9 Zr7 141.9(3) . .
O101 Zr9 Zr7 46.4(3) . .
Zr2 Zr9 Zr7 92.61(4) . .
Zr5 Zr9 Zr7 61.57(4) . .
Zr8 Zr9 Zr7 62.98(4) . .
Zr10 Zr9 Zr7 120.73(5) . .
O51 Zr10 O27 130.8(4) . .
O51 Zr10 O35 80.0(4) . .
O27 Zr10 O35 132.3(4) . .
O51 Zr10 O18 156.5(4) . .
O27 Zr10 O18 72.6(4) . .
O35 Zr10 O18 83.4(4) . .
O51 Zr10 O21 82.6(4) . .
O27 Zr10 O21 70.2(4) . .
O35 Zr10 O21 157.4(4) . .
O18 Zr10 O21 108.2(4) . .
O51 Zr10 O31 83.9(4) . .
O27 Zr10 O31 68.0(4) . .
O35 Zr10 O31 84.0(4) . .
O18 Zr10 O31 111.0(4) . .
O21 Zr10 O31 108.4(4) . .
O51 Zr10 O41 84.1(4) . .
O27 Zr10 O41 125.7(4) . .
O35 Zr10 O41 86.9(4) . .
O18 Zr10 O41 78.4(4) . .
O21 Zr10 O41 77.0(4) . .
O31 Zr10 O41 166.1(4) . .
O51 Zr10 Zr2 167.5(3) . .
O27 Zr10 Zr2 36.9(3) . .
O35 Zr10 Zr2 110.4(3) . .
O18 Zr10 Zr2 35.7(3) . .
O21 Zr10 Zr2 88.8(3) . .
O31 Zr10 Zr2 90.4(3) . .
O41 Zr10 Zr2 102.7(3) . .
O51 Zr10 Zr12 88.3(3) . .
O27 Zr10 Zr12 91.3(3) . .
O35 Zr10 Zr12 129.9(3) . .
O18 Zr10 Zr12 89.6(3) . .
O21 Zr10 Zr12 34.8(3) . .
O31 Zr10 Zr12 143.2(3) . .
O41 Zr10 Zr12 43.2(2) . .
Zr2 Zr10 Zr12 89.75(5) . .
O51 Zr10 Zr5 107.9(3) . .
O27 Zr10 Zr5 35.1(3) . .
O35 Zr10 Zr5 167.3(3) . .
O18 Zr10 Zr5 91.5(3) . .
O21 Zr10 Zr5 35.2(3) . .
O31 Zr10 Zr5 86.9(3) . .
O41 Zr10 Zr5 103.5(3) . .
Zr2 Zr10 Zr5 60.58(4) . .
Zr12 Zr10 Zr5 61.48(4) . .
O51 Zr10 Zr9 112.1(3) . .
O27 Zr10 Zr9 32.7(3) . .
O35 Zr10 Zr9 109.3(3) . .
O18 Zr10 Zr9 89.1(2) . .
O21 Zr10 Zr9 90.6(3) . .
O31 Zr10 Zr9 35.4(3) . .
O41 Zr10 Zr9 158.4(3) . .
Zr2 Zr10 Zr9 58.80(4) . .
Zr12 Zr10 Zr9 120.21(5) . .
Zr5 Zr10 Zr9 58.81(4) . .
O51 Zr10 Zr11 132.0(3) . .
O27 Zr10 Zr11 90.5(3) . .
O35 Zr10 Zr11 88.3(3) . .
O18 Zr10 Zr11 30.3(2) . .
O21 Zr10 Zr11 92.7(3) . .
O31 Zr10 Zr11 141.2(3) . .
O41 Zr10 Zr11 48.6(3) . .
Zr2 Zr10 Zr11 57.08(4) . .
Zr12 Zr10 Zr11 64.37(4) . .
Zr5 Zr10 Zr11 93.14(5) . .
Zr9 Zr10 Zr11 115.68(5) . .
O18 Zr11 O55 84.2(4) . .
O18 Zr11 O109 147.2(4) . .
O55 Zr11 O109 91.1(4) . .
O18 Zr11 O65 81.2(4) . .
O55 Zr11 O65 139.0(4) . .
O109 Zr11 O65 120.6(4) . .
O18 Zr11 O80 138.0(4) . .
O55 Zr11 O80 92.3(4) . .
O109 Zr11 O80 74.5(4) . .
O65 Zr11 O80 74.3(4) . .
O18 Zr11 O75 87.5(4) . .
O55 Zr11 O75 142.9(4) . .
O109 Zr11 O75 76.8(4) . .
O65 Zr11 O75 74.5(4) . .
O80 Zr11 O75 117.1(4) . .
O18 Zr11 O113 76.6(4) . .
O55 Zr11 O113 74.0(4) . .
O109 Zr11 O113 71.0(4) . .
O65 Zr11 O113 137.5(4) . .
O80 Zr11 O113 142.3(4) . .
O75 Zr11 O113 68.8(4) . .
O18 Zr11 O41 68.5(3) . .
O55 Zr11 O41 64.3(4) . .
O109 Zr11 O41 137.3(4) . .
O65 Zr11 O41 74.7(3) . .
O80 Zr11 O41 72.4(3) . .
O75 Zr11 O41 143.3(3) . .
O113 Zr11 O41 127.1(3) . .
O18 Zr11 Zr2 36.7(3) . .
O55 Zr11 Zr2 71.7(3) . .
O109 Zr11 Zr2 111.3(3) . .
O65 Zr11 Zr2 113.4(3) . .
O80 Zr11 Zr2 162.7(3) . .
O75 Zr11 Zr2 80.2(2) . .
O113 Zr11 Zr2 40.4(2) . .
O41 Zr11 Zr2 94.2(2) . .
O18 Zr11 W2 119.2(3) . .
O55 Zr11 W2 79.7(3) . .
O109 Zr11 W2 28.6(3) . .
O65 Zr11 W2 140.3(3) . .
O80 Zr11 W2 101.1(3) . .
O75 Zr11 W2 73.0(3) . .
O113 Zr11 W2 42.6(2) . .
O41 Zr11 W2 142.7(2) . .
Zr2 Zr11 W2 82.77(4) . .
O18 Zr11 W1 77.1(3) . .
O55 Zr11 W1 114.4(3) . .
O109 Zr11 W1 75.3(3) . .
O65 Zr11 W1 99.4(3) . .
O80 Zr11 W1 139.7(3) . .
O75 Zr11 W1 28.7(3) . .
O113 Zr11 W1 40.6(3) . .
O41 Zr11 W1 145.6(2) . .
Zr2 Zr11 W1 56.39(3) . .
W2 Zr11 W1 58.29(3) . .
O18 Zr11 Zr10 30.9(3) . .
O55 Zr11 Zr10 68.2(3) . .
O109 Zr11 Zr10 158.7(3) . .
O65 Zr11 Zr10 80.1(3) . .
O80 Zr11 Zr10 110.0(3) . .
O75 Zr11 Zr10 116.4(3) . .
O113 Zr11 Zr10 97.4(3) . .
O41 Zr11 Zr10 38.0(2) . .
Zr2 Zr11 Zr10 58.59(4) . .
W2 Zr11 Zr10 135.40(5) . .
W1 Zr11 Zr10 107.84(4) . .
O107 Zr12 O55 98.2(4) . .
O107 Zr12 O21 148.7(4) . .
O55 Zr12 O21 88.6(4) . .
O107 Zr12 O58 78.5(4) . .
O55 Zr12 O58 149.2(4) . .
O21 Zr12 O58 80.2(4) . .
O107 Zr12 O5 91.7(4) . .
O55 Zr12 O5 133.4(5) . .
O21 Zr12 O5 105.7(4) . .
O58 Zr12 O5 77.4(5) . .
O107 Zr12 O8 81.2(4) . .
O55 Zr12 O8 67.8(5) . .
O21 Zr12 O8 129.1(4) . .
O58 Zr12 O8 139.9(4) . .
O5 Zr12 O8 69.0(5) . .
O107 Zr12 O41 79.7(4) . .
O55 Zr12 O41 70.8(4) . .
O21 Zr12 O41 73.8(4) . .
O58 Zr12 O41 78.5(4) . .
O5 Zr12 O41 155.6(4) . .
O8 Zr12 O41 130.9(4) . .
O107 Zr12 O97 142.7(4) . .
O55 Zr12 O97 74.2(4) . .
O21 Zr12 O97 68.5(4) . .
O58 Zr12 O97 126.0(4) . .
O5 Zr12 O97 70.7(4) . .
O8 Zr12 O97 62.0(4) . .
O41 Zr12 O97 128.4(3) . .
O107 Zr12 Zr4 114.3(3) . .
O55 Zr12 Zr4 38.9(3) . .
O21 Zr12 Zr4 89.9(3) . .
O58 Zr12 Zr4 165.9(3) . .
O5 Zr12 Zr4 95.8(4) . .
O8 Zr12 Zr4 43.5(3) . .
O41 Zr12 Zr4 108.5(2) . .
O97 Zr12 Zr4 40.0(3) . .
O107 Zr12 Zr3 109.1(3) . .
O55 Zr12 Zr3 96.0(3) . .
O21 Zr12 Zr3 100.4(3) . .
O58 Zr12 Zr3 114.2(3) . .
O5 Zr12 Zr3 38.5(4) . .
O8 Zr12 Zr3 43.2(3) . .
O41 Zr12 Zr3 165.4(2) . .
O97 Zr12 Zr3 38.6(2) . .
Zr4 Zr12 Zr3 57.52(5) . .
O107 Zr12 Zr10 119.1(3) . .
O55 Zr12 Zr10 71.6(3) . .
O21 Zr12 Zr10 35.1(3) . .
O58 Zr12 Zr10 83.2(3) . .
O5 Zr12 Zr10 139.3(3) . .
O8 Zr12 Zr10 136.8(3) . .
O41 Zr12 Zr10 39.7(2) . .
O97 Zr12 Zr10 93.6(2) . .
Zr4 Zr12 Zr10 94.54(5) . .
Zr3 Zr12 Zr10 131.28(6) . .
O107 Zr12 Zr5 173.4(3) . .
O55 Zr12 Zr5 75.2(3) . .
O21 Zr12 Zr5 33.3(3) . .
O58 Zr12 Zr5 107.2(3) . .
O5 Zr12 Zr5 92.8(3) . .
O8 Zr12 Zr5 95.9(3) . .
O41 Zr12 Zr5 98.0(2) . .
O97 Zr12 Zr5 35.9(2) . .
Zr4 Zr12 Zr5 60.34(4) . .
Zr3 Zr12 Zr5 71.88(5) . .
Zr10 Zr12 Zr5 59.41(4) . .
O1W K1 O81 113.3(4) . .
O1W K1 O52 127.6(4) . 2_556
O81 K1 O52 106.4(3) . 2_556
O1W K1 O42 86.5(4) . 2_556
O81 K1 O42 160.1(3) . 2_556
O52 K1 O42 59.5(3) 2_556 2_556
O1W K1 O34 140.9(4) . 2_556
O81 K1 O34 100.7(3) . 2_556
O52 K1 O34 53.5(3) 2_556 2_556
O42 K1 O34 59.9(3) 2_556 2_556
O1W K1 O24 99.6(4) . 2_556
O81 K1 O24 79.4(3) . 2_556
O52 K1 O24 55.4(3) 2_556 2_556
O42 K1 O24 100.3(3) 2_556 2_556
O34 K1 O24 105.3(3) 2_556 2_556
O1W K1 O84 119.1(4) . 2_556
O81 K1 O84 70.2(3) . 2_556
O52 K1 O84 105.5(3) 2_556 2_556
O42 K1 O84 98.7(3) 2_556 2_556
O34 K1 O84 54.7(3) 2_556 2_556
O24 K1 O84 137.5(3) 2_556 2_556
O1W K1 O98 82.4(4) . 2_556
O81 K1 O98 119.4(3) . 2_556
O52 K1 O98 106.7(3) 2_556 2_556
O42 K1 O98 58.6(3) 2_556 2_556
O34 K1 O98 63.7(3) 2_556 2_556
O24 K1 O98 158.8(3) 2_556 2_556
O84 K1 O98 52.7(3) 2_556 2_556
O1W K1 O60 66.3(4) . 2_556
O81 K1 O60 130.4(3) . 2_556
O52 K1 O60 62.0(3) 2_556 2_556
O42 K1 O60 58.3(3) 2_556 2_556
O34 K1 O60 105.9(3) 2_556 2_556
O24 K1 O60 53.7(3) 2_556 2_556
O84 K1 O60 156.9(3) 2_556 2_556
O98 K1 O60 109.8(3) 2_556 2_556
O1W K1 O53 63.6(3) . .
O81 K1 O53 52.6(3) . .
O52 K1 O53 127.2(3) 2_556 .
O42 K1 O53 146.6(3) 2_556 .
O34 K1 O53 153.3(3) 2_556 .
O24 K1 O53 72.3(3) 2_556 .
O84 K1 O53 108.6(3) 2_556 .
O98 K1 O53 126.0(3) 2_556 .
O60 K1 O53 94.0(3) 2_556 .
O1W K1 W18 146.7(3) . 2_556
O81 K1 W18 75.5(3) . 2_556
O52 K1 W18 75.0(2) 2_556 2_556
O42 K1 W18 86.7(2) 2_556 2_556
O34 K1 W18 28.9(2) 2_556 2_556
O24 K1 W18 113.7(2) 2_556 2_556
O84 K1 W18 30.8(2) 2_556 2_556
O98 K1 W18 66.3(2) 2_556 2_556
O60 K1 W18 133.9(2) 2_556 2_556
O53 K1 W18 126.5(2) . 2_556
O1W K1 W7 86.3(3) . .
O81 K1 W7 27.1(2) . .
O52 K1 W7 129.4(2) 2_556 .
O42 K1 W7 171.0(2) 2_556 .
O34 K1 W7 124.5(2) 2_556 .
O24 K1 W7 86.2(2) 2_556 .
O84 K1 W7 80.1(2) 2_556 .
O98 K1 W7 115.0(2) 2_556 .
O60 K1 W7 123.0(2) 2_556 .
O53 K1 W7 30.32(19) . .
W18 K1 W7 96.37(8) 2_556 .
O29 K2 O54 57.2(3) . .
O29 K2 O112 66.4(3) . .
O54 K2 O112 54.7(3) . .
O29 K2 O72 55.1(3) . .
O54 K2 O72 94.9(3) . .
O112 K2 O72 55.3(3) . .
O29 K2 O93 121.6(3) . 2_646
O54 K2 O93 146.8(3) . 2_646
O112 K2 O93 93.1(3) . 2_646
O72 K2 O93 68.1(3) . 2_646
O29 K2 O119 85.3(3) . 2_646
O54 K2 O119 140.7(3) . 2_646
O112 K2 O119 124.2(3) . 2_646
O72 K2 O119 69.0(3) . 2_646
O93 K2 O119 61.3(3) 2_646 2_646
O29 K2 O9 123.8(3) . 2_646
O54 K2 O9 67.9(3) . 2_646
O112 K2 O9 92.4(3) . 2_646
O72 K2 O9 146.6(3) . 2_646
O93 K2 O9 110.5(3) 2_646 2_646
O119 K2 O9 141.6(3) 2_646 2_646
O29 K2 O85 160.5(3) . 2_646
O54 K2 O85 113.1(3) . 2_646
O112 K2 O85 94.1(3) . 2_646
O72 K2 O85 113.8(3) . 2_646
O93 K2 O85 55.7(3) 2_646 2_646
O119 K2 O85 106.2(3) 2_646 2_646
O9 K2 O85 54.8(3) 2_646 2_646
O29 K2 O116 88.4(3) . 2_646
O54 K2 O116 67.6(3) . 2_646
O112 K2 O116 122.0(3) . 2_646
O72 K2 O116 142.5(3) . 2_646
O93 K2 O116 142.0(3) 2_646 2_646
O119 K2 O116 103.0(3) 2_646 2_646
O9 K2 O116 58.7(3) 2_646 2_646
O85 K2 O116 103.7(3) 2_646 2_646
O29 K2 O29 84.3(3) . 2_646
O54 K2 O29 107.5(3) . 2_646
O112 K2 O29 150.6(3) . 2_646
O72 K2 O29 110.5(3) . 2_646
O93 K2 O29 105.2(3) 2_646 2_646
O119 K2 O29 52.1(3) 2_646 2_646
O9 K2 O29 102.1(3) 2_646 2_646
O85 K2 O29 115.2(3) 2_646 2_646
O116 K2 O29 51.0(3) 2_646 2_646
O29 K2 W16 150.6(3) . 2_646
O54 K2 W16 93.7(2) . 2_646
O112 K2 W16 101.9(2) . 2_646
O72 K2 W16 141.4(2) . 2_646
O93 K2 W16 84.7(2) 2_646 2_646
O119 K2 W16 121.6(2) 2_646 2_646
O9 K2 W16 27.0(2) 2_646 2_646
O85 K2 W16 30.1(2) 2_646 2_646
O116 K2 W16 74.91(19) 2_646 2_646
O29 K2 W16 102.53(19) 2_646 2_646
O29 K2 W18 147.6(3) . 2_646
O54 K2 W18 142.6(2) . 2_646
O112 K2 W18 102.9(2) . 2_646
O72 K2 W18 93.3(2) . 2_646
O93 K2 W18 26.1(2) 2_646 2_646
O119 K2 W18 75.9(2) 2_646 2_646
O9 K2 W18 85.8(2) 2_646 2_646
O85 K2 W18 32.1(2) 2_646 2_646
O116 K2 W18 121.2(2) 2_646 2_646
O29 K2 W18 103.58(19) 2_646 2_646
W16 K2 W18 59.15(5) 2_646 2_646
O77 K3 O100 115.0(4) . 2_656
O77 K3 O19W 101.4(5) . .
O100 K3 O19W 140.4(5) 2_656 .
O77 K3 O61 76.6(3) . 1_655
O100 K3 O61 71.9(3) 2_656 1_655
O19W K3 O61 134.8(5) . 1_655
O77 K3 O26 72.6(3) . 2_656
O100 K3 O26 55.4(3) 2_656 2_656
O19W K3 O26 128.6(5) . 2_656
O61 K3 O26 94.4(4) 1_655 2_656
O77 K3 O39 131.2(4) . 2_656
O100 K3 O39 54.4(3) 2_656 2_656
O19W K3 O39 90.2(5) . 2_656
O61 K3 O39 125.6(4) 1_655 2_656
O26 K3 O39 63.6(3) 2_656 2_656
O77 K3 O96 85.9(3) . 2_656
O100 K3 O96 91.3(3) 2_656 2_656
O19W K3 O96 75.4(5) . 2_656
O61 K3 O96 147.1(4) 1_655 2_656
O26 K3 O96 53.5(3) 2_656 2_656
O39 K3 O96 51.2(3) 2_656 2_656
O77 K3 O84 125.6(3) . 1_655
O100 K3 O84 74.2(3) 2_656 1_655
O19W K3 O84 97.8(5) . 1_655
O61 K3 O84 54.6(3) 1_655 1_655
O26 K3 O84 127.9(3) 2_656 1_655
O39 K3 O84 98.9(3) 2_656 1_655
O96 K3 O84 148.5(3) 2_656 1_655
O77 K3 W22 93.1(3) . 1_655
O100 K3 W22 82.1(2) 2_656 1_655
O19W K3 W22 112.3(4) . 1_655
O61 K3 W22 26.0(2) 1_655 1_655
O26 K3 W22 118.9(3) 2_656 1_655
O39 K3 W22 126.1(3) 2_656 1_655
O96 K3 W22 172.2(2) 2_656 1_655
O84 K3 W22 32.9(2) 1_655 1_655
O77 K3 W7 137.4(3) . 2_656
O100 K3 W7 28.4(2) 2_656 2_656
O19W K3 W7 112.1(4) . 2_656
O61 K3 W7 96.2(3) 1_655 2_656
O26 K3 W7 66.1(2) 2_656 2_656
O39 K3 W7 29.9(2) 2_656 2_656
O96 K3 W7 78.1(2) 2_656 2_656
O84 K3 W7 76.1(2) 1_655 2_656
W22 K3 W7 97.67(11) 1_655 2_656
O77 K3 W4 85.7(3) . 2_656
O100 K3 W4 30.8(2) 2_656 2_656
O19W K3 W4 153.2(4) . 2_656
O61 K3 W4 71.8(3) 1_655 2_656
O26 K3 W4 29.3(2) 2_656 2_656
O39 K3 W4 66.6(2) 2_656 2_656
O96 K3 W4 79.4(2) 2_656 2_656
O84 K3 W4 98.9(2) 1_655 2_656
W22 K3 W4 92.82(10) 1_655 2_656
W7 K3 W4 52.76(6) 2_656 2_656
O77 K3 W19 67.7(3) . 2_656
O100 K3 W19 78.9(2) 2_656 2_656
O19W K3 W19 102.2(4) . 2_656
O61 K3 W19 117.4(3) 1_655 2_656
O26 K3 W19 27.2(2) 2_656 2_656
O39 K3 W19 63.5(2) 2_656 2_656
O96 K3 W19 29.83(19) 2_656 2_656
O84 K3 W19 153.1(2) 1_655 2_656
W22 K3 W19 143.36(12) 1_655 2_656
W7 K3 W19 79.69(9) 2_656 2_656
W4 K3 W19 56.32(6) 2_656 2_656
O83 K4 O37 133.4(4) . .
O83 K4 O45 109.9(3) . 2_656
O37 K4 O45 116.6(3) . 2_656
O83 K4 O7 134.1(4) . 2_656
O37 K4 O7 75.5(3) . 2_656
O45 K4 O7 55.8(3) 2_656 2_656
O83 K4 O36 71.7(3) . 2_656
O37 K4 O36 135.6(4) . 2_656
O45 K4 O36 55.2(3) 2_656 2_656
O7 K4 O36 65.1(3) 2_656 2_656
O83 K4 O118 87.4(3) . 2_656
O37 K4 O118 87.4(3) . 2_656
O45 K4 O118 93.9(3) 2_656 2_656
O7 K4 O118 54.8(3) 2_656 2_656
O36 K4 O118 53.7(3) 2_656 2_656
O83 K4 W3 83.0(3) . 2_656
O37 K4 W3 141.2(3) . 2_656
O45 K4 W3 29.5(2) 2_656 2_656
O7 K4 W3 67.4(2) 2_656 2_656
O36 K4 W3 29.7(2) 2_656 2_656
O118 K4 W3 80.5(2) 2_656 2_656
O83 K4 W9 135.8(3) . 2_656
O37 K4 W9 88.6(2) . 2_656
O45 K4 W9 30.4(2) 2_656 2_656
O7 K4 W9 29.3(2) 2_656 2_656
O36 K4 W9 66.9(2) 2_656 2_656
O118 K4 W9 80.7(2) 2_656 2_656
W3 K4 W9 53.17(5) 2_656 2_656
O83 K4 W15 117.5(3) . 2_656
O37 K4 W15 69.9(3) . 2_656
O45 K4 W15 80.5(2) 2_656 2_656
O7 K4 W15 28.0(2) 2_656 2_656
O36 K4 W15 65.8(2) 2_656 2_656
O118 K4 W15 30.4(2) 2_656 2_656
W3 K4 W15 81.88(8) 2_656 2_656
W9 K4 W15 57.11(6) 2_656 2_656
O83 K4 W13 68.8(3) . 2_656
O37 K4 W13 115.9(3) . 2_656
O45 K4 W13 80.6(2) 2_656 2_656
O7 K4 W13 65.9(2) 2_656 2_656
O36 K4 W13 28.6(2) 2_656 2_656
O118 K4 W13 28.5(2) 2_656 2_656
W3 K4 W13 58.17(6) 2_656 2_656
W9 K4 W13 81.63(8) 2_656 2_656
W15 K4 W13 51.92(6) 2_656 2_656
O83 K4 K6 159.5(3) . 1_655
O37 K4 K6 41.0(3) . 1_655
O45 K4 K6 80.8(2) 2_656 1_655
O7 K4 K6 66.4(2) 2_656 1_655
O36 K4 K6 127.2(2) 2_656 1_655
O118 K4 K6 109.8(2) 2_656 1_655
W3 K4 K6 110.05(11) 2_656 1_655
W9 K4 K6 60.67(9) 2_656 1_655
W15 K4 K6 80.78(12) 2_656 1_655
W13 K4 K6 131.30(13) 2_656 1_655
O83 K4 K11 60.9(3) . .
O37 K4 K11 96.1(3) . .
O45 K4 K11 119.9(3) 2_656 .
O7 K4 K11 164.5(3) 2_656 .
O36 K4 K11 126.7(2) 2_656 .
O118 K4 K11 139.0(3) 2_656 .
W3 K4 K11 117.06(13) 2_656 .
W9 K4 K11 140.11(15) 2_656 .
W15 K4 K11 159.38(14) 2_656 .
W13 K4 K11 129.48(12) 2_656 .
K6 K4 K11 98.71(15) 1_655 .
O71 K5 O82 53.4(3) . .
O71 K5 O7W 108.0(4) . .
O82 K5 O7W 98.1(4) . .
O71 K5 O8W 106.9(4) . .
O82 K5 O8W 106.9(4) . .
O7W K5 O8W 144.7(4) . .
O71 K5 O78 54.6(3) . .
O82 K5 O78 105.1(3) . .
O7W K5 O78 120.8(4) . .
O8W K5 O78 76.5(4) . .
O71 K5 O43 105.3(3) . .
O82 K5 O43 54.9(3) . .
O7W K5 O43 99.6(4) . .
O8W K5 O43 76.2(4) . .
O78 K5 O43 138.2(3) . .
O71 K5 O108 62.0(3) . .
O82 K5 O108 105.1(3) . .
O7W K5 O108 68.8(4) . .
O8W K5 O108 125.4(4) . .
O78 K5 O108 52.9(3) . .
O43 K5 O108 156.4(3) . .
O71 K5 O87 104.4(3) . .
O82 K5 O87 60.1(3) . .
O7W K5 O87 51.0(4) . .
O8W K5 O87 123.6(4) . .
O78 K5 O87 156.6(3) . .
O43 K5 O87 50.7(3) . .
O108 K5 O87 110.6(3) . .
O71 K5 O62 58.3(3) . .
O82 K5 O62 57.9(3) . .
O7W K5 O62 51.8(3) . .
O8W K5 O62 162.7(4) . .
O78 K5 O62 98.5(3) . .
O43 K5 O62 98.3(3) . .
O108 K5 O62 58.2(3) . .
O87 K5 O62 58.7(3) . .
O71 K5 W5 73.9(2) . .
O82 K5 W5 28.77(19) . .
O7W K5 W5 113.0(3) . .
O8W K5 W5 81.8(3) . .
O78 K5 W5 113.1(3) . .
O43 K5 W5 31.7(2) . .
O108 K5 W5 132.7(3) . .
O87 K5 W5 63.6(2) . .
O62 K5 W5 85.1(2) . .
O71 K5 W16 27.4(2) . .
O82 K5 W16 73.0(2) . .
O7W K5 W16 128.7(3) . .
O8W K5 W16 83.1(3) . .
O78 K5 W16 32.2(2) . .
O43 K5 W16 113.1(2) . .
O108 K5 W16 65.6(2) . .
O87 K5 W16 130.5(2) . .
O62 K5 W16 84.1(2) . .
W5 K5 W16 83.32(10) . .
O71 K5 Zr7 33.8(2) . .
O82 K5 Zr7 33.46(19) . .
O7W K5 Zr7 83.7(3) . .
O8W K5 Zr7 130.2(3) . .
O78 K5 Zr7 87.0(2) . .
O43 K5 Zr7 87.0(2) . .
O108 K5 Zr7 71.7(2) . .
O87 K5 Zr7 70.9(2) . .
O62 K5 Zr7 32.53(19) . .
W5 K5 Zr7 61.99(8) . .
W16 K5 Zr7 60.96(8) . .
O121 K6 O99 67.5(4) . 2_556
O121 K6 Na4 65.4(4) . 1_455
O99 K6 Na4 132.6(4) 2_556 1_455
O121 K6 O64 146.4(5) . 1_455
O99 K6 O64 140.2(4) 2_556 1_455
Na4 K6 O64 86.0(4) 1_455 1_455
O121 K6 O11W 81.6(5) . 2_556
O99 K6 O11W 83.7(4) 2_556 2_556
Na4 K6 O11W 84.4(7) 1_455 2_556
O64 K6 O11W 114.3(4) 1_455 2_556
O121 K6 O22W 76.5(8) . 1_455
O99 K6 O22W 110.3(8) 2_556 1_455
Na4 K6 O22W 63.4(9) 1_455 1_455
O64 K6 O22W 75.0(7) 1_455 1_455
O11W K6 O22W 146.4(8) 2_556 1_455
O121 K6 O37 157.3(4) . 1_455
O99 K6 O37 90.6(3) 2_556 1_455
Na4 K6 O37 135.3(4) 1_455 1_455
O64 K6 O37 55.9(3) 1_455 1_455
O11W K6 O37 90.6(5) 2_556 1_455
O22W K6 O37 118.6(7) 1_455 1_455
O121 K6 O118 135.0(4) . 1_455
O99 K6 O118 127.6(4) 2_556 1_455
Na4 K6 O118 84.7(5) 1_455 1_455
O64 K6 O118 52.6(3) 1_455 1_455
O11W K6 O118 61.8(4) 2_556 1_455
O22W K6 O118 120.4(8) 1_455 1_455
O37 K6 O118 54.7(3) 1_455 1_455
O121 K6 W15 168.7(4) . 1_455
O99 K6 W15 119.6(3) 2_556 1_455
Na4 K6 W15 106.2(3) 1_455 1_455
O64 K6 W15 32.9(2) 1_455 1_455
O11W K6 W15 90.2(4) 2_556 1_455
O22W K6 W15 107.1(7) 1_455 1_455
O37 K6 W15 29.2(2) 1_455 1_455
O118 K6 W15 33.9(2) 1_455 1_455
O121 K6 Na8 62.1(4) . .
O99 K6 Na8 45.0(4) 2_556 .
Na4 K6 Na8 112.6(5) 1_455 .
O64 K6 Na8 119.3(4) 1_455 .
O11W K6 Na8 124.3(5) 2_556 .
O22W K6 Na8 65.7(8) 1_455 .
O37 K6 Na8 106.7(4) 1_455 .
O118 K6 Na8 161.4(4) 1_455 .
W15 K6 Na8 129.2(3) 1_455 .
O121 K6 K4 126.0(3) . 1_455
O99 K6 K4 60.9(2) 2_556 1_455
Na4 K6 K4 164.5(5) 1_455 1_455
O64 K6 K4 79.6(3) 1_455 1_455
O11W K6 K4 106.5(4) 2_556 1_455
O22W K6 K4 106.9(7) 1_455 1_455
O37 K6 K4 36.5(2) 1_455 1_455
O118 K6 K4 91.0(2) 1_455 1_455
W15 K6 K4 63.80(10) 1_455 1_455
Na8 K6 K4 70.6(3) . 1_455
O23W K7 O123 85.1(5) 2_646 .
O23W K7 O3W 147.7(6) 2_646 .
O123 K7 O3W 70.4(4) . .
O23W K7 O1 87.5(6) 2_646 2_646
O123 K7 O1 85.5(4) . 2_646
O3W K7 O1 70.4(4) . 2_646
O23W K7 O96 129.9(5) 2_646 2_656
O123 K7 O96 115.3(4) . 2_656
O3W K7 O96 80.8(4) . 2_656
O1 K7 O96 136.3(4) 2_646 2_656
O23W K7 O110 74.6(5) 2_646 2_656
O123 K7 O110 117.6(3) . 2_656
O3W K7 O110 135.2(4) . 2_656
O1 K7 O110 148.6(4) 2_646 2_656
O96 K7 O110 55.4(3) 2_656 2_656
O23W K7 O17 92.2(6) 2_646 2_646
O123 K7 O17 141.6(4) . 2_646
O3W K7 O17 94.4(5) . 2_646
O1 K7 O17 56.1(4) 2_646 2_646
O96 K7 O17 95.6(4) 2_656 2_646
O110 K7 O17 98.3(4) 2_656 2_646
O23W K7 O50 98.4(5) 2_646 2_656
O123 K7 O50 164.7(3) . 2_656
O3W K7 O50 110.8(4) . 2_656
O1 K7 O50 109.4(3) 2_646 2_656
O96 K7 O50 51.4(3) 2_656 2_656
O110 K7 O50 50.3(3) 2_656 2_656
O17 K7 O50 53.4(3) 2_646 2_656
O23W K7 W19 100.8(5) 2_646 2_656
O123 K7 W19 102.5(3) . 2_656
O3W K7 W19 104.7(3) . 2_656
O1 K7 W19 168.8(3) 2_646 2_656
O96 K7 W19 32.9(2) 2_656 2_656
O110 K7 W19 32.1(2) 2_656 2_656
O17 K7 W19 115.6(3) 2_646 2_656
O50 K7 W19 62.3(2) 2_656 2_656
O23W K7 W24 96.2(5) 2_646 2_646
O123 K7 W24 114.9(3) . 2_646
O3W K7 W24 76.6(3) . 2_646
O1 K7 W24 30.2(3) 2_646 2_646
O96 K7 W24 112.4(2) 2_656 2_646
O110 K7 W24 125.4(3) 2_656 2_646
O17 K7 W24 27.3(3) 2_646 2_646
O50 K7 W24 79.6(2) 2_656 2_646
W19 K7 W24 139.93(11) 2_656 2_646
O23W K7 W24' 87.9(5) 2_646 2_646
O123 K7 W24' 114.3(3) . 2_646
O3W K7 W24' 83.7(4) . 2_646
O1 K7 W24' 28.9(3) 2_646 2_646
O96 K7 W24' 118.5(3) 2_656 2_646
O110 K7 W24' 122.9(3) 2_656 2_646
O17 K7 W24' 27.4(3) 2_646 2_646
O50 K7 W24' 80.8(2) 2_656 2_646
W19 K7 W24' 142.86(18) 2_656 2_646
W24 K7 W24' 8.35(13) 2_646 2_646
O23W K7 W8 125.7(5) 2_646 2_656
O123 K7 W8 140.9(3) . 2_656
O3W K7 W8 85.9(3) . 2_656
O1 K7 W8 115.9(3) 2_646 2_656
O96 K7 W8 27.5(2) 2_656 2_656
O110 K7 W8 60.2(2) 2_656 2_656
O17 K7 W8 68.2(3) 2_646 2_656
O50 K7 W8 29.1(2) 2_656 2_656
W19 K7 W8 53.13(5) 2_656 2_656
W24 K7 W8 87.59(8) 2_646 2_656
W24' K7 W8 92.50(16) 2_646 2_656
O63 K8 O1W 104.6(4) . .
O63 K8 O21 166.1(4) . 2_556
O1W K8 O21 89.3(4) . 2_556
O63 K8 O58 109.5(3) . 2_556
O1W K8 O58 133.4(4) . 2_556
O21 K8 O58 58.9(3) 2_556 2_556
O63 K8 O56 77.2(3) . 2_556
O1W K8 O56 101.5(4) . 2_556
O21 K8 O56 100.4(3) 2_556 2_556
O58 K8 O56 58.1(3) 2_556 2_556
O63 K8 O61 65.8(4) . 2_556
O1W K8 O61 113.6(4) . 2_556
O21 K8 O61 108.9(4) 2_556 2_556
O58 K8 O61 108.9(3) 2_556 2_556
O56 K8 O61 133.7(3) 2_556 2_556
O63 K8 O98 118.9(4) . 2_556
O1W K8 O98 83.7(4) . 2_556
O21 K8 O98 61.8(3) 2_556 2_556
O58 K8 O98 105.6(3) 2_556 2_556
O56 K8 O98 161.6(3) 2_556 2_556
O61 K8 O98 56.1(3) 2_556 2_556
O63 K8 O51 127.1(4) . 2_556
O1W K8 O51 68.5(3) . 2_556
O21 K8 O51 57.8(3) 2_556 2_556
O58 K8 O51 65.7(3) 2_556 2_556
O56 K8 O51 55.1(3) 2_556 2_556
O61 K8 O51 166.8(4) 2_556 2_556
O98 K8 O51 112.5(3) 2_556 2_556
O63 K8 W11 85.2(3) . 2_556
O1W K8 W11 130.7(3) . 2_556
O21 K8 W11 85.7(2) 2_556 2_556
O58 K8 W11 29.5(2) 2_556 2_556
O56 K8 W11 32.7(2) 2_556 2_556
O61 K8 W11 114.4(3) 2_556 2_556
O98 K8 W11 133.8(3) 2_556 2_556
O51 K8 W11 67.5(2) 2_556 2_556
O63 K8 W22 92.2(3) . 2_556
O1W K8 W22 103.9(3) . 2_556
O21 K8 W22 84.3(2) 2_556 2_556
O58 K8 W22 105.5(3) 2_556 2_556
O56 K8 W22 154.2(3) 2_556 2_556
O61 K8 W22 26.8(2) 2_556 2_556
O98 K8 W22 29.9(2) 2_556 2_556
O51 K8 W22 140.7(2) 2_556 2_556
W11 K8 W22 124.22(14) 2_556 2_556
O63 K8 W4 24.3(2) . .
O1W K8 W4 80.6(3) . .
O21 K8 W4 169.1(3) 2_556 .
O58 K8 W4 131.6(2) 2_556 .
O56 K8 W4 85.8(2) 2_556 .
O61 K8 W4 72.0(2) 2_556 .
O98 K8 W4 112.5(2) 2_556 .
O51 K8 W4 120.9(2) 2_556 .
W11 K8 W4 103.98(10) 2_556 .
W22 K8 W4 94.11(9) 2_556 .
O63 K8 W4 99.3(3) . 2_556
O1W K8 W4 77.0(3) . 2_556
O21 K8 W4 83.7(2) 2_556 2_556
O58 K8 W4 67.1(2) 2_556 2_556
O56 K8 W4 29.6(2) 2_556 2_556
O61 K8 W4 163.0(3) 2_556 2_556
O98 K8 W4 140.6(2) 2_556 2_556
O51 K8 W4 28.2(2) 2_556 2_556
W11 K8 W4 53.68(6) 2_556 2_556
W22 K8 W4 167.92(13) 2_556 2_556
W4 K8 W4 97.91(11) . 2_556
O104 K9 O102 132.7(5) . 2
O104 K9 O23 125.5(4) . 2_655
O102 K9 O23 96.5(4) 2 2_655
O104 K9 O10W 70.4(4) . .
O102 K9 O10W 117.9(5) 2 .
O23 K9 O10W 65.6(4) 2_655 .
O104 K9 O3 107.6(4) . 2_655
O102 K9 O3 112.4(4) 2 2_655
O23 K9 O3 59.7(3) 2_655 2_655
O10W K9 O3 107.3(4) . 2_655
O104 K9 O13W 78.0(6) . 2
O102 K9 O13W 65.8(6) 2 2
O23 K9 O13W 111.7(6) 2_655 2
O10W K9 O13W 67.9(5) . 2
O3 K9 O13W 171.4(6) 2_655 2
O104 K9 O5W 150.0(6) . 2_655
O102 K9 O5W 60.4(6) 2 2_655
O23 K9 O5W 67.4(5) 2_655 2_655
O10W K9 O5W 132.4(6) . 2_655
O3 K9 O5W 52.0(5) 2_655 2_655
O13W K9 O5W 125.4(7) 2 2_655
O104 K9 O120 86.9(4) . 2
O102 K9 O120 56.9(4) 2 2
O23 K9 O120 147.2(4) 2_655 2
O10W K9 O120 141.1(5) . 2
O3 K9 O120 109.5(5) 2_655 2
O13W K9 O120 76.9(6) 2 2
O5W K9 O120 81.7(6) 2_655 2
O104 K9 O86 70.1(4) . 2_655
O102 K9 O86 114.4(4) 2 2_655
O23 K9 O86 114.6(4) 2_655 2_655
O10W K9 O86 127.3(4) . 2_655
O3 K9 O86 55.4(3) 2_655 2_655
O13W K9 O86 133.2(6) 2 2_655
O5W K9 O86 79.9(5) 2_655 2_655
O120 K9 O86 68.2(4) 2 2_655
O104 K9 O126 125.2(5) . 2
O102 K9 O126 48.7(4) 2 2
O23 K9 O126 66.6(4) 2_655 2
O10W K9 O126 70.6(4) . 2
O3 K9 O126 119.9(5) 2_655 2
O13W K9 O126 52.2(6) 2 2
O5W K9 O126 84.3(6) 2_655 2
O120 K9 O126 100.6(4) 2 2
O86 K9 O126 161.8(4) 2_655 2
O104 K9 W14 115.8(3) . 2_655
O102 K9 W14 111.4(4) 2 2_655
O23 K9 W14 27.8(2) 2_655 2_655
O10W K9 W14 80.2(3) . 2_655
O3 K9 W14 33.1(2) 2_655 2_655
O13W K9 W14 138.7(5) 2 2_655
O5W K9 W14 61.3(5) 2_655 2_655
O120 K9 W14 138.7(4) 2 2_655
O86 K9 W14 86.9(3) 2_655 2_655
O126 K9 W14 93.5(4) 2 2_655
O104 K9 W26 113.0(3) . 2
O102 K9 W26 29.5(3) 2 2
O23 K9 W26 121.2(3) 2_655 2
O10W K9 W26 139.9(4) . 2
O3 K9 W26 109.0(3) 2_655 2
O13W K9 W26 73.8(5) 2 2
O5W K9 W26 64.4(5) 2_655 2
O120 K9 W26 28.2(3) 2 2
O86 K9 W26 88.0(3) 2_655 2
O126 K9 W26 76.9(3) 2 2
W14 K9 W26 125.48(18) 2_655 2
K10' K10 O2 66.1(10) . .
K10' K10 Na5 118.7(12) . 1_545
O2 K10 Na5 158.1(9) . 1_545
K10' K10 O14 63.2(9) . 1_545
O2 K10 O14 73.4(4) . 1_545
Na5 K10 O14 89.5(8) 1_545 1_545
K10' K10 O86 111.2(10) . 1_455
O2 K10 O86 123.0(5) . 1_455
Na5 K10 O86 76.7(8) 1_545 1_455
O14 K10 O86 160.3(5) 1_545 1_455
K10' K10 O20 62.6(9) . 1_455
O2 K10 O20 75.9(4) . 1_455
Na5 K10 O20 125.9(8) 1_545 1_455
O14 K10 O20 124.7(5) 1_545 1_455
O86 K10 O20 57.6(3) 1_455 1_455
K10' K10 O6W 47.3(10) . 2_546
O2 K10 O6W 112.7(5) . 2_546
Na5 K10 O6W 77.9(7) 1_545 2_546
O14 K10 O6W 83.7(4) 1_545 2_546
O86 K10 O6W 79.7(4) 1_455 2_546
O20 K10 O6W 67.5(4) 1_455 2_546
K10' K10 O105 121.8(10) . .
O2 K10 O105 56.3(4) . .
Na5 K10 O105 117.8(7) 1_545 .
O14 K10 O105 104.7(4) 1_545 .
O86 K10 O105 94.2(4) 1_455 .
O20 K10 O105 94.6(4) 1_455 .
O6W K10 O105 161.7(5) 2_546 .
K10' K10 O120 169.0(10) . .
O2 K10 O120 106.3(5) . .
Na5 K10 O120 71.5(7) 1_545 .
O14 K10 O120 123.6(5) 1_545 .
O86 K10 O120 65.5(4) 1_455 .
O20 K10 O120 108.6(4) 1_455 .
O6W K10 O120 137.7(4) 2_546 .
O105 K10 O120 50.0(4) . .
K10' K10 W27' 98.9(10) . .
O2 K10 W27' 33.5(4) . .
Na5 K10 W27' 132.2(8) 1_545 .
O14 K10 W27' 81.7(3) 1_545 .
O86 K10 W27' 118.0(4) 1_455 .
O20 K10 W27' 96.6(3) 1_455 .
O6W K10 W27' 146.1(4) 2_546 .
O105 K10 W27' 26.9(3) . .
O120 K10 W27' 74.9(3) . .
K10' K10 W27 91.2(10) . .
O2 K10 W27 25.3(3) . .
Na5 K10 W27 140.8(8) 1_545 .
O14 K10 W27 82.0(3) 1_545 .
O86 K10 W27 117.6(3) 1_455 .
O20 K10 W27 89.2(3) 1_455 .
O6W K10 W27 138.0(4) 2_546 .
O105 K10 W27 32.2(3) . .
O120 K10 W27 81.8(3) . .
W27' K10 W27 8.77(13) . .
K10' K10 W17 87.9(9) . 1_455
O2 K10 W17 103.2(4) . 1_455
Na5 K10 W17 98.4(8) 1_545 1_455
O14 K10 W17 150.0(4) 1_545 1_455
O86 K10 W17 26.2(2) 1_455 1_455
O20 K10 W17 31.5(2) 1_455 1_455
O6W K10 W17 70.0(3) 2_546 1_455
O105 K10 W17 97.0(3) . 1_455
O120 K10 W17 86.2(3) . 1_455
W27' K10 W17 112.3(2) . 1_455
W27 K10 W17 107.9(2) . 1_455
K10 K10' O6W 109.7(15) . 2_546
K10 K10' O2 86.7(10) . .
O6W K10' O2 160.8(13) 2_546 .
K10 K10' O14 91.3(11) . 1_545
O6W K10' O14 105.9(8) 2_546 1_545
O2 K10' O14 82.9(7) . 1_545
K10 K10' O20 92.5(10) . 1_455
O6W K10' O20 83.3(7) 2_546 1_455
O2 K10' O20 86.2(7) . 1_455
O14 K10' O20 168.2(10) 1_545 1_455
K10 K10' O12W 160.9(13) . 2_546
O6W K10' O12W 82.9(8) 2_546 2_546
O2 K10' O12W 84.1(9) . 2_546
O14 K10' O12W 71.0(7) 1_545 2_546
O20 K10' O12W 103.5(9) 1_455 2_546
K10 K10' Na5 43.8(10) . 1_545
O6W K10' Na5 72.8(9) 2_546 1_545
O2 K10' Na5 126.1(10) . 1_545
O14 K10' Na5 79.5(9) 1_545 1_545
O20 K10' Na5 110.8(9) 1_455 1_545
O12W K10' Na5 134.6(8) 2_546 1_545
K10 K10' Na1 146.8(13) . 2_546
O6W K10' Na1 37.9(5) 2_546 2_546
O2 K10' Na1 124.1(10) . 2_546
O14 K10' Na1 103.4(6) 1_545 2_546
O20 K10' Na1 79.2(5) 1_455 2_546
O12W K10' Na1 49.0(6) 2_546 2_546
Na5 K10' Na1 109.4(7) 1_545 2_546
K10 K10' W12 118.0(10) . 1_455
O6W K10' W12 82.9(6) 2_546 1_455
O2 K10' W12 80.5(7) . 1_455
O14 K10' W12 145.0(10) 1_545 1_455
O20 K10' W12 26.9(4) 1_455 1_455
O12W K10' W12 76.8(7) 2_546 1_455
Na5 K10' W12 134.7(8) 1_545 1_455
Na1 K10' W12 62.9(4) 2_546 1_455
K10 K10' W27' 62.9(8) . .
O6W K10' W27' 172.0(10) 2_546 .
O2 K10' W27' 24.7(5) . .
O14 K10' W27' 78.2(5) 1_545 .
O20 K10' W27' 93.6(5) 1_455 .
O12W K10' W27' 105.1(8) 2_546 .
Na5 K10' W27' 101.6(8) 1_545 .
Na1 K10' W27' 148.8(7) 2_546 .
W12 K10' W27' 97.7(4) 1_455 .
K10 K10' W17 73.8(9) . 1_455
O6W K10' W17 72.7(6) 2_546 1_455
O2 K10' W17 103.8(6) . 1_455
O14 K10' W17 163.0(10) 1_545 1_455
O20 K10' W17 26.8(3) 1_455 1_455
O12W K10' W17 124.7(8) 2_546 1_455
Na5 K10' W17 84.0(7) 1_545 1_455
Na1 K10' W17 85.9(4) 2_546 1_455
W12 K10' W17 51.9(2) 1_455 1_455
W27' K10' W17 101.3(4) . 1_455
K10 K10' W27 70.5(8) . .
O6W K10' W27 172.7(8) 2_546 .
O2 K10' W27 16.4(4) . .
O14 K10' W27 81.4(5) 1_545 .
O20 K10' W27 89.4(5) 1_455 .
O12W K10' W27 98.9(7) 2_546 .
Na5 K10' W27 110.1(8) 1_545 .
Na1 K10' W27 140.4(7) 2_546 .
W12 K10' W27 90.5(4) 1_455 .
W27' K10' W27 8.59(12) . .
W17 K10' W27 100.7(4) 1_455 .
O18 K11 O110 97.6(4) . .
O18 K11 O65 57.5(3) . .
O110 K11 O65 55.7(3) . .
O18 K11 O46 58.0(3) . .
O110 K11 O46 152.5(4) . .
O65 K11 O46 97.6(3) . .
O18 K11 O35 57.3(3) . .
O110 K11 O35 54.5(3) . .
O65 K11 O35 65.1(3) . .
O46 K11 O35 111.3(4) . .
O18 K11 O75 60.2(3) . .
O110 K11 O75 104.6(4) . .
O65 K11 O75 52.3(3) . .
O46 K11 O75 53.8(3) . .
O35 K11 O75 107.5(3) . .
O18 K11 O2W 93.4(4) . .
O110 K11 O2W 148.9(5) . .
O65 K11 O2W 149.0(4) . .
O46 K11 O2W 54.0(4) . .
O35 K11 O2W 110.5(5) . .
O75 K11 O2W 106.1(4) . .
O18 K11 W10 83.8(2) . .
O110 K11 W10 31.2(2) . .
O65 K11 W10 28.8(2) . .
O46 K11 W10 124.8(3) . .
O35 K11 W10 67.1(2) . .
O75 K11 W10 73.5(2) . .
O2W K11 W10 177.1(4) . .
O18 K11 W1 63.5(2) . .
O110 K11 W1 132.8(3) . .
O65 K11 W1 79.0(3) . .
O46 K11 W1 28.1(2) . .
O35 K11 W1 120.4(3) . .
O75 K11 W1 28.23(19) . .
O2W K11 W1 77.9(4) . .
W10 K11 W1 101.67(16) . .
O18 K11 W19 82.1(3) . .
O110 K11 W19 29.8(2) . .
O65 K11 W19 65.7(2) . .
O46 K11 W19 138.6(3) . .
O35 K11 W19 27.6(2) . .
O75 K11 W19 117.4(3) . .
O2W K11 W19 125.5(4) . .
W10 K11 W19 53.14(9) . .
W1 K11 W19 140.45(19) . .
O18 K11 Zr11 31.7(2) . .
O110 K11 Zr11 87.5(3) . .
O65 K11 Zr11 33.5(2) . .
O46 K11 Zr11 65.1(2) . .
O35 K11 Zr11 72.5(2) . .
O75 K11 Zr11 35.2(2) . .
O2W K11 Zr11 115.6(3) . .
W10 K11 Zr11 62.30(11) . .
W1 K11 Zr11 53.09(9) . .
W19 K11 Zr11 87.40(14) . .
O18 K11 Zr2 29.8(2) . .
O110 K11 Zr2 127.2(3) . .
O65 K11 Zr2 83.0(3) . .
O46 K11 Zr2 31.1(2) . .
O35 K11 Zr2 80.2(3) . .
O75 K11 Zr2 61.1(2) . .
O2W K11 Zr2 66.2(3) . .
W10 K11 Zr2 111.31(17) . .
W1 K11 Zr2 48.31(8) . .
W19 K11 Zr2 107.54(18) . .
Zr11 K11 Zr2 50.55(9) . .
O119 Na1 O6W 140.0(6) . .
O119 Na1 O81 93.5(4) . 2_556
O6W Na1 O81 106.3(5) . 2_556
O119 Na1 O72 86.4(4) . 2_646
O6W Na1 O72 85.3(5) . 2_646
O81 Na1 O72 161.0(6) 2_556 2_646
O119 Na1 O93 76.1(4) . .
O6W Na1 O93 140.3(6) . .
O81 Na1 O93 80.7(4) 2_556 .
O72 Na1 O93 80.9(4) 2_646 .
O119 Na1 O9W 71.5(5) . 2_646
O6W Na1 O9W 83.0(6) . 2_646
O81 Na1 O9W 70.1(4) 2_556 2_646
O72 Na1 O9W 127.3(5) 2_646 2_646
O93 Na1 O9W 134.2(5) . 2_646
O119 Na1 O12W 142.0(6) . .
O6W Na1 O12W 77.8(6) . .
O81 Na1 O12W 72.3(5) 2_556 .
O72 Na1 O12W 96.3(5) 2_646 .
O93 Na1 O12W 67.0(5) . .
O9W Na1 O12W 130.4(5) 2_646 .
O119 Na1 W5 75.9(3) . 2_646
O6W Na1 W5 76.7(4) . 2_646
O81 Na1 W5 164.6(4) 2_556 2_646
O72 Na1 W5 31.7(3) 2_646 2_646
O93 Na1 W5 106.9(3) . 2_646
O9W Na1 W5 95.6(4) 2_646 2_646
O12W Na1 W5 122.9(4) . 2_646
O119 Na1 K10' 163.6(5) . 2_546
O6W Na1 K10' 36.8(5) . 2_546
O81 Na1 K10' 102.6(4) 2_556 2_546
O72 Na1 K10' 77.5(4) 2_646 2_546
O93 Na1 K10' 103.6(5) . 2_546
O9W Na1 K10' 116.5(5) 2_646 2_546
O12W Na1 K10' 44.7(5) . 2_546
W5 Na1 K10' 88.8(3) 2_646 2_546
O119 Na1 K2 49.4(3) . 2_646
O6W Na1 K2 133.6(4) . 2_646
O81 Na1 K2 119.2(4) 2_556 2_646
O72 Na1 K2 48.4(3) 2_646 2_646
O93 Na1 K2 48.6(3) . 2_646
O9W Na1 K2 119.4(4) 2_646 2_646
O12W Na1 K2 106.6(4) . 2_646
W5 Na1 K2 62.00(12) 2_646 2_646
K10' Na1 K2 118.1(4) 2_546 2_646
O119 Na1 Na2 60.0(4) . 2_646
O6W Na1 Na2 81.8(5) . 2_646
O81 Na1 Na2 101.9(4) 2_556 2_646
O72 Na1 Na2 94.5(4) 2_646 2_646
O93 Na1 Na2 136.1(4) . 2_646
O9W Na1 Na2 33.0(3) 2_646 2_646
O12W Na1 Na2 156.1(5) . 2_646
W5 Na1 Na2 63.21(17) 2_646 2_646
K10' Na1 Na2 118.1(4) 2_546 2_646
K2 Na1 Na2 96.5(2) 2_646 2_646
O119 Na1 K1 61.0(3) . 2_556
O6W Na1 K1 140.7(4) . 2_556
O81 Na1 K1 35.5(3) 2_556 2_556
O72 Na1 K1 133.9(4) 2_646 2_556
O93 Na1 K1 61.2(3) . 2_556
O9W Na1 K1 74.9(3) 2_646 2_556
O12W Na1 K1 92.2(4) . 2_556
W5 Na1 K1 136.7(2) 2_646 2_556
K10' Na1 K1 133.6(4) 2_546 2_556
K2 Na1 K1 85.74(16) 2_646 2_556
Na2 Na1 K1 95.59(19) 2_646 2_556
O9W Na2 O14W 89.2(7) . .
O9W Na2 O9 166.7(6) . .
O14W Na2 O9 101.3(6) . .
O9W Na2 O116 91.9(6) . .
O14W Na2 O116 177.6(7) . .
O9 Na2 O116 77.3(4) . .
O9W Na2 O8W 92.6(6) . .
O14W Na2 O8W 93.2(7) . .
O9 Na2 O8W 94.7(5) . .
O116 Na2 O8W 88.9(5) . .
O9W Na2 O54 90.4(5) . 2_646
O14W Na2 O54 94.2(6) . 2_646
O9 Na2 O54 81.0(4) . 2_646
O116 Na2 O54 83.7(4) . 2_646
O8W Na2 O54 172.1(5) . 2_646
O9W Na2 K2 120.0(5) . 2_646
O14W Na2 K2 125.0(5) . 2_646
O9 Na2 K2 47.1(3) . 2_646
O116 Na2 K2 52.6(3) . 2_646
O8W Na2 K2 126.8(4) . 2_646
O54 Na2 K2 45.8(3) 2_646 2_646
O9W Na2 Na1 40.7(5) . 2_646
O14W Na2 Na1 129.9(5) . 2_646
O9 Na2 Na1 128.0(4) . 2_646
O116 Na2 Na1 51.2(3) . 2_646
O8W Na2 Na1 91.5(4) . 2_646
O54 Na2 Na1 86.1(3) 2_646 2_646
K2 Na2 Na1 89.57(18) 2_646 2_646
O9W Na2 K5 118.6(5) . .
O14W Na2 K5 121.4(5) . .
O9 Na2 K5 62.5(3) . .
O116 Na2 K5 59.8(3) . .
O8W Na2 K5 40.6(4) . .
O54 Na2 K5 132.0(3) 2_646 .
K2 Na2 K5 86.29(15) 2_646 .
Na1 Na2 K5 92.66(17) 2_646 .
Na5 Na3 O120 82.6(9) 1_545 .
Na5 Na3 O109 148.5(10) 1_545 2
O120 Na3 O109 128.4(5) . 2
Na5 Na3 O104 130.6(9) 1_545 2
O120 Na3 O104 85.8(5) . 2
O109 Na3 O104 57.3(4) 2 2
Na5 Na3 W2 150.4(9) 1_545 2
O120 Na3 W2 106.4(4) . 2
O109 Na3 W2 29.4(2) 2 2
O104 Na3 W2 28.0(2) 2 2
Na5 Na3 K9 107.6(8) 1_545 2
O120 Na3 K9 46.4(4) . 2
O109 Na3 K9 93.7(3) 2 2
O104 Na3 K9 40.2(3) 2 2
W2 Na3 K9 65.21(16) 2 2
Na5 Na3 K10 38.7(8) 1_545 .
O120 Na3 K10 50.8(4) . .
O109 Na3 K10 155.8(5) 2 .
O104 Na3 K10 100.6(4) 2 .
W2 Na3 K10 128.4(3) 2 .
K9 Na3 K10 69.4(2) 2 .
O33 Na4 K6 84.6(5) . 1_655
O33 Na4 O61 94.4(6) . 1_655
K6 Na4 O61 141.1(11) 1_655 1_655
O33 Na4 O5 122.5(10) . 1_655
K6 Na4 O5 124.3(8) 1_655 1_655
O61 Na4 O5 88.7(6) 1_655 1_655
O33 Na4 O121 138.3(8) . 1_655
K6 Na4 O121 54.2(4) 1_655 1_655
O61 Na4 O121 112.9(8) 1_655 1_655
O5 Na4 O121 90.2(6) 1_655 1_655
O33 Na4 K8 143.3(7) . 2_656
K6 Na4 K8 117.6(6) 1_655 2_656
O61 Na4 K8 49.5(3) 1_655 2_656
O5 Na4 K8 70.7(4) 1_655 2_656
O121 Na4 K8 67.2(4) 1_655 2_656
O4W Na5 Na3 106.2(12) . 1_565
O4W Na5 K10 110.3(16) . 1_565
Na3 Na5 K10 103.8(10) 1_565 1_565
O4W Na5 K10' 111.7(15) . 1_565
Na3 Na5 K10' 118.6(10) 1_565 1_565
K10 Na5 K10' 17.6(4) 1_565 1_565
O15W Na6 O16 101.9(14) . 1_655
O15W Na6 O126 94.6(14) . 1_655
O16 Na6 O126 123.7(13) 1_655 1_655
O15W Na6 O88 97.1(13) . 2_655
O16 Na6 O88 139.5(15) 1_655 2_655
O126 Na6 O88 89.6(11) 1_655 2_655
O15W Na6 O22W 53.5(12) . .
O16 Na6 O22W 66.6(11) 1_655 .
O126 Na6 O22W 82.5(13) 1_655 .
O88 Na6 O22W 148.4(16) 2_655 .
Na7 Na7 O19W 93(3) 2_746 .
Na7 Na7 O19W 64(3) 2_746 2_746
O19W Na7 O19W 157.0(11) . 2_746
Na7 Na7 O103 161(4) 2_746 .
O19W Na7 O103 83.0(9) . .
O19W Na7 O103 118.7(11) 2_746 .
Na7 Na7 O70 120(3) 2_746 2_646
O19W Na7 O70 92.3(11) . 2_646
O19W Na7 O70 99.1(10) 2_746 2_646
O103 Na7 O70 79.2(7) . 2_646
Na7 Na7 K10' 116(3) 2_746 1_655
O19W Na7 K10' 123.5(10) . 1_655
O19W Na7 K10' 71.0(8) 2_746 1_655
O103 Na7 K10' 53.6(5) . 1_655
O70 Na7 K10' 109.9(7) 2_646 1_655
Na7 Na7 K3 84(3) 2_746 2_746
O19W Na7 K3 155.8(11) . 2_746
O19W Na7 K3 30.9(6) 2_746 2_746
O103 Na7 K3 106.7(7) . 2_746
O70 Na7 K3 68.6(6) 2_646 2_746
K10' Na7 K3 78.5(5) 1_655 2_746
Na7 Na7 K3 84(3) 2_746 .
O19W Na7 K3 25.8(7) . .
O19W Na7 K3 140.3(10) 2_746 .
O103 Na7 K3 84.4(6) . .
O70 Na7 K3 117.7(8) 2_646 .
K10' Na7 K3 106.7(6) 1_655 .
K3 Na7 K3 168.5(5) 2_746 .
O99 Na8 O4 102.9(7) 2_556 .
O99 Na8 O14W 110.4(8) 2_556 1_465
O4 Na8 O14W 142.9(9) . 1_465
O99 Na8 K6 43.6(4) 2_556 .
O4 Na8 K6 83.9(5) . .
O14W Na8 K6 132.0(8) 1_465 .
O95 Ge1 O73 108.0(6) . .
O95 Ge1 O114 112.0(5) . .
O73 Ge1 O114 110.8(5) . .
O95 Ge1 O67 105.8(5) . .
O73 Ge1 O67 107.7(5) . .
O114 Ge1 O67 112.3(5) . .
O57 Ge2 O74 105.4(5) . .
O57 Ge2 O66 105.6(5) . .
O74 Ge2 O66 105.8(5) . .
O57 Ge2 O41 114.4(4) . .
O74 Ge2 O41 113.5(5) . .
O66 Ge2 O41 111.5(5) . .
O19 Ge3 O91 104.3(5) . .
O19 Ge3 O90 104.4(5) . .
O91 Ge3 O90 105.8(5) . .
O19 Ge3 O101 114.4(5) . .
O91 Ge3 O101 115.0(5) . .
O90 Ge3 O101 112.0(5) . .
W24 O1 W24' 17.0(3) . .
W24 O1 W16 119.4(6) . .
W24' O1 W16 116.1(7) . .
W24 O1 K7 102.4(5) . 2_646
W24' O1 K7 107.5(6) . 2_646
W16 O1 K7 136.4(6) . 2_646
W27 O2 W27' 17.0(3) . .
W27 O2 K10' 139.9(11) . .
W27' O2 K10' 123.6(10) . .
W27 O2 K10 112.8(8) . .
W27' O2 K10 97.0(7) . .
K10' O2 K10 27.2(6) . .
W17 O3 W14 145.7(6) . .
W17 O3 K9 100.1(4) . 2_655
W14 O3 K9 92.5(4) . 2_655
W11 O4 W28 146.3(6) . .
W11 O4 Na8 105.2(6) . .
W28 O4 Na8 107.9(6) . .
Zr3 O5 Zr12 102.8(6) . .
Zr3 O5 Na4 118.0(6) . 1_455
Zr12 O5 Na4 131.5(7) . 1_455
W15 O7 W9 145.7(6) . .
W15 O7 K4 108.2(4) . 2_656
W9 O7 K4 105.0(4) . 2_656
Zr12 O8 Zr4 93.1(4) . .
Zr12 O8 Zr3 95.3(5) . .
Zr4 O8 Zr3 88.8(4) . .
W16 O9 Na2 155.3(6) . .
W16 O9 K2 102.2(5) . 2_646
Na2 O9 K2 96.6(4) . 2_646
W27' O11 W24 141.7(9) . .
W27' O11 W27 13.5(3) . .
W24 O11 W27 154.3(8) . .
W27' O11 W24' 140.0(9) . .
W24 O11 W24' 3.8(3) . .
W27 O11 W24' 152.0(7) . .
Zr8 O12 Zr1 100.8(5) . .
Zr6 O13 Zr1 106.4(5) . .
W8 O14 K10' 135.8(7) . 1_565
W8 O14 K10 137.4(6) . 1_565
K10' O14 K10 25.5(5) 1_565 1_565
W26' O15 W24 163.4(8) . .
W26' O15 W26 19.4(3) . .
W24 O15 W26 149.2(8) . .
W26' O15 W24' 162.2(8) . .
W24 O15 W24' 16.7(3) . .
W26 O15 W24' 161.7(8) . .
W28 O16 Na6 130.6(9) . 1_455
W24 O17 W24' 18.2(3) . .
W24 O17 K7 99.5(6) . 2_646
W24' O17 K7 103.2(6) . 2_646
Zr11 O18 Zr2 107.1(5) . .
Zr11 O18 Zr10 118.8(4) . .
Zr2 O18 Zr10 108.3(4) . .
Zr11 O18 K11 102.9(4) . .
Zr2 O18 K11 108.5(4) . .
Zr10 O18 K11 110.7(4) . .
Ge3 O19 W6 119.9(5) . .
Ge3 O19 W9 120.9(5) . .
W6 O19 W9 93.9(4) . .
Ge3 O19 W3 128.0(5) . .
W6 O19 W3 92.8(3) . .
W9 O19 W3 92.8(4) . .
W12 O20 W17 120.2(5) . .
W12 O20 K10' 116.1(7) . 1_655
W17 O20 K10' 117.3(7) . 1_655
W12 O20 K10 139.5(5) . 1_655
W17 O20 K10 98.7(4) . 1_655
K10' O20 K10 25.0(5) 1_655 1_655
Zr12 O21 Zr10 110.1(4) . .
Zr12 O21 Zr5 113.8(5) . .
Zr10 O21 Zr5 109.8(4) . .
Zr12 O21 K8 106.1(4) . 2_556
Zr10 O21 K8 111.2(4) . 2_556
Zr5 O21 K8 105.7(4) . 2_556
Zr8 O22 Zr9 114.8(4) . .
Zr8 O22 Zr2 109.7(5) . .
Zr9 O22 Zr2 110.4(4) . .
W14 O23 K9 104.6(6) . 2_655
W9 O24 W6 117.8(5) . .
W9 O24 K1 104.3(4) . 2_556
W6 O24 K1 96.0(4) . 2_556
W4 O26 W19 146.1(6) . .
W4 O26 K3 103.0(4) . 2_656
W19 O26 K3 109.9(5) . 2_656
Zr10 O27 Zr5 110.1(4) . .
Zr10 O27 Zr9 114.9(4) . .
Zr5 O27 Zr9 108.8(4) . .
Zr10 O27 Zr2 106.9(4) . .
Zr5 O27 Zr2 108.9(4) . .
Zr9 O27 Zr2 107.0(4) . .
W1 O28 Zr1 147.5(6) . .
W1 O28 Zr1 107.2(4) . 2_655
Zr1 O28 Zr1 104.5(4) . 2_655
W6 O29 W5 143.4(5) . .
W6 O29 K2 105.3(4) . .
W5 O29 K2 109.7(4) . .
W6 O29 K2 91.4(4) . 2_646
W5 O29 K2 95.5(4) . 2_646
K2 O29 K2 95.7(3) . 2_646
Zr2 O30 Zr4 120.8(5) . .
Zr2 O30 Zr5 107.7(5) . .
Zr4 O30 Zr5 104.5(4) . .
Zr2 O30 Zr6 105.4(4) . .
Zr4 O30 Zr6 107.8(5) . .
Zr5 O30 Zr6 110.7(5) . .
Zr10 O31 Zr9 109.2(4) . .
W2 O32 Zr1 105.5(5) . 2_655
W13 O33 W14 120.3(6) . .
W13 O33 Na4 114.8(8) . .
W14 O33 Na4 112.9(7) . .
W18 O34 Zr7 161.7(6) . .
W18 O34 K1 100.4(4) . 2_556
Zr7 O34 K1 96.8(4) . 2_556
W19 O35 Zr10 152.3(6) . .
W19 O35 K11 101.6(4) . .
Zr10 O35 K11 103.1(4) . .
W3 O36 W13 152.6(6) . .
W3 O36 K4 100.9(4) . 2_656
W13 O36 K4 105.4(4) . 2_656
W15 O37 K4 149.1(6) . .
W15 O37 K6 93.2(4) . 1_655
K4 O37 K6 102.5(4) . 1_655
W23 O38 W10 142.9(6) . .
W7 O39 W8 151.3(6) . .
W7 O39 K3 99.3(4) . 2_656
W8 O39 K3 108.0(4) . 2_656
Ge2 O41 Zr10 122.1(5) . .
Ge2 O41 Zr12 123.5(5) . .
Zr10 O41 Zr12 97.1(4) . .
Ge2 O41 Zr11 118.8(5) . .
Zr10 O41 Zr11 93.3(3) . .
Zr12 O41 Zr11 95.0(3) . .
Zr9 O42 Zr7 116.5(4) . .
Zr9 O42 Zr5 109.5(4) . .
Zr7 O42 Zr5 116.9(5) . .
Zr9 O42 K1 108.7(4) . 2_556
Zr7 O42 K1 96.9(4) . 2_556
Zr5 O42 K1 107.0(4) . 2_556
W5 O43 W17 118.5(5) . .
W5 O43 K5 92.8(4) . .
W17 O43 K5 107.0(4) . .
W15 O44 Zr9 152.9(6) . .
W3 O45 W9 121.0(6) . .
W3 O45 K4 103.6(4) . 2_656
W9 O45 K4 103.5(4) . 2_656
W1 O46 Zr2 108.3(5) . .
W1 O46 K11 101.6(4) . .
Zr2 O46 K11 101.9(4) . .
W14 O47 Zr8 159.1(6) . .
W21 O48 W20 157.5(7) . .
Zr6 O49 Zr2 106.3(4) . .
Zr6 O49 Zr1 107.2(5) . .
Zr2 O49 Zr1 137.0(5) . .
Zr6 O49 Zr8 101.1(4) . .
Zr2 O49 Zr8 101.6(4) . .
Zr1 O49 Zr8 97.5(4) . .
W8 O50 W10 121.5(5) . .
W8 O50 K7 93.8(4) . 2_656
W10 O50 K7 98.5(4) . 2_656
W4 O51 Zr10 153.4(6) . .
W4 O51 K8 101.0(4) . 2_556
Zr10 O51 K8 103.4(4) . 2_556
W6 O52 Zr7 157.9(6) . .
W6 O52 K1 102.4(5) . 2_556
Zr7 O52 K1 97.2(4) . 2_556
W7 O53 W11 120.3(5) . .
W7 O53 K1 83.4(4) . .
W11 O53 K1 137.1(5) . .
W3 O54 W6 119.1(5) . .
W3 O54 Na2 118.0(5) . 2_646
W6 O54 Na2 114.5(5) . 2_646
W3 O54 K2 105.0(4) . .
W6 O54 K2 100.5(4) . .
Na2 O54 K2 93.4(4) 2_646 .
Zr11 O55 Zr4 130.6(5) . .
Zr11 O55 Zr12 127.3(5) . .
Zr4 O55 Zr12 102.1(5) . .
W4 O56 W11 118.4(5) . .
W4 O56 K8 104.0(4) . 2_556
W11 O56 K8 96.4(4) . 2_556
Ge2 O57 W10 121.9(5) . .
Ge2 O57 W19 121.4(5) . .
W10 O57 W19 94.5(3) . .
Ge2 O57 W8 126.2(5) . .
W10 O57 W8 92.1(3) . .
W19 O57 W8 92.2(4) . .
W11 O58 Zr12 155.7(6) . .
W11 O58 K8 100.9(5) . 2_556
Zr12 O58 K8 103.2(4) . 2_556
W2 O59 Zr4 126.6(6) . .
W9 O60 Zr9 154.3(5) . .
W9 O60 K1 101.8(4) . 2_556
Zr9 O60 K1 101.5(4) . 2_556
W22 O61 K3 107.7(5) . 1_455
W22 O61 Na4 114.7(8) . 1_455
K3 O61 Na4 120.1(6) 1_455 1_455
W22 O61 K8 103.5(4) . 2_556
K3 O61 K8 126.2(5) 1_455 2_556
Na4 O61 K8 82.4(4) 1_455 2_556
Zr7 O62 Zr6 125.6(5) . .
Zr7 O62 Zr8 125.1(5) . .
Zr6 O62 Zr8 107.2(4) . .
Zr7 O62 K5 91.2(4) . .
Zr6 O62 K5 96.9(4) . .
Zr8 O62 K5 96.8(4) . .
W4 O63 K8 116.9(6) . .
W14 O64 W15 119.6(5) . .
W14 O64 K6 125.9(5) . 1_655
W15 O64 K6 93.9(4) . 1_655
W10 O65 Zr11 161.5(6) . .
W10 O65 K11 99.9(4) . .
Zr11 O65 K11 98.3(4) . .
Ge2 O66 W11 120.6(5) . .
Ge2 O66 W4 120.8(5) . .
W11 O66 W4 94.5(4) . .
Ge2 O66 W7 126.3(5) . .
W11 O66 W7 93.5(3) . .
W4 O66 W7 93.2(4) . .
Ge1 O67 W16 121.7(5) . .
Ge1 O67 W24' 132.0(6) . .
W16 O67 W24' 94.5(5) . .
Ge1 O67 W20 122.8(6) . .
W16 O67 W20 94.3(4) . .
W24' O67 W20 79.7(4) . .
Ge1 O67 W24 122.9(6) . .
W16 O67 W24 93.5(4) . .
W24' O67 W24 14.1(2) . .
W20 O67 W24 93.8(4) . .
W25 O68 W8 153.3(7) . .
W27 O70 W18 119.8(6) . .
W27 O70 W27' 12.3(2) . .
W18 O70 W27' 115.2(6) . .
W27 O70 Na7 104.9(6) . 2_646
W18 O70 Na7 131.6(7) . 2_646
W27' O70 Na7 112.3(6) . 2_646
W16 O71 Zr7 155.0(6) . .
W16 O71 K5 105.1(4) . .
Zr7 O71 K5 98.1(4) . .
W12 O72 W5 118.7(5) . .
W12 O72 Na1 125.5(5) . 2_646
W5 O72 Na1 107.4(5) . 2_646
W12 O72 K2 104.3(4) . .
W5 O72 K2 103.0(4) . .
Na1 O72 K2 91.3(4) 2_646 .
Ge1 O73 W21 122.4(7) . .
Ge1 O73 W26' 128.6(6) . .
W21 O73 W26' 78.8(4) . .
Ge1 O73 W26 122.5(6) . .
W21 O73 W26 94.1(4) . .
W26' O73 W26 15.9(2) . .
Ge1 O73 Zr3 124.2(6) . .
W21 O73 Zr3 96.4(4) . .
W26' O73 Zr3 94.5(4) . .
W26 O73 Zr3 88.7(4) . .
Ge2 O74 W28 121.3(5) . .
Ge2 O74 W23 120.3(5) . .
W28 O74 W23 94.0(4) . .
Ge2 O74 W25 126.8(5) . .
W28 O74 W25 93.0(3) . .
W23 O74 W25 93.3(4) . .
W1 O75 Zr11 115.5(5) . .
W1 O75 K11 98.4(4) . .
Zr11 O75 K11 91.4(4) . .
W21 O76 Zr6 143.8(6) . .
W21 O76 Zr4 104.6(5) . .
Zr6 O76 Zr4 108.0(5) . .
W13 O77 K3 145.5(6) . .
W20 O78 W16 118.7(6) . .
W20 O78 K5 103.9(4) . .
W16 O78 K5 96.0(4) . .
W25 O79 W7 152.8(6) . .
W23 O80 Zr11 156.9(7) . .
W7 O81 Na1 136.3(6) . 2_556
W7 O81 K1 106.6(5) . .
Na1 O81 K1 114.3(4) 2_556 .
W5 O82 Zr7 159.1(6) . .
W5 O82 K5 100.6(4) . .
Zr7 O82 K5 97.9(4) . .
W19 O83 K4 148.4(6) . .
W18 O84 W22 118.6(6) . .
W18 O84 K1 94.0(4) . 2_556
W22 O84 K1 105.9(4) . 2_556
W18 O84 K3 137.2(5) . 1_455
W22 O84 K3 88.6(3) . 1_455
K1 O84 K3 110.4(4) 2_556 1_455
W16 O85 W18 144.4(6) . .
W16 O85 K2 95.1(4) . 2_646
W18 O85 K2 93.7(4) . 2_646
W17 O86 K10 106.7(5) . 1_655
W17 O86 K9 99.4(5) . 2_655
K10 O86 K9 108.8(4) 1_655 2_655
W17 O87 Zr8 155.8(6) . .
W17 O87 K5 105.9(4) . .
Zr8 O87 K5 98.1(4) . .
W21 O88 Na6 140.8(11) . 2_655
W27 O89 W22 122.0(6) . .
W27 O89 W27' 11.8(2) . .
W22 O89 W27' 115.8(6) . .
Ge3 O90 W14 120.9(5) . .
Ge3 O90 W15 121.7(5) . .
W14 O90 W15 94.3(4) . .
Ge3 O90 W13 125.7(5) . .
W14 O90 W13 93.1(4) . .
W15 O90 W13 93.1(4) . .
Ge3 O91 W5 120.9(5) . .
Ge3 O91 W17 120.0(5) . .
W5 O91 W17 93.9(4) . .
Ge3 O91 W12 128.1(5) . .
W5 O91 W12 93.1(4) . .
W17 O91 W12 92.3(4) . .
W28 O92 W23 119.7(6) . .
W18 O93 Na1 153.5(6) . .
W18 O93 K2 105.7(5) . 2_646
Na1 O93 K2 91.0(4) . 2_646
W24' O94 W20 122.0(9) . .
W24' O94 W24 2.3(4) . .
W20 O94 W24 120.2(6) . .
Ge1 O95 W22 120.9(5) . .
Ge1 O95 W18 123.5(5) . .
W22 O95 W18 93.7(4) . .
Ge1 O95 W27' 113.6(6) . .
W22 O95 W27' 101.6(5) . .
W18 O95 W27' 99.0(4) . .
Ge1 O95 W27 127.7(6) . .
W22 O95 W27 92.1(4) . .
W18 O95 W27 89.4(4) . .
W27' O95 W27 14.1(2) . .
W8 O96 W19 120.5(6) . .
W8 O96 K7 108.1(5) . 2_656
W19 O96 K7 96.6(4) . 2_656
W8 O96 K3 104.4(4) . 2_656
W19 O96 K3 100.2(4) . 2_656
K7 O96 K3 128.3(4) 2_656 2_656
Zr4 O97 Zr3 98.6(4) . .
Zr4 O97 Zr5 108.7(5) . .
Zr3 O97 Zr5 147.2(6) . .
Zr4 O97 Zr12 91.6(4) . .
Zr3 O97 Zr12 95.3(4) . .
Zr5 O97 Zr12 101.6(4) . .
W22 O98 Zr5 143.1(6) . .
W22 O98 K8 97.9(4) . 2_556
Zr5 O98 K8 100.2(4) . 2_556
W22 O98 K1 110.0(4) . 2_556
Zr5 O98 K1 103.2(4) . 2_556
K8 O98 K1 85.7(3) 2_556 2_556
W9 O99 K6 142.5(6) . 2_556
W9 O99 Na8 115.4(6) . 2_556
K6 O99 Na8 91.5(6) 2_556 2_556
W7 O100 W4 120.4(6) . .
W7 O100 K3 106.8(5) . 2_656
W4 O100 K3 103.6(4) . 2_656
Ge3 O101 Zr9 122.7(5) . .
Ge3 O101 Zr8 121.2(5) . .
Zr9 O101 Zr8 97.2(4) . .
Ge3 O101 Zr7 119.5(5) . .
Zr9 O101 Zr7 95.3(3) . .
Zr8 O101 Zr7 94.4(3) . .
W26 O102 Zr3 126.4(7) . .
W26 O102 W26' 17.3(2) . .
Zr3 O102 W26' 119.4(7) . .
W26 O102 K9 103.9(6) . 2
Zr3 O102 K9 129.5(6) . 2
W26' O102 K9 110.2(6) . 2
W12 O103 Na7 159.0(8) . .
W2 O104 K9 144.4(7) . .
W2 O104 Na3 99.8(6) . 2
K9 O104 Na3 94.7(4) . 2
W27' O105 W26 142.5(9) . .
W27' O105 W27 14.3(3) . .
W26 O105 W27 155.4(8) . .
W27' O105 W26' 135.0(8) . .
W26 O105 W26' 7.6(2) . .
W27 O105 W26' 147.9(7) . .
W27' O105 K10 85.6(6) . .
W26 O105 K10 103.2(5) . .
W27 O105 K10 86.8(5) . .
W26' O105 K10 105.5(5) . .
W22 O106 Zr3 156.5(7) . .
W28 O107 Zr12 157.9(6) . .
W20 O108 Zr6 153.7(7) . .
W20 O108 K5 102.9(4) . .
Zr6 O108 K5 102.3(4) . .
W2 O109 Zr11 117.1(5) . .
W2 O109 Na3 101.6(5) . 2
Zr11 O109 Na3 141.0(5) . 2
W10 O110 W19 120.2(6) . .
W10 O110 K11 97.7(5) . .
W19 O110 K11 103.5(4) . .
W10 O110 K7 113.0(5) . 2_656
W19 O110 K7 96.2(4) . 2_656
K11 O110 K7 128.0(4) . 2_656
W21 O111 Zr3 125.2(6) . .
W21 O111 Zr4 105.6(5) . .
Zr3 O111 Zr4 94.8(5) . .
W3 O112 W12 150.5(6) . .
W3 O112 K2 104.0(4) . .
W12 O112 K2 103.2(4) . .
Zr2 O113 W1 92.6(4) . .
Zr2 O113 W2 167.5(6) . .
W1 O113 W2 93.8(4) . .
Zr2 O113 Zr11 95.9(4) . .
W1 O113 Zr11 96.8(4) . .
W2 O113 Zr11 94.0(4) . .
Ge1 O114 Zr5 122.4(5) . .
Ge1 O114 Zr6 120.4(5) . .
Zr5 O114 Zr6 100.9(4) . .
Ge1 O114 Zr7 119.0(5) . .
Zr5 O114 Zr7 94.0(4) . .
Zr6 O114 Zr7 93.6(3) . .
W2 O115 W1 111.5(5) . .
W2 O115 Zr1 105.3(5) . 2_655
W1 O115 Zr1 103.2(4) . 2_655
W5 O116 Na2 158.4(6) . .
W5 O116 K2 104.8(5) . 2_646
Na2 O116 K2 89.9(4) . 2_646
W12 O117 W13 155.4(6) . .
W13 O118 W15 120.9(6) . .
W13 O118 K4 103.5(4) . 2_656
W15 O118 K4 100.8(4) . 2_656
W13 O118 K6 120.4(5) . 1_655
W15 O118 K6 86.6(4) . 1_655
K4 O118 K6 123.2(4) 2_656 1_655
W6 O119 Na1 153.5(7) . .
W6 O119 K2 109.4(5) . 2_646
Na1 O119 K2 93.7(4) . 2_646
W26 O120 W26' 19.9(3) . .
W26 O120 Na3 165.8(11) . .
W26' O120 Na3 145.9(10) . .
W26 O120 K9 96.7(6) . 2
W26' O120 K9 106.2(6) . 2
Na3 O120 K9 91.1(5) . 2
W26 O120 K10 101.1(7) . .
W26' O120 K10 115.8(7) . .
Na3 O120 K10 89.5(5) . .
K9 O120 K10 98.6(6) 2 .
W11 O121 K6 156.9(8) . .
W11 O121 Na4 119.6(7) . 1_455
K6 O121 Na4 60.3(4) . 1_455
W25 O122 W28 120.1(6) . .
W3 O123 K7 152.9(6) . .
W25 O124 W23 121.0(6) . .
W26' O125 W21 123.5(8) . .
W26' O125 W26 7.9(4) . .
W21 O125 W26 122.5(6) . .
Zr3 O126 Na6 139.6(9) . 1_455
Zr3 O126 K9 102.6(6) . 2
Na6 O126 K9 112.8(9) 1_455 2
K8 O1W K1 97.5(5) . .
O18W O4W Na5 149.3(19) . .
K10' O6W Na1 105.3(9) 2_546 .
K10' O6W K10 23.0(6) 2_546 2_546
Na1 O6W K10 128.0(7) . 2_546
Zr1 O7W Zr8 97.1(5) . .
Zr1 O7W K5 157.7(7) . .
Zr8 O7W K5 101.3(4) . .
Na2 O8W K5 106.5(6) . .
Na2 O9W Na1 106.4(7) . 2_646
K10' O12W Na1 86.3(8) 2_546 .
Na2 O14W Na8 109.7(8) . 1_645
Na7 O19W Na7 23.0(11) . 2_746
Na7 O19W K3 135.4(11) . .
Na7 O19W K3 124.0(10) 2_746 .
Na6 O22W K6 172.3(15) . 1_655

loop_
_geom_bond_atom_site_label_1
_geom_bond_atom_site_label_2
_geom_bond_distance
_geom_bond_site_symmetry_2
W1 O40 1.751(11) .
W1 O75 1.835(10) .
W1 O46 1.846(11) .
W1 O28 2.032(10) .
W1 O115 2.033(11) .
W1 O113 2.262(11) .
W1 Zr2 3.2271(15) .
W1 Zr1 3.4006(16) 2_655
W1 Zr11 3.4481(16) .
W1 K11 3.839(7) .
W2 O104 1.747(12) .
W2 O109 1.835(10) .
W2 O59 1.858(12) .
W2 O115 2.005(11) .
W2 O32 2.080(10) .
W2 O113 2.311(10) .
W2 Zr11 3.4060(16) .
W2 Zr1 3.4282(17) 2_655
W2 Na3 3.662(8) 2
W3 O123 1.720(11) .
W3 O36 1.907(11) .
W3 O45 1.914(10) .
W3 O54 1.917(11) .
W3 O112 1.925(11) .
W3 O19 2.375(9) .
W3 K4 3.773(4) 2_656
W3 K2 3.850(4) .
W4 O63 1.737(11) .
W4 O51 1.833(10) .
W4 O26 1.914(12) .
W4 O56 1.942(10) .
W4 O100 2.007(11) .
W4 O66 2.305(10) .
W4 K8 3.762(4) .
W4 K8 3.809(4) 2_556
W4 K3 3.811(5) 2_656
W5 O116 1.715(11) .
W5 O82 1.811(9) .
W5 O29 1.943(11) .
W5 O43 1.943(11) .
W5 O72 2.018(10) .
W5 O91 2.280(10) .
W5 Na1 3.662(7) 2_646
W5 K5 3.698(5) .
W5 K2 3.892(4) .
W5 K2 3.986(4) 2_646
W6 O119 1.699(11) .
W6 O52 1.814(10) .
W6 O29 1.939(11) .
W6 O24 1.981(10) .
W6 O54 1.994(10) .
W6 O19 2.282(10) .
W6 K1 3.714(3) 2_556
W6 K2 3.788(3) .
W6 K2 3.867(4) 2_646
W7 O81 1.756(11) .
W7 O53 1.879(12) .
W7 O100 1.895(10) .
W7 O39 1.925(11) .
W7 O79 1.937(11) .
W7 O66 2.354(9) .
W7 K1 3.697(4) .
W7 K3 3.810(5) 2_656
W8 O14 1.729(12) .
W8 O96 1.897(10) .
W8 O50 1.899(11) .
W8 O39 1.930(12) .
W8 O68 1.941(12) .
W8 O57 2.409(10) .
W8 K7 3.899(4) 2_656
W8 K10' 3.961(17) 1_565
W8 K3 4.028(4) 2_656
W9 O99 1.725(10) .
W9 O60 1.825(10) .
W9 O7 1.936(11) .
W9 O24 1.948(10) .
W9 O45 1.994(10) .
W9 O19 2.321(10) .
W9 K4 3.826(4) 2_656
W9 K1 3.908(4) 2_556
W10 O25 1.730(12) .
W10 O65 1.802(10) .
W10 O110 1.928(12) .
W10 O38 1.954(11) .
W10 O50 1.983(11) .
W10 O57 2.296(10) .
W10 K11 3.686(7) .
W10 K7 4.077(4) 2_656
W11 O121 1.708(12) .
W11 O58 1.821(11) .
W11 O4 1.930(12) .
W11 O56 1.975(11) .
W11 O53 2.009(11) .
W11 O66 2.278(10) .
W11 K8 3.637(4) 2_556
W12 O103 1.715(11) .
W12 O72 1.906(11) .
W12 O117 1.910(11) .
W12 O20 1.928(11) .
W12 O112 1.953(11) .
W12 O91 2.369(10) .
W12 K10' 3.83(2) 1_655
W12 K2 3.848(4) .
W13 O77 1.721(11) .
W13 O33 1.903(12) .
W13 O118 1.917(11) .
W13 O117 1.931(11) .
W13 O36 1.936(11) .
W13 O90 2.393(10) .
W13 K4 3.903(4) 2_656
W14 O23 1.740(12) .
W14 O47 1.793(11) .
W14 O64 1.936(11) .
W14 O3 1.974(10) .
W14 O33 2.005(12) .
W14 O90 2.275(10) .
W14 K9 3.615(7) 2_655
W15 O37 1.755(11) .
W15 O44 1.813(10) .
W15 O7 1.925(11) .
W15 O64 1.952(11) .
W15 O118 2.005(11) .
W15 O90 2.307(11) .
W15 K6 3.586(5) 1_655
W15 K4 3.893(4) 2_656
W16 O9 1.731(11) .
W16 O71 1.806(10) .
W16 O85 1.879(11) .
W16 O1 1.995(12) .
W16 O78 2.029(11) .
W16 O67 2.277(11) .
W16 K2 3.729(4) 2_646
W16 K5 3.784(5) .
W17 O86 1.728(11) .
W17 O87 1.836(10) .
W17 O3 1.897(11) .
W17 O43 1.973(11) .
W17 O20 1.978(10) .
W17 O91 2.325(10) .
W17 K10 3.745(7) 1_655
W17 K9 3.772(7) 2_655
W17 K10' 3.898(18) 1_655
W17 K5 4.091(5) .
W18 O93 1.721(11) .
W18 O34 1.809(10) .
W18 O84 1.884(10) .
W18 O70 1.993(11) .
W18 O85 2.007(11) .
W18 O95 2.332(11) .
W18 K1 3.675(4) 2_556
W18 K2 3.766(3) 2_646
W19 O83 1.725(11) .
W19 O35 1.829(10) .
W19 O26 1.943(12) .
W19 O110 1.973(11) .
W19 O96 2.020(10) .
W19 O57 2.309(10) .
W19 K7 3.694(4) 2_656
W19 K11 3.865(7) .
W19 K3 3.998(5) 2_656
W20 O69 1.719(13) .
W20 O108 1.837(11) .
W20 O78 1.885(11) .
W20 O94 1.936(13) .
W20 O48 1.982(11) .
W20 O67 2.314(12) .
W20 W24' 2.946(9) .
W20 K5 3.899(5) .
W21 O88 1.749(13) .
W21 O48 1.866(11) .
W21 O125 1.898(14) .
W21 O111 1.943(12) .
W21 O76 1.970(11) .
W21 O73 2.280(13) .
W21 W26' 2.897(8) .
W21 Zr4 3.3037(18) .
W22 O61 1.732(12) .
W22 O106 1.833(12) .
W22 O98 1.882(11) .
W22 O89 1.994(11) .
W22 O84 2.045(11) .
W22 O95 2.301(11) .
W22 K8 3.735(4) 2_556
W22 K3 3.765(5) 1_455
W22 K1 4.091(4) 2_556
W23 O10 1.753(12) .
W23 O80 1.801(11) .
W23 O38 1.904(11) .
W23 O92 1.952(12) .
W23 O124 2.020(11) .
W23 O74 2.295(11) .
W24 W24' 0.571(9) .
W24 O17 1.718(13) .
W24 O11 1.870(14) .
W24 O1 1.903(13) .
W24 O15 1.903(12) .
W24 O94 1.988(14) .
W24 O67 2.344(11) .
W24 K7 3.699(4) 2_646
W24' O94 1.421(16) .
W24' O17 1.822(16) .
W24' O1 1.949(16) .
W24' O15 1.989(15) .
W24' O67 2.284(15) .
W24' O11 2.423(17) .
W24' K7 3.853(10) 2_646
W25 O6 1.746(11) .
W25 O124 1.884(11) .
W25 O68 1.896(12) .
W25 O122 1.903(12) .
W25 O79 1.930(11) .
W25 O74 2.380(10) .
W26 W26' 0.648(8) .
W26 O120 1.722(14) .
W26 O102 1.836(13) .
W26 O105 1.867(15) .
W26 O15 1.951(13) .
W26 O125 1.985(16) .
W26 O73 2.372(12) .
W26 K9 3.618(6) 2
W26 K10 4.080(9) .
W26' O125 1.379(17) .
W26' O15 1.802(14) .
W26' O120 1.898(17) .
W26' O102 2.103(16) .
W26' O73 2.284(14) .
W26' O105 2.451(17) .
W26' K9 3.962(9) 2
W27 W27' 0.583(8) .
W27 O2 1.707(13) .
W27 O70 1.848(12) .
W27 O89 1.869(13) .
W27 O105 1.967(15) .
W27 O11 1.979(14) .
W27 O95 2.392(11) .
W27 K10 3.682(7) .
W27 K10' 3.905(16) .
W27' O11 1.570(16) .
W27' O105 1.583(16) .
W27' O2 1.935(16) .
W27' O70 2.236(15) .
W27' O89 2.270(16) .
W27' O95 2.364(13) .
W27' K10 3.483(11) .
W27' K10' 3.865(18) .
W28 O16 1.712(12) .
W28 O107 1.820(10) .
W28 O92 1.929(12) .
W28 O4 1.951(12) .
W28 O122 2.008(10) .
W28 O74 2.293(10) .
Zr1 O28 2.079(10) .
Zr1 O49 2.188(10) .
Zr1 O28 2.190(11) 2_655
Zr1 O12 2.197(12) .
Zr1 O13 2.216(13) .
Zr1 O7W 2.222(13) .
Zr1 O32 2.227(11) 2_655
Zr1 O115 2.302(11) 2_655
Zr1 Zr8 3.357(2) .
Zr1 Zr1 3.377(3) 2_655
Zr1 W1 3.4006(16) 2_655
Zr1 W2 3.4282(17) 2_655
Zr2 O22 2.108(10) .
Zr2 O18 2.113(10) .
Zr2 O46 2.131(11) .
Zr2 O30 2.132(11) .
Zr2 O49 2.155(10) .
Zr2 O27 2.157(10) .
Zr2 O113 2.203(10) .
Zr2 Zr11 3.3810(19) .
Zr2 Zr8 3.4358(18) .
Zr2 Zr10 3.4373(19) .
Zr2 Zr6 3.447(2) .
Zr3 O102 2.077(14) .
Zr3 O106 2.085(13) .
Zr3 O97 2.132(11) .
Zr3 O5 2.170(13) .
Zr3 O111 2.178(13) .
Zr3 O126 2.245(15) .
Zr3 O8 2.338(13) .
Zr3 O73 2.622(12) .
Zr3 Zr4 3.222(3) .
Zr3 Zr12 3.403(2) .
Zr3 K9 4.337(6) 2
Zr4 O59 2.054(12) .
Zr4 O55 2.116(11) .
Zr4 O97 2.118(12) .
Zr4 O30 2.173(11) .
Zr4 O111 2.200(12) .
Zr4 O76 2.201(11) .
Zr4 O8 2.268(12) .
Zr4 Zr12 3.292(2) .
Zr4 Zr5 3.455(2) .
Zr4 Zr6 3.534(2) .
Zr5 O98 2.081(11) .
Zr5 O97 2.134(10) .
Zr5 O42 2.139(10) .
Zr5 O21 2.139(10) .
Zr5 O27 2.140(10) .
Zr5 O30 2.197(11) .
Zr5 O114 2.278(10) .
Zr5 Zr9 3.4820(19) .
Zr5 Zr10 3.4948(19) .
Zr5 Zr12 3.5669(19) .
Zr6 O108 2.066(11) .
Zr6 O62 2.109(10) .
Zr6 O13 2.150(12) .
Zr6 O49 2.153(11) .
Zr6 O76 2.167(10) .
Zr6 O30 2.202(10) .
Zr6 O114 2.412(11) .
Zr6 Zr8 3.421(2) .
Zr7 O62 2.066(10) .
Zr7 O42 2.126(10) .
Zr7 O52 2.128(11) .
Zr7 O34 2.129(11) .
Zr7 O82 2.138(9) .
Zr7 O71 2.156(11) .
Zr7 O101 2.630(10) .
Zr7 O114 2.676(10) .
Zr7 Zr9 3.6153(19) .
Zr7 K1 3.785(4) 2_556
Zr7 K5 3.841(5) .
Zr8 O22 2.093(10) .
Zr8 O87 2.093(10) .
Zr8 O62 2.141(11) .
Zr8 O12 2.160(12) .
Zr8 O47 2.166(11) .
Zr8 O7W 2.259(13) .
Zr8 O49 2.276(10) .
Zr8 O101 2.455(10) .
Zr8 Zr9 3.5300(19) .
Zr9 O22 2.098(10) .
Zr9 O42 2.126(10) .
Zr9 O60 2.127(10) .
Zr9 O44 2.133(10) .
Zr9 O27 2.141(10) .
Zr9 O31 2.207(10) .
Zr9 O101 2.249(10) .
Zr9 Zr10 3.5950(18) .
Zr10 O51 2.106(10) .
Zr10 O27 2.123(10) .
Zr10 O35 2.127(10) .
Zr10 O18 2.129(10) .
Zr10 O21 2.133(10) .
Zr10 O31 2.204(10) .
Zr10 O41 2.241(10) .
Zr10 Zr12 3.4838(19) .
Zr10 Zr11 3.6299(19) .
Zr11 O18 2.089(9) .
Zr11 O55 2.114(11) .
Zr11 O109 2.153(11) .
Zr11 O65 2.165(11) .
Zr11 O80 2.172(11) .
Zr11 O75 2.233(10) .
Zr11 O113 2.347(10) .
Zr11 O41 2.729(10) .
Zr12 O107 2.094(10) .
Zr12 O55 2.117(11) .
Zr12 O21 2.118(10) .
Zr12 O58 2.147(11) .
Zr12 O5 2.185(12) .
Zr12 O8 2.266(12) .
Zr12 O41 2.405(10) .
Zr12 O97 2.461(11) .
K1 O1W 2.724(13) .
K1 O81 2.791(11) .
K1 O52 2.876(12) 2_556
K1 O42 2.885(10) 2_556
K1 O34 2.889(11) 2_556
K1 O24 2.942(10) 2_556
K1 O84 3.026(11) 2_556
K1 O98 3.045(11) 2_556
K1 O60 3.102(10) 2_556
K1 O53 3.406(12) .
K1 W18 3.675(4) 2_556
K2 O29 2.782(10) .
K2 O54 2.878(11) .
K2 O112 2.901(12) .
K2 O72 2.906(11) .
K2 O93 2.917(11) 2_646
K2 O119 2.955(12) 2_646
K2 O9 2.958(12) 2_646
K2 O85 3.059(12) 2_646
K2 O116 3.188(11) 2_646
K2 O29 3.298(12) 2_646
K2 W16 3.729(4) 2_646
K2 W18 3.766(3) 2_646
K3 O77 2.794(12) .
K3 O100 2.804(13) 2_656
K3 O19W 2.84(2) .
K3 O61 2.858(12) 1_655
K3 O26 2.894(12) 2_656
K3 O39 2.990(12) 2_656
K3 O96 3.112(13) 2_656
K3 O84 3.212(11) 1_655
K3 W22 3.765(5) 1_655
K3 W7 3.810(5) 2_656
K3 W4 3.811(5) 2_656
K3 W19 3.998(5) 2_656
K4 O83 2.733(12) .
K4 O37 2.752(12) .
K4 O45 2.833(12) 2_656
K4 O7 2.836(10) 2_656
K4 O36 2.914(12) 2_656
K4 O118 2.982(13) 2_656
K4 W3 3.773(4) 2_656
K4 W9 3.826(4) 2_656
K4 W15 3.893(4) 2_656
K4 W13 3.903(4) 2_656
K4 K6 4.513(6) 1_655
K4 K11 4.687(8) .
K5 O71 2.889(11) .
K5 O82 2.909(12) .
K5 O7W 2.948(14) .
K5 O8W 2.965(15) .
K5 O78 2.990(12) .
K5 O43 3.053(11) .
K5 O108 3.053(12) .
K5 O87 3.186(12) .
K5 O62 3.195(12) .
K6 O121 2.643(13) .
K6 O99 2.753(12) 2_556
K6 Na4 2.832(18) 1_455
K6 O64 2.880(12) 1_455
K6 O11W 2.916(19) 2_556
K6 O22W 3.02(4) 1_455
K6 O37 3.032(13) 1_455
K6 O118 3.095(13) 1_455
K6 W15 3.586(5) 1_455
K6 Na8 3.99(2) .
K6 K4 4.513(6) 1_455
K7 O23W 2.68(2) 2_646
K7 O123 2.746(11) .
K7 O3W 2.769(16) .
K7 O1 2.789(12) 2_646
K7 O96 2.868(12) 2_656
K7 O110 2.919(12) 2_656
K7 O17 3.004(16) 2_646
K7 O50 3.282(12) 2_656
K7 W19 3.694(4) 2_656
K7 W24 3.699(4) 2_646
K7 W24' 3.853(10) 2_646
K7 W8 3.899(4) 2_656
K8 O63 2.642(13) .
K8 O1W 2.724(15) .
K8 O21 2.760(11) 2_556
K8 O58 2.824(12) 2_556
K8 O56 2.841(11) 2_556
K8 O61 2.929(13) 2_556
K8 O98 2.977(11) 2_556
K8 O51 3.009(11) 2_556
K8 W11 3.637(4) 2_556
K8 W22 3.735(4) 2_556
K8 W4 3.809(4) 2_556
K9 O104 2.669(14) .
K9 O102 2.708(15) 2
K9 O23 2.760(14) 2_655
K9 O10W 2.89(2) .
K9 O3 2.945(13) 2_655
K9 O13W 2.97(2) 2
K9 O5W 2.98(2) 2_655
K9 O120 2.988(18) 2
K9 O86 3.082(13) 2_655
K9 O126 3.252(16) 2
K9 W14 3.615(7) 2_655
K9 W26 3.618(6) 2
K10 K10' 1.22(2) .
K10 O2 2.668(17) .
K10 Na5 2.81(4) 1_545
K10 O14 2.840(13) 1_545
K10 O86 2.863(12) 1_455
K10 O20 2.896(13) 1_455
K10 O6W 2.952(17) 2_546
K10 O105 3.225(15) .
K10 O120 3.38(2) .
K10 W17 3.745(7) 1_455
K10' O6W 2.31(2) 2_546
K10' O2 2.44(2) .
K10' O14 2.53(2) 1_545
K10' O20 2.57(2) 1_455
K10' O12W 2.62(3) 2_546
K10' Na5 3.56(4) 1_545
K10' Na1 3.71(2) 2_546
K10' W12 3.83(2) 1_455
K10' W17 3.898(18) 1_455
K11 O18 2.831(12) .
K11 O110 2.896(13) .
K11 O65 2.920(12) .
K11 O46 3.015(13) .
K11 O35 3.058(13) .
K11 O75 3.114(13) .
K11 O2W 3.155(17) .
Na1 O119 2.337(14) .
Na1 O6W 2.362(17) .
Na1 O81 2.415(12) 2_556
Na1 O72 2.513(12) 2_646
Na1 O93 2.515(15) .
Na1 O9W 2.79(2) 2_646
Na1 O12W 2.81(2) .
Na1 W5 3.662(7) 2_646
Na1 K10' 3.71(2) 2_546
Na1 K2 3.886(8) 2_646
Na1 Na2 4.100(11) 2_646
Na1 K1 4.377(8) 2_556
Na2 O9W 2.325(15) .
Na2 O14W 2.34(2) .
Na2 O9 2.390(13) .
Na2 O116 2.441(13) .
Na2 O8W 2.478(17) .
Na2 O54 2.625(13) 2_646
Na2 K2 4.010(8) 2_646
Na2 Na1 4.100(11) 2_646
Na3 Na5 2.73(3) 1_545
Na3 O120 2.788(16) .
Na3 O109 2.822(13) 2
Na3 O104 2.934(16) 2
Na3 W2 3.662(8) 2
Na3 K9 4.124(11) 2
Na4 O33 2.791(19) .
Na4 K6 2.832(18) 1_655
Na4 O61 2.86(2) 1_655
Na4 O5 2.92(3) 1_655
Na4 O121 2.96(2) 1_655
Na4 K8 3.815(17) 2_656
Na5 O4W 2.62(4) .
Na5 Na3 2.73(3) 1_565
Na5 K10 2.81(4) 1_565
Na5 K10' 3.56(4) 1_565
Na6 O15W 2.44(5) .
Na6 O16 2.68(4) 1_655
Na6 O126 2.72(4) 1_655
Na6 O88 2.79(4) 2_655
Na6 O22W 2.99(5) .
Na7 Na7 0.92(4) 2_746
Na7 O19W 2.11(3) .
Na7 O19W 2.34(3) 2_746
Na7 O103 2.78(2) .
Na7 O70 2.95(3) 2_646
Na7 K10' 4.38(3) 1_655
Na7 K3 4.58(3) 2_746
Na8 O99 2.82(2) 2_556
Na8 O4 2.85(2) .
Na8 O14W 2.86(3) 1_465
Ge1 O95 1.744(12) .
Ge1 O73 1.751(11) .
Ge1 O114 1.776(10) .
Ge1 O67 1.794(11) .
Ge2 O57 1.745(10) .
Ge2 O74 1.747(10) .
Ge2 O66 1.768(10) .
Ge2 O41 1.770(10) .
Ge3 O19 1.756(10) .
Ge3 O91 1.756(10) .
Ge3 O90 1.763(11) .
Ge3 O101 1.766(10) .
O1 K7 2.789(12) 2_646
O3 K9 2.945(13) 2_655
O5 Na4 2.92(3) 1_455
O7 K4 2.836(10) 2_656
O9 K2 2.958(12) 2_646
O14 K10' 2.53(2) 1_565
O14 K10 2.840(13) 1_565
O16 Na6 2.68(4) 1_455
O17 K7 3.004(16) 2_646
O20 K10' 2.57(2) 1_655
O20 K10 2.896(13) 1_655
O21 K8 2.760(11) 2_556
O23 K9 2.760(14) 2_655
O24 K1 2.942(10) 2_556
O26 K3 2.894(11) 2_656
O28 Zr1 2.190(11) 2_655
O29 K2 3.298(12) 2_646
O32 Zr1 2.227(11) 2_655
O34 K1 2.889(11) 2_556
O36 K4 2.914(12) 2_656
O37 K6 3.032(13) 1_655
O39 K3 2.990(12) 2_656
O42 K1 2.885(10) 2_556
O45 K4 2.833(12) 2_656
O50 K7 3.282(12) 2_656
O51 K8 3.009(11) 2_556
O52 K1 2.876(12) 2_556
O54 Na2 2.625(13) 2_646
O56 K8 2.841(11) 2_556
O58 K8 2.824(12) 2_556
O60 K1 3.102(10) 2_556
O61 K3 2.858(12) 1_455
O61 Na4 2.86(2) 1_455
O61 K8 2.929(13) 2_556
O64 K6 2.880(12) 1_655
O70 Na7 2.95(3) 2_646
O72 Na1 2.513(12) 2_646
O81 Na1 2.415(12) 2_556
O84 K1 3.026(11) 2_556
O84 K3 3.212(11) 1_455
O85 K2 3.059(12) 2_646
O86 K10 2.863(12) 1_655
O86 K9 3.082(13) 2_655
O88 Na6 2.79(4) 2_655
O93 K2 2.917(11) 2_646
O96 K7 2.868(12) 2_656
O96 K3 3.112(13) 2_656
O98 K8 2.977(11) 2_556
O98 K1 3.045(11) 2_556
O99 K6 2.753(12) 2_556
O99 Na8 2.82(2) 2_556
O100 K3 2.804(13) 2_656
O102 K9 2.708(15) 2
O104 Na3 2.934(16) 2
O109 Na3 2.822(13) 2
O110 K7 2.918(12) 2_656
O115 Zr1 2.302(11) 2_655
O116 K2 3.188(11) 2_646
O118 K4 2.982(13) 2_656
O118 K6 3.095(13) 1_655
O119 K2 2.955(12) 2_646
O120 K9 2.988(18) 2
O121 Na4 2.96(2) 1_455
O126 Na6 2.72(4) 1_455
O126 K9 3.252(16) 2
O4W O18W 1.82(4) .
O5W K9 2.98(2) 2_655
O6W K10' 2.31(2) 2_546
O6W K10 2.952(17) 2_546
O9W Na1 2.79(2) 2_646
O11W K6 2.916(19) 2_556
O12W K10' 2.62(3) 2_546
O13W K9 2.97(2) 2
O14W Na8 2.86(3) 1_645
O19W Na7 2.34(3) 2_746
O22W K6 3.02(4) 1_655
O23W K7 2.68(2) 2_646
